data_7225144
loop_
_publ_author_name
'Bilyachenko, Alexey'
'Levitsky, Mikhail'
'Yalymov, Alexey'
'Korlyukov, Aleksander'
'Vologzhanina, Anna V.'
'Kozlov, Yuriy N.'
'Shul'pina, Lidia S.'
'Nesterov, Dmytro S.'
'Pombeiro, Armando J. L.'
'Lamaty, Fr\'ed\'eric'
'Bantreil, Xavier'
'Fetre, Amandine'
'Liu, Diyang'
'Martinez, Jean'
'Long, J\'er\^ome'
'Larionova, Joulia'
'Guari, Yannick'
'Trigub, Alexander'
'Zubavichus, Yan V.'
'Golub, Igor'
'Filippov, Oleg A.'
'shubina, elena'
'Shul'pin, Georgiy'

_publ_section_title
;
 A Heterometallic (Fe6Na8) Cage-like Silsesquioxane: Synthesis, Structure,
 Spin Glass Behavior and High Catalytic Activity
;
_journal_name_full 'RSC Adv.'
_journal_paper_doi 10.1039/C6RA07081G
_journal_year 2016
_chemical_formula_moiety 'C158.8 H196.8 Fe6 Na8 O52.6 Si20, C7 H8'
_chemical_formula_sum 'C165.8 H204.8 Fe6 Na8 O52.6 Si20'
_chemical_formula_weight 4120.10
_space_group_crystal_system monoclinic
_space_group_IT_number 14
_space_group_name_Hall '-P 2ybc'
_space_group_name_H-M_alt 'P 1 21/c 1'
_symmetry_space_group_name_Hall '-P 2ybc'
_symmetry_space_group_name_H-M 'P 1 21/c 1'
_atom_sites_solution_hydrogens mixed
_audit_creation_date 2015-12-18
_audit_creation_method
;
Olex2 1.2
(compiled 2015.09.30 svn.r3233 for OlexSys, GUI svn.r5103)
;
_audit_update_record
;
2016-02-08 deposited with the CCDC.
2016-05-05 downloaded from the CCDC.
;
_cell_angle_alpha 90
_cell_angle_beta 92.9200(10)
_cell_angle_gamma 90
_cell_formula_units_Z 4
_cell_length_a 30.0277(16)
_cell_length_b 20.3021(11)
_cell_length_c 32.2979(17)
_cell_measurement_reflns_used 5896
_cell_measurement_temperature 100(2)
_cell_measurement_theta_max 22.68
_cell_measurement_theta_min 2.33
_cell_volume 19664.1(18)
_computing_cell_refinement 'SAINT v7.23A (Bruker, 2003)'
_computing_data_collection 'APEX2 (Bruker, 2005)'
_computing_data_reduction 'SAINT v7.23A (Bruker, 2003)'
_computing_molecular_graphics 'Olex2 (Dolomanov et al., 2009)'
_computing_publication_material 'Olex2 (Dolomanov et al., 2009)'
_computing_structure_refinement 'ShelXL (Sheldrick, 2015)'
_computing_structure_solution 'SHELXTL ver. 5.1 (Sheldrick, 1998)'
_diffrn_ambient_temperature 100.15
_diffrn_detector_area_resol_mean 8
_diffrn_measured_fraction_theta_full 0.861
_diffrn_measured_fraction_theta_max 0.996
_diffrn_measurement_device_type 'CCD area detector'
_diffrn_measurement_method '\w and \f scans'
_diffrn_radiation_monochromator graphite
_diffrn_radiation_type MoK\a
_diffrn_radiation_wavelength 0.71073
_diffrn_reflns_av_R_equivalents 0.1094
_diffrn_reflns_av_unetI/netI 0.0805
_diffrn_reflns_Laue_measured_fraction_full 0.861
_diffrn_reflns_Laue_measured_fraction_max 0.996
_diffrn_reflns_limit_h_max 34
_diffrn_reflns_limit_h_min -34
_diffrn_reflns_limit_k_max 23
_diffrn_reflns_limit_k_min -23
_diffrn_reflns_limit_l_max 36
_diffrn_reflns_limit_l_min -36
_diffrn_reflns_number 147601
_diffrn_reflns_point_group_measured_fraction_full 0.861
_diffrn_reflns_point_group_measured_fraction_max 0.996
_diffrn_reflns_theta_full 25.242
_diffrn_reflns_theta_max 23.957
_diffrn_reflns_theta_min 1.403
_diffrn_source 'sealed tube'
_exptl_absorpt_coefficient_mu 0.647
_exptl_absorpt_correction_T_max 0.8295
_exptl_absorpt_correction_T_min 0.8295
_exptl_absorpt_correction_type multi-scan
_exptl_absorpt_process_details 'APEX2 (Bruker, 2005)'
_exptl_crystal_colour yellow
_exptl_crystal_colour_primary yellow
_exptl_crystal_density_diffrn 1.392
_exptl_crystal_description cube
_exptl_crystal_F_000 8578
_exptl_crystal_size_max 0.3
_exptl_crystal_size_mid 0.3
_exptl_crystal_size_min 0.3
_refine_diff_density_max 1.890
_refine_diff_density_min -0.800
_refine_diff_density_rms 0.118
_refine_ls_extinction_method none
_refine_ls_goodness_of_fit_ref 1.021
_refine_ls_hydrogen_treatment constr
_refine_ls_matrix_type full
_refine_ls_number_parameters 2236
_refine_ls_number_reflns 30628
_refine_ls_number_restraints 50
_refine_ls_restrained_S_all 1.022
_refine_ls_R_factor_all 0.1257
_refine_ls_R_factor_gt 0.0688
_refine_ls_shift/su_max 0.001
_refine_ls_shift/su_mean 0.000
_refine_ls_structure_factor_coef Fsqd
_refine_ls_weighting_details 'w=1/[\s^2^(Fo^2^)+(0.0977P)^2^+80.3745P] where P=(Fo^2^+2Fc^2^)/3'
_refine_ls_weighting_scheme calc
_refine_ls_wR_factor_gt 0.1729
_refine_ls_wR_factor_ref 0.2094
_reflns_Friedel_coverage 0.000
_reflns_number_gt 18901
_reflns_number_total 30628
_reflns_threshold_expression 'I > 2\s(I)'
_cod_data_source_file c6ra07081g2.cif
_cod_data_source_block blch4
_cod_original_formula_sum 'C165.80 H204.80 Fe6 Na8 O52.60 Si20'
_cod_database_code 7225144
_shelxl_version_number 2014/6
_shelx_space_group_comment
;
The symmetry employed for this shelxl refinement is uniquely defined
by the following loop, which should always be used as a source of
symmetry information in preference to the above space-group names.
They are only intended as comments.
;
_shelx_estimated_absorpt_t_max 0.830
_shelx_estimated_absorpt_t_min 0.830
_olex2_refinement_description
;
1. Fixed Uiso
 At 1.2 times of:
  All C(H) groups, All C(H,H) groups, All C(H,H,H,H) groups, All O(H) groups
 At 1.5 times of:
  All C(H,H,H) groups
2. Restrained distances
 O1F-C1F = O1G-C1G = O1H-C1H = O1K-C1K = O1L-C1L = O1J-C1J
 1.42 with sigma of 0.006
 O1A-C1A = O1B-C1B = O1C-C1C = O1D-C1D = O1E-C1E
 1.42 with sigma of 0.006
 C1F-C2F = C2F-C3F = C3F-C4F
 1.52 with sigma of 0.006
 C1G-C2G = C2G-C3G = C3G-C4G
 1.52 with sigma of 0.006
 C1H-C2H = C2H-C3H = C3H-C4H
 1.52 with sigma of 0.006
 C1J-C2J = C2J-C3J = C3J-C4J
 1.52 with sigma of 0.006
 C1K-C2K = C2K-C3K = C3K-C4K
 1.52 with sigma of 0.006
 C1L-C2L = C2L-C3L = C3L-C4L
 1.52 with sigma of 0.006
 C1A-C2A = C2A-C3A = C3A-C4A
 1.52 with sigma of 0.006
 C1B-C2B = C2B-C3B = C3B-C4B
 1.52 with sigma of 0.006
 C1C-C2C = C2C-C3C = C3C-C4C
 1.52 with sigma of 0.006
 C1E-C2E = C2E-C3E = C3E-C4E
 1.52 with sigma of 0.006
 C4DB-C2D
 2.42 with sigma of 0.01
 C4DA-C2D
 2.42 with sigma of 0.01
 C1D-C2D = C2D-C3DB = C3DB-C4DB
 1.52 with sigma of 0.006
 C3DA-C2D = C3DB-C2D
 1.51 with sigma of 0.005
 C4DB-C3DB = C4DA-C3DA
 1.51 with sigma of 0.005
3. Uiso/Uaniso restraints and constraints
Uiso(C3DA) = Uiso(C3DB)
4. Others
 Sof(H2DA)=Sof(H2DB)=Sof(C3DA)=Sof(H3DC)=Sof(H3DD)=1-FVAR(1)
 Sof(H2DC)=Sof(H2DD)=Sof(C3DB)=Sof(H3DA)=Sof(H3DB)=FVAR(1)
 Fixed Sof: Na8(0.6) Na9(0.4) C4DB(0.5) H4DA(0.5) H4DB(0.5) H4DC(0.5) O1K(0.6)
 H1K(0.6) C1K(0.6) H1KA(0.6) H1KB(0.6) C2K(0.6) H2KA(0.6) H2KB(0.6) C3K(0.6)
 H3KA(0.6) H3KB(0.6) C4K(0.6) H4KA(0.6) H4KB(0.6) H4KC(0.6) O1J(0.6) H1J(0.6)
 C2J(0.6) H2JA(0.6) H2JB(0.6) C3J(0.6) H3JA(0.6) H3JB(0.6) C4J(0.6) H4JA(0.6)
 H4JB(0.6) H4JC(0.6) O1L(0.4) H1L(0.4) C1L(0.4) H1LA(0.4) H1LB(0.4) C2L(0.4)
 H2LA(0.4) H2LB(0.4) C4L(0.4) H4LA(0.4) H4LB(0.4) H4LC(0.4) C3L(0.4) H3LA(0.4)
 H3LB(0.4) C4DA(0.5) H4DD(0.5) H4DE(0.5) H4DF(0.5)
 Fixed Uiso: C1J(0.151)
5.a Riding coordinates:
 O1A(H1A), O1B(H1B), O1C(H1C), O1D(H1D), O1E(H1E), O1F(H1F), O1G(H1G),
 O1H(H1H), O1K(H1K), O1J(H1J), O1L(H1L)
5.b Secondary CH2 refined with riding coordinates:
 C1A(H1AA,H1AB), C2A(H2AA,H2AB), C3A(H3AA,H3AB), C1B(H1BA,H1BB), C2B(H2BA,
 H2BB), C3B(H3BA,H3BB), C1C(H1CA,H1CB), C2C(H2CA,H2CB), C3C(H3CA,H3CB),
 C1D(H1DA,H1DB), C2D(H2DC,H2DD), C2D(H2DA,H2DB), C3DB(H3DA,H3DB), C1E(H1EA,
 H1EB), C2E(H2EA,H2EB), C3E(H3EA,H3EB), C1F(H1FA,H1FB), C2F(H2FA,H2FB),
 C3F(H3FA,H3FB), C1G(H1GA,H1GB), C2G(H2GA,H2GB), C3G(H3GA,H3GB), C1H(H1HA,H1HB),
  C2H(H2HA,H2HB), C3H(H3HA,H3HB), C1K(H1KA,H1KB), C2K(H2KA,H2KB), C3K(H3KA,
 H3KB), C1J(H1JA,H1JB), C2J(H2JA,H2JB), C3J(H3JA,H3JB), C1L(H1LA,H1LB),
 C2L(H2LA,H2LB), C3L(H3LA,H3LB), C3DA(H3DC,H3DD)
5.c Aromatic/amide H refined with riding coordinates:
 C12(H12), C13(H13), C14(H14), C15(H15), C16(H16), C22(H22), C23(H23),
 C24(H24), C25(H25), C26(H26), C32(H32), C33(H33), C34(H34), C35(H35), C36(H36),
  C42(H42), C43(H43), C44(H44), C45(H45), C46(H46), C52(H52), C53(H53),
 C54(H54), C55(H55), C56(H56), C62(H62), C63(H63), C64(H64), C65(H65), C66(H66),
  C72(H72), C73(H73), C74(H74), C75(H75), C76(H76), C82(H82), C83(H83),
 C84(H84), C85(H85), C86(H86), C92(H92), C93(H93), C94(H94), C95(H95), C96(H96),
  C102(H102), C103(H103), C104(H104), C105(H105), C106(H106), C112(H112),
 C113(H113), C114(H114), C115(H115), C116(H116), C122(H122), C123(H123),
 C124(H124), C125(H125), C126(H126), C132(H132), C133(H133), C134(H134),
 C135(H135), C136(H136), C142(H142), C143(H143), C144(H144), C145(H145),
 C146(H146), C152(H152), C153(H153), C154(H154), C155(H155), C156(H156),
 C162(H162), C163(H163), C164(H164), C165(H165), C166(H166), C172(H172),
 C173(H173), C174(H174), C175(H175), C176(H176), C182(H182), C183(H183),
 C184(H184), C185(H185), C186(H186), C192(H192), C193(H193), C194(H194),
 C195(H195), C196(H196), C202(H202), C203(H203), C204(H204), C205(H205),
 C206(H206), C3S(H3S), C4S(H4S), C5S(H5S), C6S(H6S), C7S(H7S)
5.d Idealised Me refined as rotating group:
 C4A(H4AA,H4AB,H4AC), C4B(H4BA,H4BB,H4BC), C4C(H4CA,H4CB,H4CC), C4DB(H4DA,H4DB,
 H4DC), C4E(H4EA,H4EB,H4EC), C4F(H4FA,H4FB,H4FC), C4G(H4GA,H4GB,H4GC), C4H(H4HA,
 H4HB,H4HC), C4K(H4KA,H4KB,H4KC), C4J(H4JA,H4JB,H4JC), C4L(H4LA,H4LB,H4LC),
 C1S(H1SA,H1SB,H1SC), C4DA(H4DD,H4DE,H4DF)
;
_olex2_submission_special_instructions 'No special instructions were received'

loop_
_space_group_symop_operation_xyz
'x, y, z'
'-x, y+1/2, -z+1/2'
'-x, -y, -z'
'x, -y-1/2, z-1/2'

loop_
_atom_site_label
_atom_site_type_symbol
_atom_site_fract_x
_atom_site_fract_y
_atom_site_fract_z
_atom_site_U_iso_or_equiv
_atom_site_adp_type
_atom_site_occupancy
_atom_site_site_symmetry_order
_atom_site_calc_flag
_atom_site_refinement_flags_posn
_atom_site_refinement_flags_occupancy
_atom_site_disorder_assembly
_atom_site_disorder_group
Fe1 Fe -0.21810(3) 0.15560(5) 0.07090(3) 0.0224(2) Uani 1 1 d . . . .
Fe2 Fe -0.18931(3) 0.40403(4) 0.12610(3) 0.0208(2) Uani 1 1 d . . . .
Fe3 Fe -0.28340(3) 0.43341(4) 0.16136(3) 0.0207(2) Uani 1 1 d . . . .
Fe4 Fe -0.31394(3) 0.14306(4) 0.10460(3) 0.0208(2) Uani 1 1 d . . . .
Fe5 Fe -0.27543(3) 0.40845(4) 0.06508(3) 0.0200(2) Uani 1 1 d . . . .
Fe6 Fe -0.22012(3) 0.13619(4) 0.16756(3) 0.0201(2) Uani 1 1 d . . . .
Na1 Na -0.27568(9) 0.27622(12) 0.15248(8) 0.0260(6) Uani 1 1 d . . . .
Na2 Na -0.19206(9) 0.41615(13) 0.22571(8) 0.0261(6) Uani 1 1 d . . . .
Na3 Na -0.18122(8) 0.41148(13) 0.03036(8) 0.0266(6) Uani 1 1 d . . . .
Na4 Na -0.37540(9) 0.41928(14) 0.09705(8) 0.0333(7) Uani 1 1 d . . . .
Na5 Na -0.31220(9) 0.16055(12) 0.00379(8) 0.0269(6) Uani 1 1 d . . . .
Na6 Na -0.31777(9) 0.12030(13) 0.20238(8) 0.0293(6) Uani 1 1 d . . . .
Na7 Na -0.11861(9) 0.14930(13) 0.13461(8) 0.0284(6) Uani 1 1 d . . . .
Na8 Na -0.24221(16) -0.1126(3) 0.09197(15) 0.0413(13) Uani 0.6 1 d . P . .
Na9 Na -0.2453(3) 0.6770(4) 0.1138(3) 0.055(2) Uani 0.4 1 d . P . .
Si1 Si -0.25529(6) 0.28081(9) 0.00834(6) 0.0224(4) Uani 1 1 d . . . .
Si2 Si -0.34911(6) 0.33099(9) 0.00927(6) 0.0236(4) Uani 1 1 d . . . .
Si3 Si -0.39653(6) 0.22329(9) 0.05528(6) 0.0249(4) Uani 1 1 d . . . .
Si4 Si -0.39119(6) 0.22808(9) 0.14697(6) 0.0242(4) Uani 1 1 d . . . .
Si5 Si -0.37014(6) 0.35765(9) 0.19227(6) 0.0246(4) Uani 1 1 d . . . .
Si6 Si -0.28719(6) 0.35084(9) 0.24768(6) 0.0227(4) Uani 1 1 d . . . .
Si7 Si -0.24100(6) 0.21458(9) 0.25259(6) 0.0233(4) Uani 1 1 d . . . .
Si8 Si -0.14549(6) 0.20635(9) 0.23069(6) 0.0249(4) Uani 1 1 d . . . .
Si9 Si -0.11465(6) 0.31961(9) 0.17688(6) 0.0252(4) Uani 1 1 d . . . .
Si10 Si -0.13989(6) 0.27577(9) 0.09000(6) 0.0245(4) Uani 1 1 d . . . .
Si11 Si -0.20314(6) 0.55158(9) 0.17615(6) 0.0250(4) Uani 1 1 d . . . .
Si12 Si -0.16677(6) 0.55311(9) 0.09213(6) 0.0252(4) Uani 1 1 d . . . .
Si13 Si -0.24690(6) 0.55580(9) 0.03341(6) 0.0255(4) Uani 1 1 d . . . .
Si14 Si -0.31723(6) 0.55678(9) 0.09553(6) 0.0248(4) Uani 1 1 d . . . .
Si15 Si -0.29728(6) 0.58131(9) 0.18498(6) 0.0251(4) Uani 1 1 d . . . .
Si16 Si -0.24306(7) -0.01882(9) 0.18144(6) 0.0267(4) Uani 1 1 d . . . .
Si17 Si -0.17122(7) 0.01080(9) 0.12290(6) 0.0263(4) Uani 1 1 d . . . .
Si18 Si -0.19185(7) 0.01545(10) 0.03265(6) 0.0282(5) Uani 1 1 d . . . .
Si19 Si -0.28944(7) 0.01800(9) 0.04435(6) 0.0263(4) Uani 1 1 d . . . .
Si20 Si -0.32639(7) -0.01267(9) 0.12698(6) 0.0282(5) Uani 1 1 d . . . .
C11 C -0.2236(2) 0.2779(3) -0.0395(2) 0.0284(16) Uani 1 1 d . . . .
C12 C -0.2039(3) 0.2194(4) -0.0520(2) 0.043(2) Uani 1 1 d . . . .
H12 H -0.2075 0.1809 -0.0359 0.051 Uiso 1 1 calc R . . .
C13 C -0.1794(3) 0.2153(5) -0.0871(3) 0.063(3) Uani 1 1 d . . . .
H13 H -0.1664 0.1748 -0.0950 0.075 Uiso 1 1 calc R . . .
C14 C -0.1742(3) 0.2711(6) -0.1101(3) 0.066(3) Uani 1 1 d . . . .
H14 H -0.1577 0.2689 -0.1344 0.079 Uiso 1 1 calc R . . .
C15 C -0.1923(3) 0.3303(5) -0.0990(3) 0.053(2) Uani 1 1 d . . . .
H15 H -0.1881 0.3688 -0.1151 0.063 Uiso 1 1 calc R . . .
C16 C -0.2170(3) 0.3326(4) -0.0636(2) 0.042(2) Uani 1 1 d . . . .
H16 H -0.2297 0.3733 -0.0559 0.051 Uiso 1 1 calc R . . .
C21 C -0.3697(2) 0.3834(4) -0.0351(2) 0.0296(17) Uani 1 1 d . . . .
C22 C -0.4082(3) 0.3704(4) -0.0583(3) 0.047(2) Uani 1 1 d . . . .
H22 H -0.4252 0.3324 -0.0525 0.057 Uiso 1 1 calc R . . .
C23 C -0.4228(3) 0.4128(5) -0.0906(3) 0.059(3) Uani 1 1 d . . . .
H23 H -0.4497 0.4037 -0.1063 0.071 Uiso 1 1 calc R . . .
C24 C -0.3979(3) 0.4675(5) -0.0995(3) 0.053(3) Uani 1 1 d . . . .
H24 H -0.4074 0.4958 -0.1216 0.064 Uiso 1 1 calc R . . .
C25 C -0.3597(3) 0.4811(4) -0.0765(2) 0.045(2) Uani 1 1 d . . . .
H25 H -0.3428 0.5192 -0.0822 0.054 Uiso 1 1 calc R . . .
C26 C -0.3461(3) 0.4393(4) -0.0453(2) 0.0365(19) Uani 1 1 d . . . .
H26 H -0.3191 0.4489 -0.0298 0.044 Uiso 1 1 calc R . . .
C31 C -0.4468(2) 0.1772(3) 0.0347(2) 0.0287(17) Uani 1 1 d . . . .
C32 C -0.4625(2) 0.1236(4) 0.0553(2) 0.0352(18) Uani 1 1 d . . . .
H32 H -0.4481 0.1105 0.0809 0.042 Uiso 1 1 calc R . . .
C33 C -0.4992(3) 0.0879(4) 0.0395(3) 0.041(2) Uani 1 1 d . . . .
H33 H -0.5091 0.0502 0.0539 0.049 Uiso 1 1 calc R . . .
C34 C -0.5213(3) 0.1072(4) 0.0030(3) 0.050(2) Uani 1 1 d . . . .
H34 H -0.5463 0.0829 -0.0077 0.060 Uiso 1 1 calc R . . .
C35 C -0.5070(3) 0.1614(4) -0.0175(3) 0.052(2) Uani 1 1 d . . . .
H35 H -0.5229 0.1759 -0.0420 0.062 Uiso 1 1 calc R . . .
C36 C -0.4688(3) 0.1958(4) -0.0025(3) 0.044(2) Uani 1 1 d . . . .
H36 H -0.4580 0.2319 -0.0178 0.053 Uiso 1 1 calc R . . .
C41 C -0.4359(2) 0.1702(4) 0.1603(2) 0.0294(17) Uani 1 1 d . . . .
C42 C -0.4306(3) 0.1026(4) 0.1680(2) 0.0355(18) Uani 1 1 d . . . .
H42 H -0.4017 0.0835 0.1676 0.043 Uiso 1 1 calc R . . .
C43 C -0.4668(3) 0.0629(4) 0.1762(3) 0.046(2) Uani 1 1 d . . . .
H43 H -0.4622 0.0177 0.1827 0.055 Uiso 1 1 calc R . . .
C44 C -0.5092(3) 0.0884(5) 0.1749(3) 0.054(2) Uani 1 1 d . . . .
H44 H -0.5339 0.0608 0.1800 0.065 Uiso 1 1 calc R . . .
C45 C -0.5158(3) 0.1545(4) 0.1663(3) 0.049(2) Uani 1 1 d . . . .
H45 H -0.5451 0.1723 0.1652 0.059 Uiso 1 1 calc R . . .
C46 C -0.4796(2) 0.1947(4) 0.1592(2) 0.0376(19) Uani 1 1 d . . . .
H46 H -0.4845 0.2400 0.1534 0.045 Uiso 1 1 calc R . . .
C51 C -0.4147(2) 0.4172(4) 0.2048(2) 0.0320(17) Uani 1 1 d . . . .
C52 C -0.4490(4) 0.3978(5) 0.2299(4) 0.083(4) Uani 1 1 d . . . .
H52 H -0.4488 0.3545 0.2411 0.100 Uiso 1 1 calc R . . .
C53 C -0.4835(4) 0.4409(6) 0.2388(4) 0.092(4) Uani 1 1 d . . . .
H53 H -0.5061 0.4271 0.2564 0.111 Uiso 1 1 calc R . . .
C54 C -0.4846(3) 0.5018(5) 0.2225(3) 0.057(3) Uani 1 1 d . . . .
H54 H -0.5075 0.5315 0.2295 0.068 Uiso 1 1 calc R . . .
C55 C -0.4541(3) 0.5208(4) 0.1967(3) 0.056(2) Uani 1 1 d . . . .
H55 H -0.4565 0.5629 0.1840 0.067 Uiso 1 1 calc R . . .
C56 C -0.4190(3) 0.4797(4) 0.1881(3) 0.052(2) Uani 1 1 d . . . .
H56 H -0.3971 0.4950 0.1703 0.062 Uiso 1 1 calc R . . .
C61 C -0.2793(2) 0.4079(3) 0.2921(2) 0.0283(17) Uani 1 1 d . . . .
C62 C -0.2572(3) 0.3878(4) 0.3289(2) 0.043(2) Uani 1 1 d . . . .
H62 H -0.2473 0.3434 0.3316 0.052 Uiso 1 1 calc R . . .
C63 C -0.2492(3) 0.4317(5) 0.3618(3) 0.053(2) Uani 1 1 d . . . .
H63 H -0.2342 0.4167 0.3867 0.063 Uiso 1 1 calc R . . .
C64 C -0.2624(4) 0.4950(5) 0.3586(3) 0.063(3) Uani 1 1 d . . . .
H64 H -0.2559 0.5251 0.3806 0.076 Uiso 1 1 calc R . . .
C65 C -0.2858(5) 0.5157(4) 0.3226(3) 0.083(4) Uani 1 1 d . . . .
H65 H -0.2964 0.5597 0.3204 0.100 Uiso 1 1 calc R . . .
C66 C -0.2935(4) 0.4718(4) 0.2900(3) 0.062(3) Uani 1 1 d . . . .
H66 H -0.3091 0.4867 0.2655 0.075 Uiso 1 1 calc R . . .
C71 C -0.2551(2) 0.1517(3) 0.2921(2) 0.0279(16) Uani 1 1 d . . . .
C72 C -0.2385(3) 0.0877(4) 0.2911(2) 0.0384(19) Uani 1 1 d . . . .
H72 H -0.2200 0.0753 0.2694 0.046 Uiso 1 1 calc R . . .
C73 C -0.2484(3) 0.0416(4) 0.3213(2) 0.047(2) Uani 1 1 d . . . .
H73 H -0.2365 -0.0017 0.3202 0.057 Uiso 1 1 calc R . . .
C74 C -0.2753(3) 0.0588(4) 0.3525(2) 0.045(2) Uani 1 1 d . . . .
H74 H -0.2820 0.0274 0.3730 0.054 Uiso 1 1 calc R . . .
C75 C -0.2926(3) 0.1215(4) 0.3543(2) 0.046(2) Uani 1 1 d . . . .
H75 H -0.3115 0.1332 0.3759 0.055 Uiso 1 1 calc R . . .
C76 C -0.2822(3) 0.1676(4) 0.3245(2) 0.0379(19) Uani 1 1 d . . . .
H76 H -0.2939 0.2110 0.3263 0.045 Uiso 1 1 calc R . . .
C81 C -0.1049(3) 0.1626(4) 0.2668(2) 0.0353(19) Uani 1 1 d . . . .
C82 C -0.1187(4) 0.1290(4) 0.3012(3) 0.059(3) Uani 1 1 d . . . .
H82 H -0.1496 0.1264 0.3059 0.070 Uiso 1 1 calc R . . .
C83 C -0.0881(5) 0.0992(6) 0.3286(4) 0.098(4) Uani 1 1 d . . . .
H83 H -0.0983 0.0766 0.3521 0.117 Uiso 1 1 calc R . . .
C84 C -0.0447(5) 0.1019(6) 0.3226(4) 0.091(5) Uani 1 1 d . . . .
H84 H -0.0241 0.0812 0.3418 0.109 Uiso 1 1 calc R . . .
C85 C -0.0288(4) 0.1347(5) 0.2882(4) 0.084(4) Uani 1 1 d . . . .
H85 H 0.0021 0.1358 0.2834 0.100 Uiso 1 1 calc R . . .
C86 C -0.0599(3) 0.1659(4) 0.2611(3) 0.055(3) Uani 1 1 d . . . .
H86 H -0.0497 0.1900 0.2383 0.066 Uiso 1 1 calc R . . .
C91 C -0.0604(2) 0.3645(3) 0.1832(2) 0.0284(17) Uani 1 1 d . . . .
C92 C -0.0284(2) 0.3504(4) 0.2139(2) 0.0380(19) Uani 1 1 d . . . .
H92 H -0.0343 0.3174 0.2338 0.046 Uiso 1 1 calc R . . .
C93 C 0.0122(3) 0.3830(4) 0.2168(3) 0.048(2) Uani 1 1 d . . . .
H93 H 0.0337 0.3724 0.2383 0.058 Uiso 1 1 calc R . . .
C94 C 0.0208(3) 0.4308(5) 0.1881(3) 0.054(2) Uani 1 1 d . . . .
H94 H 0.0483 0.4539 0.1898 0.064 Uiso 1 1 calc R . . .
C95 C -0.0105(3) 0.4449(4) 0.1571(3) 0.054(2) Uani 1 1 d . . . .
H95 H -0.0043 0.4773 0.1370 0.065 Uiso 1 1 calc R . . .
C96 C -0.0509(3) 0.4128(4) 0.1548(2) 0.040(2) Uani 1 1 d . . . .
H96 H -0.0724 0.4238 0.1334 0.048 Uiso 1 1 calc R . . .
C101 C -0.0969(3) 0.2758(4) 0.0503(3) 0.039(2) Uani 1 1 d . . . .
C102 C -0.0550(3) 0.3032(5) 0.0584(3) 0.060(3) Uani 1 1 d . . . .
H102 H -0.0481 0.3211 0.0851 0.071 Uiso 1 1 calc R . . .
C103 C -0.0229(4) 0.3058(7) 0.0291(5) 0.098(4) Uani 1 1 d . . . .
H103 H 0.0052 0.3257 0.0353 0.117 Uiso 1 1 calc R . . .
C104 C -0.0328(5) 0.2794(8) -0.0084(5) 0.114(6) Uani 1 1 d . . . .
H104 H -0.0108 0.2803 -0.0285 0.137 Uiso 1 1 calc R . . .
C105 C -0.0754(5) 0.2498(7) -0.0192(4) 0.098(5) Uani 1 1 d . . . .
H105 H -0.0816 0.2317 -0.0460 0.118 Uiso 1 1 calc R . . .
C106 C -0.1072(3) 0.2486(5) 0.0109(3) 0.061(3) Uani 1 1 d . . . .
H106 H -0.1356 0.2295 0.0048 0.073 Uiso 1 1 calc R . . .
C111 C -0.1578(3) 0.5528(3) 0.2181(2) 0.0330(18) Uani 1 1 d . . . .
C112 C -0.1671(3) 0.5691(4) 0.2587(3) 0.054(2) Uani 1 1 d . . . .
H112 H -0.1965 0.5814 0.2651 0.064 Uiso 1 1 calc R . . .
C113 C -0.1330(4) 0.5673(5) 0.2901(3) 0.069(3) Uani 1 1 d . . . .
H113 H -0.1391 0.5800 0.3176 0.083 Uiso 1 1 calc R . . .
C114 C -0.0917(4) 0.5477(5) 0.2814(3) 0.065(3) Uani 1 1 d . . . .
H114 H -0.0691 0.5452 0.3030 0.079 Uiso 1 1 calc R . . .
C115 C -0.0814(3) 0.5310(4) 0.2410(3) 0.056(3) Uani 1 1 d . . . .
H115 H -0.0520 0.5180 0.2350 0.068 Uiso 1 1 calc R . . .
C116 C -0.1145(3) 0.5337(4) 0.2105(2) 0.039(2) Uani 1 1 d . . . .
H116 H -0.1077 0.5222 0.1830 0.047 Uiso 1 1 calc R . . .
C121 C -0.1088(2) 0.5832(4) 0.0875(2) 0.0343(18) Uani 1 1 d . . . .
C122 C -0.0785(3) 0.5444(5) 0.0665(3) 0.054(2) Uani 1 1 d . . . .
H122 H -0.0886 0.5040 0.0545 0.065 Uiso 1 1 calc R . . .
C123 C -0.0342(3) 0.5632(6) 0.0627(4) 0.078(3) Uani 1 1 d . . . .
H123 H -0.0144 0.5373 0.0474 0.093 Uiso 1 1 calc R . . .
C124 C -0.0200(3) 0.6223(7) 0.0824(3) 0.077(4) Uani 1 1 d . . . .
H124 H 0.0101 0.6363 0.0808 0.092 Uiso 1 1 calc R . . .
C125 C -0.0489(4) 0.6592(6) 0.1037(4) 0.082(4) Uani 1 1 d . . . .
H125 H -0.0387 0.6980 0.1175 0.098 Uiso 1 1 calc R . . .
C126 C -0.0929(3) 0.6406(5) 0.1053(3) 0.063(3) Uani 1 1 d . . . .
H126 H -0.1128 0.6683 0.1192 0.076 Uiso 1 1 calc R . . .
C131 C -0.2556(3) 0.5901(3) -0.0196(2) 0.0312(17) Uani 1 1 d . . . .
C132 C -0.2292(3) 0.5715(5) -0.0516(3) 0.053(2) Uani 1 1 d . . . .
H132 H -0.2058 0.5407 -0.0463 0.064 Uiso 1 1 calc R . . .
C133 C -0.2365(3) 0.5975(5) -0.0915(3) 0.058(3) Uani 1 1 d . . . .
H133 H -0.2181 0.5839 -0.1130 0.070 Uiso 1 1 calc R . . .
C134 C -0.2694(3) 0.6417(4) -0.0997(3) 0.052(2) Uani 1 1 d . . . .
H134 H -0.2733 0.6606 -0.1266 0.063 Uiso 1 1 calc R . . .
C135 C -0.2968(4) 0.6589(5) -0.0695(3) 0.074(3) Uani 1 1 d . . . .
H135 H -0.3208 0.6884 -0.0756 0.089 Uiso 1 1 calc R . . .
C136 C -0.2900(3) 0.6340(5) -0.0299(3) 0.061(3) Uani 1 1 d . . . .
H136 H -0.3094 0.6473 -0.0091 0.073 Uiso 1 1 calc R . . .
C141 C -0.3762(2) 0.5649(3) 0.0762(2) 0.0294(17) Uani 1 1 d . . . .
C142 C -0.4076(3) 0.5990(5) 0.0973(3) 0.053(2) Uani 1 1 d . . . .
H142 H -0.3987 0.6200 0.1227 0.063 Uiso 1 1 calc R . . .
C143 C -0.4516(3) 0.6036(6) 0.0829(4) 0.075(3) Uani 1 1 d . . . .
H143 H -0.4720 0.6288 0.0979 0.090 Uiso 1 1 calc R . . .
C144 C -0.4660(3) 0.5720(5) 0.0469(3) 0.065(3) Uani 1 1 d . . . .
H144 H -0.4964 0.5737 0.0374 0.078 Uiso 1 1 calc R . . .
C145 C -0.4354(3) 0.5381(5) 0.0250(3) 0.053(2) Uani 1 1 d . . . .
H145 H -0.4445 0.5166 -0.0001 0.063 Uiso 1 1 calc R . . .
C146 C -0.3916(3) 0.5354(4) 0.0396(2) 0.042(2) Uani 1 1 d . . . .
H146 H -0.3709 0.5122 0.0237 0.050 Uiso 1 1 calc R . . .
C151 C -0.3292(2) 0.6362(3) 0.2184(2) 0.0300(17) Uani 1 1 d . . . .
C152 C -0.3244(3) 0.7049(4) 0.2175(2) 0.0367(19) Uani 1 1 d . . . .
H152 H -0.3021 0.7242 0.2015 0.044 Uiso 1 1 calc R . . .
C153 C -0.3522(3) 0.7451(4) 0.2401(2) 0.040(2) Uani 1 1 d . . . .
H153 H -0.3489 0.7916 0.2391 0.048 Uiso 1 1 calc R . . .
C154 C -0.3837(3) 0.7187(4) 0.2633(3) 0.048(2) Uani 1 1 d . . . .
H154 H -0.4018 0.7464 0.2791 0.057 Uiso 1 1 calc R . . .
C155 C -0.3896(3) 0.6516(4) 0.2640(3) 0.059(3) Uani 1 1 d . . . .
H155 H -0.4125 0.6331 0.2796 0.071 Uiso 1 1 calc R . . .
C156 C -0.3625(3) 0.6109(4) 0.2422(2) 0.043(2) Uani 1 1 d . . . .
H156 H -0.3667 0.5645 0.2435 0.052 Uiso 1 1 calc R . . .
C161 C -0.2288(2) -0.0707(3) 0.2274(2) 0.0272(16) Uani 1 1 d . . . .
C162 C -0.2569(3) -0.1190(4) 0.2408(3) 0.051(2) Uani 1 1 d . . . .
H162 H -0.2847 -0.1262 0.2260 0.061 Uiso 1 1 calc R . . .
C163 C -0.2457(3) -0.1575(4) 0.2753(3) 0.056(3) Uani 1 1 d . . . .
H163 H -0.2660 -0.1901 0.2837 0.067 Uiso 1 1 calc R . . .
C164 C -0.2063(3) -0.1496(4) 0.2971(3) 0.046(2) Uani 1 1 d . . . .
H164 H -0.1989 -0.1764 0.3206 0.056 Uiso 1 1 calc R . . .
C165 C -0.1775(3) -0.1020(4) 0.2846(3) 0.053(2) Uani 1 1 d . . . .
H165 H -0.1498 -0.0952 0.2996 0.064 Uiso 1 1 calc R . . .
C166 C -0.1887(3) -0.0635(4) 0.2498(3) 0.047(2) Uani 1 1 d . . . .
H166 H -0.1681 -0.0313 0.2413 0.057 Uiso 1 1 calc R . . .
C171 C -0.1150(3) -0.0039(4) 0.1486(2) 0.0359(18) Uani 1 1 d . . . .
C172 C -0.0836(3) -0.0407(6) 0.1299(3) 0.072(3) Uani 1 1 d . . . .
H172 H -0.0901 -0.0583 0.1030 0.087 Uiso 1 1 calc R . . .
C173 C -0.0425(4) -0.0526(7) 0.1498(4) 0.098(5) Uani 1 1 d . . . .
H173 H -0.0209 -0.0776 0.1360 0.118 Uiso 1 1 calc R . . .
C174 C -0.0321(4) -0.0296(6) 0.1882(4) 0.076(3) Uani 1 1 d . . . .
H174 H -0.0040 -0.0393 0.2016 0.092 Uiso 1 1 calc R . . .
C175 C -0.0620(3) 0.0073(4) 0.2073(3) 0.058(3) Uani 1 1 d . . . .
H175 H -0.0547 0.0246 0.2341 0.070 Uiso 1 1 calc R . . .
C176 C -0.1035(3) 0.0205(4) 0.1881(3) 0.043(2) Uani 1 1 d . . . .
H176 H -0.1243 0.0464 0.2020 0.052 Uiso 1 1 calc R . . .
C181 C -0.1615(3) -0.0160(3) -0.0115(2) 0.0337(18) Uani 1 1 d . . . .
C182 C -0.1342(3) -0.0709(5) -0.0081(3) 0.059(3) Uani 1 1 d . . . .
H182 H -0.1312 -0.0938 0.0175 0.071 Uiso 1 1 calc R . . .
C183 C -0.1112(4) -0.0927(6) -0.0418(3) 0.076(3) Uani 1 1 d . . . .
H183 H -0.0930 -0.1310 -0.0393 0.091 Uiso 1 1 calc R . . .
C184 C -0.1147(3) -0.0588(5) -0.0790(3) 0.063(3) Uani 1 1 d . . . .
H184 H -0.0980 -0.0724 -0.1017 0.076 Uiso 1 1 calc R . . .
C185 C -0.1420(4) -0.0065(5) -0.0827(3) 0.072(3) Uani 1 1 d . . . .
H185 H -0.1457 0.0161 -0.1084 0.087 Uiso 1 1 calc R . . .
C186 C -0.1650(3) 0.0146(5) -0.0485(3) 0.059(3) Uani 1 1 d . . . .
H186 H -0.1838 0.0521 -0.0515 0.071 Uiso 1 1 calc R . . .
C191 C -0.3309(3) 0.0137(3) -0.0004(2) 0.0309(17) Uani 1 1 d . . . .
C192 C -0.3201(3) -0.0115(4) -0.0384(2) 0.0366(19) Uani 1 1 d . . . .
H192 H -0.2905 -0.0261 -0.0420 0.044 Uiso 1 1 calc R . . .
C193 C -0.3515(3) -0.0160(4) -0.0714(2) 0.045(2) Uani 1 1 d . . . .
H193 H -0.3434 -0.0341 -0.0971 0.054 Uiso 1 1 calc R . . .
C194 C -0.3938(3) 0.0056(4) -0.0668(2) 0.043(2) Uani 1 1 d . . . .
H194 H -0.4152 0.0026 -0.0894 0.052 Uiso 1 1 calc R . . .
C195 C -0.4059(3) 0.0321(4) -0.0294(2) 0.0361(19) Uani 1 1 d . . . .
H195 H -0.4353 0.0476 -0.0261 0.043 Uiso 1 1 calc R . . .
C196 C -0.3741(2) 0.0356(3) 0.0033(2) 0.0305(17) Uani 1 1 d . . . .
H196 H -0.3822 0.0536 0.0290 0.037 Uiso 1 1 calc R . . .
C201 C -0.3797(3) -0.0577(4) 0.1320(2) 0.0379(19) Uani 1 1 d . . . .
C202 C -0.4169(3) -0.0457(4) 0.1068(3) 0.041(2) Uani 1 1 d . . . .
H202 H -0.4156 -0.0130 0.0858 0.049 Uiso 1 1 calc R . . .
C203 C -0.4565(3) -0.0798(4) 0.1110(3) 0.047(2) Uani 1 1 d . . . .
H203 H -0.4817 -0.0704 0.0930 0.056 Uiso 1 1 calc R . . .
C204 C -0.4593(3) -0.1261(5) 0.1406(3) 0.068(3) Uani 1 1 d . . . .
H204 H -0.4864 -0.1494 0.1434 0.081 Uiso 1 1 calc R . . .
C205 C -0.4232(4) -0.1396(6) 0.1666(4) 0.096(5) Uani 1 1 d . . . .
H205 H -0.4251 -0.1721 0.1875 0.115 Uiso 1 1 calc R . . .
C206 C -0.3843(3) -0.1059(5) 0.1622(3) 0.077(4) Uani 1 1 d . . . .
H206 H -0.3594 -0.1157 0.1805 0.093 Uiso 1 1 calc R . . .
O1 O -0.24867(15) 0.2123(2) 0.03233(14) 0.0278(11) Uani 1 1 d . . . .
O2 O -0.24340(14) 0.3467(2) 0.03271(13) 0.0229(10) Uani 1 1 d . . . .
O3 O -0.30920(15) 0.2826(2) -0.00558(13) 0.0231(10) Uani 1 1 d . . . .
O4 O -0.33302(14) 0.3772(2) 0.04759(13) 0.0240(10) Uani 1 1 d . . . .
O5 O -0.38961(15) 0.2831(2) 0.02238(13) 0.0261(11) Uani 1 1 d . . . .
O6 O -0.35375(15) 0.1765(2) 0.06066(13) 0.0252(11) Uani 1 1 d . . . .
O7 O -0.40617(15) 0.2564(2) 0.10028(14) 0.0262(11) Uani 1 1 d . . . .
O8 O -0.34147(14) 0.1993(2) 0.14689(12) 0.0200(10) Uani 1 1 d . . . .
O9 O -0.39516(15) 0.2893(2) 0.17848(14) 0.0282(11) Uani 1 1 d . . . .
O10 O -0.34026(15) 0.3398(2) 0.23498(13) 0.0272(11) Uani 1 1 d . . . .
O11 O -0.33927(14) 0.3817(2) 0.15637(13) 0.0235(10) Uani 1 1 d . . . .
O12 O -0.26189(14) 0.3742(2) 0.20748(13) 0.0233(10) Uani 1 1 d . . . .
O13 O -0.26744(15) 0.2808(2) 0.26482(13) 0.0251(11) Uani 1 1 d . . . .
O14 O -0.25328(14) 0.1927(2) 0.20545(13) 0.0225(10) Uani 1 1 d . . . .
O17 O -0.18709(15) 0.2305(2) 0.25803(13) 0.0257(11) Uani 1 1 d . . . .
O18 O -0.16286(14) 0.1633(2) 0.19160(13) 0.0237(10) Uani 1 1 d . . . .
O19 O -0.11894(15) 0.2719(2) 0.21650(14) 0.0257(11) Uani 1 1 d . . . .
O20 O -0.11234(15) 0.2725(2) 0.13609(14) 0.0272(11) Uani 1 1 d . . . .
O21 O -0.15581(15) 0.3704(2) 0.17297(14) 0.0272(11) Uani 1 1 d . . . .
O22 O -0.16580(14) 0.3436(2) 0.08728(13) 0.0239(10) Uani 1 1 d . . . .
O23 O -0.16836(15) 0.2090(2) 0.08624(14) 0.0264(11) Uani 1 1 d . . . .
O24 O -0.21848(14) 0.4770(2) 0.16654(13) 0.0215(10) Uani 1 1 d . . . .
O25 O -0.18534(16) 0.5865(2) 0.13433(14) 0.0289(11) Uani 1 1 d . . . .
O26 O -0.16757(15) 0.4751(2) 0.09424(14) 0.0263(11) Uani 1 1 d . . . .
O27 O -0.19814(15) 0.5803(2) 0.05301(14) 0.0279(11) Uani 1 1 d . . . .
O28 O -0.24956(15) 0.4774(2) 0.03364(13) 0.0246(11) Uani 1 1 d . . . .
O29 O -0.28520(15) 0.5883(2) 0.06152(14) 0.0289(11) Uani 1 1 d . . . .
O30 O -0.30545(14) 0.4806(2) 0.10418(13) 0.0220(10) Uani 1 1 d . . . .
O31 O -0.31028(16) 0.6020(2) 0.13687(14) 0.0289(11) Uani 1 1 d . . . .
O32 O -0.30695(15) 0.5050(2) 0.19211(13) 0.0253(11) Uani 1 1 d . . . .
O33 O -0.24394(15) 0.5969(2) 0.19186(14) 0.0275(11) Uani 1 1 d . . . .
O34 O -0.24303(15) 0.0581(2) 0.19115(13) 0.0246(10) Uani 1 1 d . . . .
O35 O -0.20768(16) -0.0359(2) 0.14607(14) 0.0295(11) Uani 1 1 d . . . .
O36 O -0.18688(15) 0.0860(2) 0.12395(13) 0.0233(10) Uani 1 1 d . . . .
O37 O -0.17037(15) -0.0177(2) 0.07566(14) 0.0274(11) Uani 1 1 d . . . .
O38 O -0.19091(15) 0.0938(2) 0.03423(13) 0.0256(11) Uani 1 1 d . . . .
O39 O -0.24301(16) -0.0140(2) 0.02935(15) 0.0317(12) Uani 1 1 d . . . .
O40 O -0.28170(14) 0.0917(2) 0.06062(13) 0.0238(10) Uani 1 1 d . . . .
O41 O -0.30642(17) -0.0291(2) 0.08179(14) 0.0339(12) Uani 1 1 d . . . .
O42 O -0.33186(15) 0.0648(2) 0.13243(13) 0.0245(10) Uani 1 1 d . . . .
O43 O -0.29169(16) -0.0436(2) 0.16223(14) 0.0301(11) Uani 1 1 d . . . .
O44 O -0.25434(14) 0.1720(2) 0.12090(12) 0.0190(10) Uani 1 1 d . . . .
O45 O -0.25093(14) 0.3815(2) 0.11869(13) 0.0198(10) Uani 1 1 d . . . .
O1A O -0.16309(19) 0.3665(3) 0.28196(15) 0.0481(15) Uani 1 1 d D . . .
H1A H -0.1479 0.3358 0.2715 0.058 Uiso 1 1 d R . . .
C1A C -0.1370(3) 0.3811(5) 0.3186(2) 0.056(2) Uani 1 1 d D . . .
H1AA H -0.1549 0.3748 0.3432 0.067 Uiso 1 1 calc R . . .
H1AB H -0.1270 0.4276 0.3181 0.067 Uiso 1 1 calc R . . .
C2A C -0.0967(3) 0.3354(6) 0.3211(3) 0.088(4) Uani 1 1 d D . . .
H2AA H -0.1072 0.2892 0.3196 0.105 Uiso 1 1 calc R . . .
H2AB H -0.0785 0.3435 0.2970 0.105 Uiso 1 1 calc R . . .
C3A C -0.0680(3) 0.3444(6) 0.3601(4) 0.113(5) Uani 1 1 d D . . .
H3AA H -0.0859 0.3374 0.3847 0.136 Uiso 1 1 calc R . . .
H3AB H -0.0557 0.3896 0.3613 0.136 Uiso 1 1 calc R . . .
C4A C -0.0305(4) 0.2944(6) 0.3597(6) 0.140(7) Uani 1 1 d D . . .
H4AA H -0.0063 0.3081 0.3793 0.209 Uiso 1 1 calc GR . . .
H4AB H -0.0194 0.2917 0.3318 0.209 Uiso 1 1 calc GR . . .
H4AC H -0.0417 0.2512 0.3679 0.209 Uiso 1 1 calc GR . . .
O1B O -0.1173(2) 0.4103(4) -0.0026(3) 0.097(3) Uani 1 1 d D . . .
H1B H -0.1197 0.3721 -0.0132 0.117 Uiso 1 1 d R . . .
C1B C -0.0877(4) 0.4379(6) -0.0306(4) 0.106(5) Uani 1 1 d D . . .
H1BA H -0.0793 0.4047 -0.0512 0.127 Uiso 1 1 calc R . . .
H1BB H -0.0603 0.4541 -0.0156 0.127 Uiso 1 1 calc R . . .
C2B C -0.1125(3) 0.4941(5) -0.0516(3) 0.081(3) Uani 1 1 d D . . .
H2BA H -0.1238 0.5242 -0.0304 0.098 Uiso 1 1 calc R . . .
H2BB H -0.1385 0.4767 -0.0683 0.098 Uiso 1 1 calc R . . .
C3B C -0.0826(3) 0.5319(6) -0.0795(3) 0.086(4) Uani 1 1 d D . . .
H3BA H -0.0612 0.5588 -0.0624 0.103 Uiso 1 1 calc R . . .
H3BB H -0.0653 0.5005 -0.0958 0.103 Uiso 1 1 calc R . . .
C4B C -0.1100(5) 0.5762(8) -0.1087(5) 0.148(7) Uani 1 1 d D . . .
H4BA H -0.0906 0.5960 -0.1288 0.223 Uiso 1 1 calc GR . . .
H4BB H -0.1238 0.6110 -0.0927 0.223 Uiso 1 1 calc GR . . .
H4BC H -0.1333 0.5501 -0.1234 0.223 Uiso 1 1 calc GR . . .
O1C O -0.44551(16) 0.3830(3) 0.09716(18) 0.0491(15) Uani 1 1 d D . . .
H1C H -0.4424 0.3476 0.1110 0.059 Uiso 1 1 d R . . .
C1C C -0.4887(2) 0.4037(5) 0.1081(3) 0.067(3) Uani 1 1 d D . . .
H1CA H -0.4891 0.4523 0.1108 0.080 Uiso 1 1 calc R . . .
H1CB H -0.4954 0.3846 0.1353 0.080 Uiso 1 1 calc R . . .
C2C C -0.5238(3) 0.3824(4) 0.0758(3) 0.073(3) Uani 1 1 d D . . .
H2CA H -0.5523 0.4040 0.0819 0.088 Uiso 1 1 calc R . . .
H2CB H -0.5152 0.3987 0.0484 0.088 Uiso 1 1 calc R . . .
C3C C -0.5317(3) 0.3093(4) 0.0726(3) 0.079(3) Uani 1 1 d D . . .
H3CA H -0.5395 0.2921 0.1000 0.094 Uiso 1 1 calc R . . .
H3CB H -0.5039 0.2873 0.0649 0.094 Uiso 1 1 calc R . . .
C4C C -0.5688(5) 0.2928(8) 0.0407(5) 0.140(6) Uani 1 1 d D . . .
H4CA H -0.5736 0.2450 0.0402 0.210 Uiso 1 1 calc GR . . .
H4CB H -0.5604 0.3076 0.0133 0.210 Uiso 1 1 calc GR . . .
H4CC H -0.5963 0.3150 0.0480 0.210 Uiso 1 1 calc GR . . .
O1D O -0.3187(2) 0.1483(2) -0.06559(15) 0.0490(15) Uani 1 1 d D . . .
H1D H -0.2950 0.1287 -0.0719 0.059 Uiso 1 1 d R . . .
C1D C -0.3253(3) 0.1981(4) -0.0960(2) 0.057(3) Uani 1 1 d D . . .
H1DA H -0.3121 0.1834 -0.1219 0.068 Uiso 1 1 calc R . . .
H1DB H -0.3092 0.2383 -0.0864 0.068 Uiso 1 1 calc R . . .
C2D C -0.3733(3) 0.2151(6) -0.1053(4) 0.145(7) Uani 1 1 d D . . .
H2DC H -0.3736 0.2425 -0.1307 0.174 Uiso 0.50(6) 1 calc R P A 2
H2DD H -0.3814 0.2451 -0.0827 0.174 Uiso 0.50(6) 1 calc R P A 2
H2DA H -0.3746 0.2493 -0.1272 0.174 Uiso 0.50(6) 1 calc R P A 1
H2DB H -0.3849 0.2354 -0.0801 0.174 Uiso 0.50(6) 1 calc R P A 1
C3DB C -0.4127(13) 0.169(3) -0.1117(10) 0.148(7) Uiso 0.50(6) 1 d D P A 2
H3DA H -0.4409 0.1946 -0.1110 0.178 Uiso 0.50(6) 1 calc R P A 2
H3DB H -0.4123 0.1360 -0.0893 0.178 Uiso 0.50(6) 1 calc R P A 2
C4DB C -0.4099(9) 0.1357(12) -0.1534(7) 0.099(9) Uiso 0.5 1 d D P A 2
H4DA H -0.4213 0.1654 -0.1753 0.149 Uiso 0.5 1 calc GR P A 2
H4DB H -0.4277 0.0953 -0.1538 0.149 Uiso 0.5 1 calc GR P A 2
H4DC H -0.3787 0.1247 -0.1579 0.149 Uiso 0.5 1 calc GR P A 2
O1E O -0.35844(17) 0.1904(3) 0.24483(15) 0.0404(13) Uani 1 1 d D . . .
H1E H -0.3390 0.2181 0.2538 0.048 Uiso 1 1 d R . . .
C1E C -0.3848(2) 0.1804(6) 0.2795(2) 0.068(3) Uani 1 1 d D . . .
H1EA H -0.3721 0.2067 0.3031 0.081 Uiso 1 1 calc R . . .
H1EB H -0.3833 0.1334 0.2876 0.081 Uiso 1 1 calc R . . .
C2E C -0.4330(2) 0.1995(5) 0.2713(2) 0.055(2) Uani 1 1 d D . . .
H2EA H -0.4452 0.1749 0.2469 0.066 Uiso 1 1 calc R . . .
H2EB H -0.4346 0.2471 0.2647 0.066 Uiso 1 1 calc R . . .
C3E C -0.4613(2) 0.1857(5) 0.3077(3) 0.059(3) Uani 1 1 d D . . .
H3EA H -0.4481 0.2080 0.3327 0.071 Uiso 1 1 calc R . . .
H3EB H -0.4614 0.1378 0.3132 0.071 Uiso 1 1 calc R . . .
C4E C -0.5088(3) 0.2093(6) 0.2997(4) 0.084(3) Uani 1 1 d D . . .
H4EA H -0.5257 0.2015 0.3244 0.125 Uiso 1 1 calc GR . . .
H4EB H -0.5227 0.1852 0.2762 0.125 Uiso 1 1 calc GR . . .
H4EC H -0.5087 0.2565 0.2934 0.125 Uiso 1 1 calc GR . . .
O1F O -0.3349(2) 0.0375(3) 0.24958(19) 0.0617(18) Uani 1 1 d D . . .
H1F H -0.3147 0.0091 0.2456 0.074 Uiso 1 1 d R . . .
C1F C -0.3717(3) -0.0028(6) 0.2591(4) 0.105(5) Uani 1 1 d D . . .
H1FA H -0.3818 -0.0276 0.2340 0.126 Uiso 1 1 calc R . . .
H1FB H -0.3966 0.0259 0.2669 0.126 Uiso 1 1 calc R . . .
C2F C -0.3612(3) -0.0510(5) 0.2940(3) 0.068(3) Uani 1 1 d D . . .
H2FA H -0.3349 -0.0775 0.2871 0.081 Uiso 1 1 calc R . . .
H2FB H -0.3532 -0.0259 0.3196 0.081 Uiso 1 1 calc R . . .
C3F C -0.3992(3) -0.0969(5) 0.3023(3) 0.085(4) Uani 1 1 d D . . .
H3FA H -0.4071 -0.1229 0.2771 0.101 Uiso 1 1 calc R . . .
H3FB H -0.4257 -0.0709 0.3093 0.101 Uiso 1 1 calc R . . .
C4F C -0.3864(5) -0.1432(5) 0.3379(3) 0.093(4) Uani 1 1 d D . . .
H4FA H -0.4123 -0.1702 0.3443 0.140 Uiso 1 1 calc GR . . .
H4FB H -0.3767 -0.1175 0.3624 0.140 Uiso 1 1 calc GR . . .
H4FC H -0.3621 -0.1719 0.3299 0.140 Uiso 1 1 calc GR . . .
O1G O -0.0987(2) 0.1062(3) 0.07048(19) 0.0594(17) Uani 1 1 d D . . .
H1G H -0.1224 0.0865 0.0620 0.071 Uiso 1 1 d R . . .
C1G C -0.0652(6) 0.0652(9) 0.0552(5) 0.200(9) Uiso 1 1 d D . . .
H1GA H -0.0746 0.0187 0.0576 0.240 Uiso 1 1 calc R . . .
H1GB H -0.0374 0.0710 0.0727 0.240 Uiso 1 1 calc R . . .
C2G C -0.0554(4) 0.0793(7) 0.0105(4) 0.101(4) Uiso 1 1 d D . . .
H2GA H -0.0783 0.1103 -0.0009 0.121 Uiso 1 1 calc R . . .
H2GB H -0.0589 0.0376 -0.0053 0.121 Uiso 1 1 calc R . . .
C3G C -0.0099(6) 0.1077(13) 0.0026(8) 0.245(12) Uiso 1 1 d D . . .
H3GA H 0.0136 0.0880 0.0214 0.294 Uiso 1 1 calc R . . .
H3GB H -0.0095 0.1562 0.0062 0.294 Uiso 1 1 calc R . . .
C4G C -0.0036(10) 0.0888(15) -0.0422(8) 0.293(15) Uiso 1 1 d D . . .
H4GA H 0.0218 0.1132 -0.0526 0.440 Uiso 1 1 calc GR . . .
H4GB H -0.0306 0.0996 -0.0591 0.440 Uiso 1 1 calc GR . . .
H4GC H 0.0022 0.0414 -0.0440 0.440 Uiso 1 1 calc GR . . .
O1H O -0.0444(2) 0.1461(5) 0.1570(3) 0.116(3) Uani 1 1 d D . . .
H1H H -0.0425 0.1692 0.1789 0.139 Uiso 1 1 d R . . .
C1H C -0.0079(4) 0.1660(9) 0.1335(4) 0.144(6) Uiso 1 1 d D . . .
H1HA H -0.0184 0.1987 0.1124 0.173 Uiso 1 1 calc R . . .
H1HB H 0.0038 0.1274 0.1188 0.173 Uiso 1 1 calc R . . .
C2H C 0.0289(5) 0.1960(8) 0.1609(5) 0.132(6) Uiso 1 1 d D . . .
H2HA H 0.0452 0.1607 0.1764 0.159 Uiso 1 1 calc R . . .
H2HB H 0.0159 0.2260 0.1812 0.159 Uiso 1 1 calc R . . .
C3H C 0.0611(5) 0.2340(8) 0.1353(5) 0.137(6) Uiso 1 1 d D . . .
H3HA H 0.0459 0.2718 0.1213 0.165 Uiso 1 1 calc R . . .
H3HB H 0.0734 0.2052 0.1139 0.165 Uiso 1 1 calc R . . .
C4H C 0.0982(5) 0.2580(9) 0.1654(5) 0.157(7) Uiso 1 1 d D . . .
H4HA H 0.1244 0.2695 0.1501 0.235 Uiso 1 1 calc GR . . .
H4HB H 0.1060 0.2231 0.1854 0.235 Uiso 1 1 calc GR . . .
H4HC H 0.0880 0.2970 0.1802 0.235 Uiso 1 1 calc GR . . .
O1K O -0.2882(4) -0.1997(7) 0.1165(4) 0.099(4) Uiso 0.6 1 d D P . .
H1K H -0.2926 -0.1877 0.1412 0.118 Uiso 0.6 1 d R P . .
C1K C -0.3296(5) -0.2295(8) 0.1044(4) 0.071(5) Uiso 0.6 1 d D P . .
H1KA H -0.3538 -0.1972 0.1076 0.085 Uiso 0.6 1 calc R P . .
H1KB H -0.3349 -0.2671 0.1231 0.085 Uiso 0.6 1 calc R P . .
C2K C -0.3315(7) -0.2540(8) 0.0601(4) 0.093(6) Uiso 0.6 1 d D P . .
H2KA H -0.3080 -0.2879 0.0577 0.111 Uiso 0.6 1 calc R P . .
H2KB H -0.3606 -0.2761 0.0546 0.111 Uiso 0.6 1 calc R P . .
C3K C -0.3257(4) -0.2037(6) 0.0262(4) 0.049(4) Uiso 0.6 1 d D P . .
H3KA H -0.2981 -0.1783 0.0325 0.059 Uiso 0.6 1 calc R P . .
H3KB H -0.3223 -0.2270 -0.0004 0.059 Uiso 0.6 1 calc R P . .
C4K C -0.3646(4) -0.1567(6) 0.0215(4) 0.038(3) Uiso 0.6 1 d D P . .
H4KA H -0.3623 -0.1309 -0.0040 0.056 Uiso 0.6 1 calc GR P . .
H4KB H -0.3643 -0.1268 0.0453 0.056 Uiso 0.6 1 calc GR P . .
H4KC H -0.3926 -0.1817 0.0200 0.056 Uiso 0.6 1 calc GR P . .
O1J O -0.2004(5) -0.1903(7) 0.0684(4) 0.102(4) Uiso 0.6 1 d D P . .
H1J H -0.2004 -0.2186 0.0878 0.122 Uiso 0.6 1 d R P . .
C1J C -0.1990(5) -0.2279(8) 0.0310(5) 0.151 Uiso 1 1 d D . . .
H1JA H -0.2091 -0.2002 0.0071 0.181 Uiso 1 1 calc R . . .
H1JB H -0.2195 -0.2659 0.0324 0.181 Uiso 1 1 calc R . . .
C2J C -0.1520(5) -0.2525(8) 0.0249(4) 0.060(4) Uiso 0.6 1 d D P . .
H2JA H -0.1307 -0.2159 0.0303 0.071 Uiso 0.6 1 calc R P . .
H2JB H -0.1447 -0.2877 0.0454 0.071 Uiso 0.6 1 calc R P . .
C3J C -0.1462(4) -0.2790(8) -0.0183(4) 0.061(4) Uiso 0.6 1 d D P . .
H3JA H -0.1530 -0.2445 -0.0393 0.073 Uiso 0.6 1 calc R P . .
H3JB H -0.1663 -0.3169 -0.0240 0.073 Uiso 0.6 1 calc R P . .
C4J C -0.0978(5) -0.3003(9) -0.0195(6) 0.081(6) Uiso 0.6 1 d D P . .
H4JA H -0.0918 -0.3160 -0.0474 0.122 Uiso 0.6 1 calc GR P . .
H4JB H -0.0919 -0.3358 0.0006 0.122 Uiso 0.6 1 calc GR P . .
H4JC H -0.0783 -0.2628 -0.0124 0.122 Uiso 0.6 1 calc GR P . .
O1L O -0.2094(5) 0.7285(6) 0.1414(4) 0.046(4) Uiso 0.4 1 d D P . .
H1L H -0.1867 0.7249 0.1268 0.055 Uiso 0.4 1 d R P . .
C1L C -0.1872(7) 0.7448(11) 0.1801(5) 0.071(7) Uiso 0.4 1 d D P . .
H1LA H -0.1734 0.7049 0.1927 0.085 Uiso 0.4 1 calc R P . .
H1LB H -0.2089 0.7625 0.1993 0.085 Uiso 0.4 1 calc R P . .
C2L C -0.1515(5) 0.7961(9) 0.1728(5) 0.039(5) Uiso 0.4 1 d D P . .
H2LA H -0.1395 0.7870 0.1454 0.046 Uiso 0.4 1 calc R P . .
H2LB H -0.1664 0.8396 0.1708 0.046 Uiso 0.4 1 calc R P . .
C4L C -0.0784(6) 0.7483(9) 0.2118(6) 0.041(5) Uiso 0.4 1 d D P . .
H4LA H -0.0606 0.7578 0.2374 0.062 Uiso 0.4 1 calc GR P . .
H4LB H -0.0588 0.7459 0.1885 0.062 Uiso 0.4 1 calc GR P . .
H4LC H -0.0938 0.7061 0.2147 0.062 Uiso 0.4 1 calc GR P . .
C3L C -0.1123(6) 0.8022(10) 0.2039(7) 0.072(7) Uiso 0.4 1 d D P . .
H3LA H -0.0955 0.8418 0.1960 0.087 Uiso 0.4 1 calc R P . .
H3LB H -0.1249 0.8122 0.2310 0.087 Uiso 0.4 1 calc R P . .
C1S C -0.3512(4) 0.6824(5) 0.3820(4) 0.092(4) Uani 1 1 d . . . .
H1SA H -0.3627 0.7235 0.3696 0.137 Uiso 1 1 calc GR . . .
H1SB H -0.3581 0.6810 0.4113 0.137 Uiso 1 1 calc GR . . .
H1SC H -0.3653 0.6448 0.3675 0.137 Uiso 1 1 calc GR . . .
C2S C -0.3018(4) 0.6792(4) 0.3784(4) 0.067(3) Uani 1 1 d . . . .
C3S C -0.2835(4) 0.6900(4) 0.3412(4) 0.074(3) Uani 1 1 d . . . .
H3S H -0.3023 0.6997 0.3174 0.089 Uiso 1 1 calc R . . .
C4S C -0.2363(5) 0.6870(5) 0.3377(4) 0.083(4) Uani 1 1 d . . . .
H4S H -0.2234 0.6948 0.3119 0.100 Uiso 1 1 calc R . . .
C5S C -0.2096(4) 0.6721(5) 0.3732(5) 0.092(4) Uani 1 1 d . . . .
H5S H -0.1781 0.6696 0.3718 0.110 Uiso 1 1 calc R . . .
C6S C -0.2292(5) 0.6611(5) 0.4107(5) 0.086(4) Uani 1 1 d . . . .
H6S H -0.2111 0.6511 0.4348 0.103 Uiso 1 1 calc R . . .
C7S C -0.2746(4) 0.6645(5) 0.4129(4) 0.072(3) Uani 1 1 d . . . .
H7S H -0.2876 0.6567 0.4387 0.086 Uiso 1 1 calc R . . .
C3DA C -0.4048(10) 0.161(2) -0.1189(15) 0.148(7) Uiso 0.50(6) 1 d D P A 1
H3DC H -0.4336 0.1791 -0.1299 0.178 Uiso 0.50(6) 1 calc R P A 1
H3DD H -0.4103 0.1309 -0.0956 0.178 Uiso 0.50(6) 1 calc R P A 1
C4DA C -0.3812(7) 0.1253(9) -0.1525(6) 0.065(6) Uiso 0.5 1 d D P A 1
H4DD H -0.4033 0.1032 -0.1711 0.097 Uiso 0.5 1 calc GR P A 1
H4DE H -0.3607 0.0926 -0.1399 0.097 Uiso 0.5 1 calc GR P A 1
H4DF H -0.3644 0.1571 -0.1684 0.097 Uiso 0.5 1 calc GR P A 1

loop_
_atom_site_aniso_label
_atom_site_aniso_U_11
_atom_site_aniso_U_22
_atom_site_aniso_U_33
_atom_site_aniso_U_23
_atom_site_aniso_U_13
_atom_site_aniso_U_12
Fe1 0.0244(5) 0.0204(5) 0.0226(5) -0.0004(4) 0.0039(4) -0.0007(4)
Fe2 0.0208(5) 0.0193(5) 0.0223(5) 0.0010(4) 0.0026(4) -0.0012(4)
Fe3 0.0226(5) 0.0190(5) 0.0208(5) -0.0007(4) 0.0040(4) -0.0016(4)
Fe4 0.0224(5) 0.0196(5) 0.0206(5) -0.0007(4) 0.0031(4) -0.0045(4)
Fe5 0.0215(5) 0.0190(5) 0.0197(5) -0.0006(4) 0.0037(4) -0.0007(4)
Fe6 0.0244(5) 0.0174(5) 0.0186(5) 0.0003(4) 0.0021(4) -0.0021(4)
Na1 0.0288(15) 0.0237(14) 0.0258(14) -0.0012(11) 0.0036(12) -0.0023(12)
Na2 0.0284(15) 0.0277(15) 0.0219(14) -0.0005(11) -0.0011(12) -0.0037(12)
Na3 0.0253(14) 0.0282(15) 0.0268(15) 0.0023(12) 0.0060(12) -0.0002(12)
Na4 0.0248(15) 0.0480(18) 0.0275(15) 0.0020(13) 0.0043(12) 0.0044(13)
Na5 0.0314(15) 0.0251(14) 0.0243(14) -0.0017(11) 0.0030(12) -0.0031(12)
Na6 0.0349(16) 0.0276(15) 0.0257(15) 0.0021(12) 0.0042(12) -0.0093(12)
Na7 0.0271(15) 0.0250(14) 0.0332(15) 0.0031(12) 0.0018(12) -0.0003(12)
Na8 0.039(3) 0.047(3) 0.037(3) -0.001(2) -0.011(2) -0.004(2)
Na9 0.051(5) 0.054(5) 0.060(6) -0.002(4) 0.006(4) 0.010(4)
Si1 0.0242(10) 0.0202(10) 0.0229(10) -0.0006(8) 0.0024(8) 0.0008(8)
Si2 0.0239(10) 0.0233(10) 0.0235(10) -0.0005(8) 0.0002(8) -0.0001(8)
Si3 0.0214(10) 0.0250(10) 0.0281(11) -0.0018(8) 0.0011(8) -0.0032(8)
Si4 0.0223(10) 0.0256(10) 0.0252(10) -0.0029(8) 0.0052(8) -0.0056(8)
Si5 0.0237(10) 0.0244(10) 0.0264(10) -0.0025(8) 0.0068(8) -0.0019(8)
Si6 0.0297(11) 0.0179(10) 0.0208(10) -0.0027(8) 0.0056(8) -0.0038(8)
Si7 0.0313(11) 0.0192(10) 0.0192(10) 0.0000(8) 0.0012(8) -0.0042(8)
Si8 0.0286(11) 0.0203(10) 0.0252(10) -0.0001(8) -0.0032(9) -0.0010(8)
Si9 0.0241(10) 0.0227(10) 0.0286(11) 0.0010(8) -0.0005(8) -0.0017(8)
Si10 0.0263(10) 0.0224(10) 0.0250(10) 0.0024(8) 0.0047(8) 0.0015(8)
Si11 0.0281(11) 0.0213(10) 0.0256(10) -0.0005(8) 0.0026(9) -0.0026(8)
Si12 0.0243(10) 0.0232(10) 0.0284(11) 0.0028(8) 0.0047(9) -0.0014(8)
Si13 0.0290(11) 0.0227(10) 0.0253(10) 0.0031(8) 0.0056(9) 0.0007(8)
Si14 0.0294(11) 0.0224(10) 0.0229(10) -0.0007(8) 0.0043(9) 0.0023(8)
Si15 0.0288(11) 0.0211(10) 0.0258(10) -0.0012(8) 0.0067(9) 0.0010(8)
Si16 0.0369(12) 0.0187(10) 0.0248(10) 0.0011(8) 0.0030(9) -0.0021(9)
Si17 0.0311(11) 0.0219(10) 0.0259(11) -0.0008(8) 0.0021(9) 0.0029(8)
Si18 0.0344(12) 0.0241(10) 0.0264(11) -0.0040(8) 0.0039(9) 0.0019(9)
Si19 0.0321(11) 0.0199(10) 0.0270(11) -0.0028(8) 0.0016(9) -0.0023(8)
Si20 0.0354(12) 0.0214(10) 0.0278(11) 0.0007(8) 0.0016(9) -0.0082(9)
C11 0.032(4) 0.027(4) 0.026(4) -0.003(3) 0.004(3) -0.001(3)
C12 0.052(5) 0.040(5) 0.038(5) 0.000(4) 0.026(4) 0.001(4)
C13 0.080(7) 0.061(6) 0.049(6) -0.008(5) 0.028(5) 0.017(6)
C14 0.062(7) 0.100(9) 0.037(5) -0.010(6) 0.028(5) 0.006(6)
C15 0.060(6) 0.060(6) 0.041(5) 0.017(4) 0.023(5) 0.007(5)
C16 0.043(5) 0.043(5) 0.041(5) 0.001(4) 0.014(4) 0.010(4)
C21 0.027(4) 0.037(4) 0.025(4) -0.005(3) 0.003(3) 0.009(3)
C22 0.038(5) 0.057(6) 0.046(5) 0.016(4) 0.000(4) -0.003(4)
C23 0.042(5) 0.086(8) 0.048(6) 0.010(5) -0.011(4) 0.006(5)
C24 0.066(6) 0.059(6) 0.037(5) 0.015(4) 0.018(5) 0.027(5)
C25 0.056(6) 0.043(5) 0.037(5) 0.005(4) 0.009(4) 0.006(4)
C26 0.052(5) 0.031(4) 0.027(4) 0.000(3) 0.009(4) 0.008(4)
C31 0.031(4) 0.028(4) 0.027(4) -0.003(3) 0.000(3) 0.003(3)
C32 0.032(4) 0.042(5) 0.032(4) -0.002(4) 0.002(3) -0.009(4)
C33 0.037(5) 0.039(5) 0.045(5) -0.001(4) 0.001(4) -0.014(4)
C34 0.036(5) 0.041(5) 0.071(6) -0.005(5) -0.010(5) -0.015(4)
C35 0.040(5) 0.051(6) 0.062(6) -0.002(5) -0.024(4) -0.005(4)
C36 0.041(5) 0.037(5) 0.053(5) 0.005(4) -0.008(4) -0.008(4)
C41 0.032(4) 0.035(4) 0.022(4) -0.004(3) 0.012(3) -0.009(3)
C42 0.033(4) 0.033(4) 0.041(5) -0.006(4) 0.014(4) -0.009(3)
C43 0.057(6) 0.027(4) 0.057(6) -0.003(4) 0.023(5) -0.014(4)
C44 0.035(5) 0.064(6) 0.065(6) -0.011(5) 0.016(4) -0.026(5)
C45 0.028(4) 0.055(6) 0.065(6) 0.000(5) 0.015(4) -0.003(4)
C46 0.032(4) 0.036(4) 0.045(5) 0.004(4) 0.012(4) -0.009(4)
C51 0.027(4) 0.036(4) 0.034(4) -0.007(3) 0.005(3) -0.004(3)
C52 0.077(8) 0.074(7) 0.105(9) 0.046(7) 0.054(7) 0.041(6)
C53 0.081(8) 0.097(9) 0.105(9) 0.034(8) 0.061(7) 0.046(7)
C54 0.052(6) 0.055(6) 0.065(6) 0.003(5) 0.025(5) 0.024(5)
C55 0.056(6) 0.038(5) 0.075(7) -0.003(5) 0.012(5) 0.011(4)
C56 0.043(5) 0.043(5) 0.073(6) -0.009(5) 0.030(5) 0.001(4)
C61 0.038(4) 0.027(4) 0.022(4) -0.004(3) 0.010(3) -0.006(3)
C62 0.043(5) 0.047(5) 0.041(5) -0.012(4) 0.010(4) 0.002(4)
C63 0.046(5) 0.076(7) 0.037(5) -0.025(5) 0.004(4) -0.011(5)
C64 0.091(8) 0.053(6) 0.047(6) -0.029(5) 0.023(6) -0.039(6)
C65 0.179(13) 0.024(5) 0.049(6) -0.010(4) 0.036(7) -0.005(6)
C66 0.133(10) 0.025(5) 0.031(5) -0.008(4) 0.018(5) 0.004(5)
C71 0.035(4) 0.025(4) 0.023(4) 0.002(3) -0.001(3) -0.006(3)
C72 0.062(6) 0.029(4) 0.025(4) -0.002(3) 0.008(4) -0.004(4)
C73 0.079(7) 0.025(4) 0.037(5) 0.004(4) -0.005(5) -0.007(4)
C74 0.070(6) 0.034(5) 0.031(5) 0.011(4) 0.007(4) -0.016(4)
C75 0.060(6) 0.048(5) 0.031(4) 0.012(4) 0.011(4) -0.005(4)
C76 0.044(5) 0.039(5) 0.030(4) 0.004(4) 0.004(4) -0.001(4)
C81 0.041(5) 0.026(4) 0.037(5) -0.008(3) -0.016(4) -0.001(3)
C82 0.079(7) 0.050(6) 0.045(5) 0.018(5) -0.012(5) 0.011(5)
C83 0.132(13) 0.078(9) 0.078(9) 0.026(7) -0.041(9) 0.022(9)
C84 0.126(12) 0.051(7) 0.088(10) -0.003(6) -0.066(9) 0.022(8)
C85 0.059(7) 0.050(7) 0.138(12) -0.020(7) -0.046(8) 0.019(5)
C86 0.055(6) 0.041(5) 0.067(6) 0.003(5) -0.030(5) 0.001(4)
C91 0.032(4) 0.021(4) 0.032(4) -0.002(3) -0.003(3) -0.001(3)
C92 0.030(4) 0.039(5) 0.046(5) 0.002(4) 0.000(4) -0.002(4)
C93 0.030(5) 0.052(5) 0.061(6) -0.003(5) -0.009(4) -0.013(4)
C94 0.036(5) 0.060(6) 0.064(6) -0.004(5) 0.000(5) -0.024(4)
C95 0.062(6) 0.051(6) 0.050(6) 0.000(4) -0.003(5) -0.028(5)
C96 0.044(5) 0.036(5) 0.040(5) 0.004(4) -0.001(4) -0.015(4)
C101 0.032(4) 0.037(5) 0.050(5) 0.014(4) 0.017(4) 0.009(4)
C102 0.050(6) 0.059(6) 0.073(7) -0.003(5) 0.027(5) -0.014(5)
C103 0.069(8) 0.114(11) 0.115(11) 0.002(9) 0.049(8) -0.015(7)
C104 0.081(10) 0.167(15) 0.102(11) 0.049(11) 0.073(9) 0.020(10)
C105 0.119(12) 0.120(11) 0.060(7) 0.011(7) 0.051(8) 0.052(9)
C106 0.057(6) 0.087(7) 0.040(5) -0.002(5) 0.023(5) 0.011(5)
C111 0.042(5) 0.018(4) 0.038(5) -0.003(3) -0.006(4) -0.003(3)
C112 0.061(6) 0.056(6) 0.042(5) -0.016(4) -0.009(5) 0.016(5)
C113 0.089(8) 0.071(7) 0.043(6) -0.029(5) -0.027(6) 0.022(6)
C114 0.065(7) 0.055(6) 0.073(8) -0.002(5) -0.039(6) 0.000(5)
C115 0.039(5) 0.055(6) 0.073(7) 0.005(5) -0.014(5) -0.010(4)
C116 0.037(5) 0.043(5) 0.038(5) 0.003(4) -0.005(4) -0.008(4)
C121 0.030(4) 0.037(5) 0.036(4) 0.012(4) 0.006(4) 0.000(4)
C122 0.035(5) 0.060(6) 0.069(6) 0.011(5) 0.014(5) -0.003(4)
C123 0.043(6) 0.098(9) 0.095(9) 0.017(7) 0.032(6) 0.005(6)
C124 0.041(6) 0.118(10) 0.071(7) 0.035(7) 0.001(6) -0.024(7)
C125 0.052(7) 0.083(8) 0.112(10) -0.016(7) 0.011(7) -0.037(6)
C126 0.053(6) 0.054(6) 0.084(7) -0.011(5) 0.016(5) -0.025(5)
C131 0.042(5) 0.026(4) 0.026(4) 0.002(3) 0.004(3) 0.000(3)
C132 0.062(6) 0.059(6) 0.040(5) 0.008(4) 0.009(5) 0.006(5)
C133 0.063(6) 0.083(7) 0.030(5) 0.006(5) 0.015(4) 0.004(6)
C134 0.067(6) 0.051(6) 0.039(5) 0.020(4) 0.007(5) 0.008(5)
C135 0.084(8) 0.084(8) 0.053(6) 0.030(6) 0.007(6) 0.033(6)
C136 0.070(7) 0.073(7) 0.041(5) 0.015(5) 0.013(5) 0.030(5)
C141 0.034(4) 0.024(4) 0.031(4) 0.002(3) 0.005(3) 0.008(3)
C142 0.037(5) 0.065(6) 0.056(6) -0.017(5) 0.008(4) 0.012(4)
C143 0.037(6) 0.102(9) 0.085(8) -0.021(7) 0.002(5) 0.019(6)
C144 0.043(6) 0.075(7) 0.075(7) 0.000(6) -0.006(5) 0.005(5)
C145 0.051(6) 0.060(6) 0.046(5) -0.006(5) -0.014(5) 0.006(5)
C146 0.042(5) 0.044(5) 0.039(5) -0.001(4) -0.003(4) 0.012(4)
C151 0.034(4) 0.028(4) 0.029(4) -0.004(3) 0.005(3) 0.004(3)
C152 0.042(5) 0.031(4) 0.038(4) -0.002(4) 0.007(4) -0.003(4)
C153 0.047(5) 0.022(4) 0.051(5) -0.006(4) 0.011(4) 0.005(4)
C154 0.053(6) 0.035(5) 0.057(6) -0.012(4) 0.024(5) 0.001(4)
C155 0.065(6) 0.047(6) 0.070(7) -0.013(5) 0.040(5) -0.004(5)
C156 0.057(5) 0.032(4) 0.042(5) -0.007(4) 0.027(4) -0.001(4)
C161 0.031(4) 0.026(4) 0.025(4) -0.002(3) 0.003(3) 0.002(3)
C162 0.047(5) 0.052(6) 0.053(6) 0.022(5) 0.000(4) -0.013(4)
C163 0.063(6) 0.051(6) 0.053(6) 0.034(5) 0.000(5) -0.015(5)
C164 0.063(6) 0.040(5) 0.037(5) 0.016(4) 0.003(4) 0.005(4)
C165 0.060(6) 0.048(5) 0.048(5) 0.006(4) -0.018(5) 0.000(5)
C166 0.063(6) 0.034(5) 0.044(5) 0.012(4) -0.003(5) -0.009(4)
C171 0.035(4) 0.035(4) 0.038(5) 0.004(4) 0.000(4) 0.002(4)
C172 0.047(6) 0.114(9) 0.055(6) -0.013(6) 0.000(5) 0.042(6)
C173 0.064(8) 0.159(13) 0.073(8) 0.025(8) 0.014(7) 0.058(8)
C174 0.053(7) 0.097(9) 0.076(8) 0.026(7) -0.025(6) 0.010(6)
C175 0.063(7) 0.037(5) 0.072(7) 0.007(5) -0.024(6) 0.006(5)
C176 0.054(5) 0.025(4) 0.048(5) 0.001(4) -0.015(4) 0.002(4)
C181 0.042(5) 0.026(4) 0.032(4) -0.002(3) 0.000(4) 0.008(4)
C182 0.075(7) 0.059(6) 0.043(5) -0.005(5) 0.013(5) 0.023(5)
C183 0.086(8) 0.085(8) 0.058(7) -0.011(6) 0.011(6) 0.042(7)
C184 0.078(7) 0.078(7) 0.035(5) -0.009(5) 0.021(5) 0.031(6)
C185 0.094(8) 0.088(8) 0.036(5) 0.010(5) 0.015(5) 0.032(7)
C186 0.081(7) 0.058(6) 0.042(5) 0.005(5) 0.019(5) 0.028(5)
C191 0.041(5) 0.026(4) 0.026(4) -0.005(3) -0.001(3) -0.008(3)
C192 0.038(5) 0.037(4) 0.035(4) -0.007(4) -0.006(4) -0.003(4)
C193 0.053(6) 0.047(5) 0.034(5) -0.012(4) 0.003(4) -0.001(4)
C194 0.048(5) 0.048(5) 0.033(5) 0.000(4) -0.009(4) -0.008(4)
C195 0.029(4) 0.039(5) 0.040(5) -0.002(4) -0.003(4) -0.011(4)
C196 0.030(4) 0.029(4) 0.032(4) -0.006(3) 0.002(3) -0.004(3)
C201 0.045(5) 0.023(4) 0.045(5) -0.002(4) 0.003(4) -0.010(4)
C202 0.041(5) 0.032(4) 0.050(5) 0.006(4) 0.002(4) -0.010(4)
C203 0.042(5) 0.055(6) 0.042(5) -0.007(4) -0.005(4) -0.010(4)
C204 0.050(6) 0.075(7) 0.077(7) 0.009(6) -0.006(5) -0.041(5)
C205 0.071(8) 0.109(10) 0.103(9) 0.065(8) -0.030(7) -0.053(7)
C206 0.061(7) 0.082(8) 0.085(8) 0.045(6) -0.029(6) -0.030(6)
O1 0.030(3) 0.023(3) 0.031(3) -0.001(2) 0.000(2) 0.000(2)
O2 0.021(2) 0.026(3) 0.022(2) -0.001(2) 0.007(2) 0.003(2)
O3 0.028(3) 0.020(2) 0.022(2) -0.0009(19) 0.004(2) 0.000(2)
O4 0.023(2) 0.023(2) 0.026(3) 0.000(2) 0.002(2) 0.000(2)
O5 0.028(3) 0.028(3) 0.022(2) -0.003(2) -0.002(2) -0.001(2)
O6 0.030(3) 0.027(3) 0.019(2) -0.003(2) 0.003(2) -0.004(2)
O7 0.026(3) 0.026(3) 0.027(3) -0.002(2) 0.002(2) -0.003(2)
O8 0.023(2) 0.022(2) 0.015(2) -0.0035(19) 0.0051(19) -0.0058(19)
O9 0.035(3) 0.026(3) 0.024(3) -0.001(2) 0.010(2) -0.003(2)
O10 0.030(3) 0.033(3) 0.020(2) 0.001(2) 0.010(2) -0.006(2)
O11 0.025(3) 0.023(2) 0.022(2) -0.005(2) 0.003(2) -0.002(2)
O12 0.026(3) 0.022(2) 0.022(2) 0.001(2) 0.003(2) -0.001(2)
O13 0.036(3) 0.024(3) 0.015(2) -0.0018(19) 0.003(2) -0.006(2)
O14 0.026(3) 0.019(2) 0.023(2) -0.0026(19) 0.002(2) -0.002(2)
O17 0.035(3) 0.022(2) 0.021(2) -0.003(2) 0.002(2) -0.003(2)
O18 0.024(2) 0.022(2) 0.025(3) -0.001(2) 0.003(2) 0.000(2)
O19 0.025(3) 0.024(3) 0.027(3) 0.002(2) -0.004(2) -0.003(2)
O20 0.027(3) 0.024(3) 0.030(3) 0.000(2) 0.001(2) 0.002(2)
O21 0.030(3) 0.028(3) 0.024(3) 0.000(2) -0.001(2) 0.000(2)
O22 0.025(3) 0.024(2) 0.023(2) 0.002(2) 0.003(2) 0.001(2)
O23 0.029(3) 0.023(3) 0.028(3) 0.003(2) 0.003(2) 0.002(2)
O24 0.022(2) 0.023(2) 0.020(2) -0.0002(19) 0.005(2) 0.002(2)
O25 0.035(3) 0.020(2) 0.033(3) -0.001(2) 0.006(2) -0.001(2)
O26 0.026(3) 0.024(3) 0.030(3) 0.003(2) 0.008(2) 0.001(2)
O27 0.029(3) 0.021(3) 0.033(3) 0.006(2) 0.002(2) -0.003(2)
O28 0.029(3) 0.024(3) 0.022(2) 0.001(2) 0.008(2) -0.003(2)
O29 0.035(3) 0.020(2) 0.032(3) 0.004(2) 0.008(2) 0.004(2)
O30 0.023(2) 0.021(2) 0.023(2) -0.0019(19) 0.005(2) 0.0018(19)
O31 0.041(3) 0.018(2) 0.028(3) -0.002(2) 0.004(2) 0.006(2)
O32 0.028(3) 0.032(3) 0.017(2) -0.003(2) 0.007(2) 0.000(2)
O33 0.032(3) 0.022(3) 0.028(3) -0.005(2) 0.006(2) -0.004(2)
O34 0.030(3) 0.019(2) 0.025(3) 0.001(2) 0.003(2) 0.000(2)
O35 0.041(3) 0.021(3) 0.027(3) 0.000(2) 0.003(2) 0.001(2)
O36 0.029(3) 0.024(2) 0.018(2) -0.0014(19) 0.004(2) -0.002(2)
O37 0.032(3) 0.019(2) 0.031(3) -0.003(2) 0.003(2) 0.008(2)
O38 0.029(3) 0.025(3) 0.022(2) 0.000(2) 0.003(2) 0.003(2)
O39 0.036(3) 0.022(3) 0.036(3) -0.012(2) -0.005(2) -0.003(2)
O40 0.026(3) 0.019(2) 0.026(3) -0.002(2) 0.003(2) -0.003(2)
O41 0.048(3) 0.024(3) 0.030(3) -0.001(2) 0.007(2) -0.008(2)
O42 0.029(3) 0.021(2) 0.024(3) 0.005(2) 0.005(2) -0.005(2)
O43 0.038(3) 0.018(2) 0.034(3) 0.001(2) 0.001(2) -0.007(2)
O44 0.023(2) 0.018(2) 0.016(2) -0.0019(18) 0.0022(19) -0.0041(19)
O45 0.021(2) 0.019(2) 0.019(2) -0.0008(19) 0.0010(19) -0.0011(19)
O1A 0.075(4) 0.041(3) 0.027(3) -0.005(2) -0.009(3) 0.015(3)
C1A 0.059(6) 0.070(6) 0.038(5) 0.000(5) -0.005(5) 0.014(5)
C2A 0.065(7) 0.153(12) 0.046(6) -0.005(7) 0.008(6) -0.016(8)
C3A 0.059(8) 0.135(13) 0.145(13) 0.029(10) -0.001(8) 0.013(8)
C4A 0.083(10) 0.090(10) 0.24(2) -0.014(11) -0.049(11) 0.035(8)
O1B 0.084(5) 0.077(5) 0.139(7) 0.027(5) 0.086(5) 0.013(4)
C1B 0.122(11) 0.095(10) 0.108(10) 0.031(8) 0.077(9) 0.019(8)
C2B 0.079(8) 0.095(9) 0.072(8) 0.006(7) 0.021(6) 0.007(7)
C3B 0.082(8) 0.095(9) 0.081(8) 0.018(7) 0.019(7) -0.006(7)
C4B 0.121(13) 0.181(17) 0.148(14) 0.103(13) 0.047(11) 0.054(12)
O1C 0.034(3) 0.046(3) 0.067(4) 0.003(3) 0.000(3) 0.002(3)
C1C 0.039(5) 0.076(7) 0.085(8) -0.002(6) 0.006(5) 0.013(5)
C2C 0.057(7) 0.077(8) 0.083(8) -0.013(6) -0.021(6) 0.009(6)
C3C 0.067(7) 0.080(8) 0.086(8) -0.022(6) -0.017(6) 0.016(6)
C4C 0.116(12) 0.130(13) 0.169(16) -0.040(12) -0.039(12) -0.006(10)
O1D 0.071(4) 0.039(3) 0.037(3) -0.005(3) 0.001(3) 0.000(3)
C1D 0.092(8) 0.043(5) 0.035(5) 0.005(4) -0.003(5) -0.007(5)
C2D 0.079(10) 0.225(19) 0.131(13) 0.117(13) 0.016(9) 0.013(11)
O1E 0.039(3) 0.044(3) 0.040(3) -0.003(3) 0.014(3) -0.005(3)
C1E 0.051(6) 0.094(8) 0.060(6) 0.016(6) 0.026(5) 0.006(6)
C2E 0.054(6) 0.063(6) 0.049(6) 0.004(5) 0.006(5) 0.002(5)
C3E 0.055(6) 0.061(6) 0.064(6) -0.001(5) 0.020(5) -0.005(5)
C4E 0.062(7) 0.097(9) 0.094(9) 0.001(7) 0.028(6) 0.000(6)
O1F 0.072(4) 0.052(4) 0.064(4) 0.015(3) 0.027(4) -0.008(3)
C1F 0.124(11) 0.091(9) 0.099(10) 0.035(8) 0.005(9) -0.043(8)
C2F 0.082(8) 0.067(7) 0.056(6) 0.008(5) 0.019(6) -0.024(6)
C3F 0.119(10) 0.058(7) 0.077(8) 0.009(6) 0.012(7) -0.012(7)
C4F 0.156(13) 0.068(8) 0.056(7) -0.002(6) 0.016(8) -0.012(8)
O1G 0.048(4) 0.061(4) 0.069(4) -0.017(3) 0.003(3) 0.013(3)
O1H 0.045(4) 0.200(10) 0.102(7) -0.031(7) 0.000(4) -0.001(5)
C1S 0.093(10) 0.053(7) 0.127(11) 0.001(7) -0.012(8) 0.010(6)
C2S 0.090(8) 0.032(5) 0.078(8) -0.004(5) -0.005(7) -0.003(5)
C3S 0.110(10) 0.029(5) 0.083(8) 0.000(5) -0.007(7) 0.005(6)
C4S 0.102(10) 0.038(6) 0.111(10) -0.003(6) 0.017(9) -0.007(6)
C5S 0.074(8) 0.042(6) 0.158(14) 0.003(8) -0.001(10) -0.009(6)
C6S 0.086(10) 0.054(7) 0.116(11) 0.006(7) -0.015(8) -0.020(6)
C7S 0.083(8) 0.051(6) 0.079(8) -0.004(6) -0.016(7) -0.002(6)

loop_
_atom_type_symbol
_atom_type_description
_atom_type_scat_dispersion_real
_atom_type_scat_dispersion_imag
_atom_type_scat_source
C C 0.0033 0.0016 'International Tables Vol C Tables 4.2.6.8 and 6.1.1.4'
H H 0.0000 0.0000 'International Tables Vol C Tables 4.2.6.8 and 6.1.1.4'
Fe Fe 0.3463 0.8444 'International Tables Vol C Tables 4.2.6.8 and 6.1.1.4'
Na Na 0.0362 0.0249 'International Tables Vol C Tables 4.2.6.8 and 6.1.1.4'
O O 0.0106 0.0060 'International Tables Vol C Tables 4.2.6.8 and 6.1.1.4'
Si Si 0.0817 0.0704 'International Tables Vol C Tables 4.2.6.8 and 6.1.1.4'

loop_
_geom_angle_atom_site_label_1
_geom_angle_atom_site_label_2
_geom_angle_atom_site_label_3
_geom_angle
_geom_angle_site_symmetry_1
_geom_angle_site_symmetry_3
Na5 Fe1 Na7 176.90(7) . .
O1 Fe1 Na5 38.93(14) . .
O1 Fe1 Na7 140.22(15) . .
O1 Fe1 O36 173.49(18) . .
O1 Fe1 O38 101.32(19) . .
O1 Fe1 O40 82.97(18) . .
O1 Fe1 O44 99.36(19) . .
O23 Fe1 Na5 138.86(14) . .
O23 Fe1 Na7 40.30(14) . .
O23 Fe1 O1 99.97(19) . .
O23 Fe1 O36 82.82(17) . .
O23 Fe1 O38 100.38(19) . .
O23 Fe1 O40 172.78(18) . .
O23 Fe1 O44 98.43(18) . .
O36 Fe1 Na5 138.20(12) . .
O36 Fe1 Na7 43.09(11) . .
O38 Fe1 Na5 89.54(14) . .
O38 Fe1 Na7 87.85(14) . .
O38 Fe1 O36 83.84(17) . .
O38 Fe1 O40 85.41(17) . .
O38 Fe1 O44 149.03(18) . .
O40 Fe1 Na5 44.67(12) . .
O40 Fe1 Na7 136.65(12) . .
O40 Fe1 O36 93.59(15) . .
O44 Fe1 Na5 92.28(13) . .
O44 Fe1 Na7 90.82(13) . .
O44 Fe1 O36 74.35(16) . .
O44 Fe1 O40 74.52(16) . .
Na3 Fe2 Na2 172.24(7) . .
O21 Fe2 Na2 43.46(15) . .
O21 Fe2 Na3 137.92(15) . .
O21 Fe2 O22 95.36(19) . .
O21 Fe2 O24 88.84(18) . .
O21 Fe2 O26 121.3(2) . .
O21 Fe2 O45 118.94(19) . .
O22 Fe2 Na2 136.87(14) . .
O22 Fe2 Na3 48.05(14) . .
O22 Fe2 O24 175.74(18) . .
O24 Fe2 Na2 47.37(12) . .
O24 Fe2 Na3 127.81(12) . .
O26 Fe2 Na2 120.43(15) . .
O26 Fe2 Na3 51.81(15) . .
O26 Fe2 O22 89.04(19) . .
O26 Fe2 O24 88.19(18) . .
O26 Fe2 O45 118.03(19) . .
O45 Fe2 Na2 93.98(14) . .
O45 Fe2 Na3 90.64(14) . .
O45 Fe2 O22 98.73(18) . .
O45 Fe2 O24 79.76(17) . .
Na1 Fe3 Na2 83.79(7) . .
Na1 Fe3 Na4 85.49(7) . .
Na2 Fe3 Na4 169.17(7) . .
O11 Fe3 Na1 61.99(14) . .
O11 Fe3 Na2 130.87(14) . .
O11 Fe3 Na4 40.76(14) . .
O11 Fe3 O12 88.98(18) . .
O11 Fe3 O24 172.36(17) . .
O11 Fe3 O30 86.79(17) . .
O11 Fe3 O45 95.97(17) . .
O12 Fe3 Na1 56.41(13) . .
O12 Fe3 Na2 41.89(13) . .
O12 Fe3 Na4 129.09(14) . .
O12 Fe3 O24 86.08(17) . .
O12 Fe3 O30 168.89(17) . .
O12 Fe3 O45 92.63(17) . .
O24 Fe3 Na1 110.37(12) . .
O24 Fe3 Na2 44.44(12) . .
O24 Fe3 Na4 142.68(13) . .
O24 Fe3 O30 97.00(16) . .
O30 Fe3 Na1 112.67(12) . .
O30 Fe3 Na2 141.14(13) . .
O30 Fe3 Na4 46.03(12) . .
O32 Fe3 Na1 146.10(14) . .
O32 Fe3 Na2 93.98(14) . .
O32 Fe3 Na4 94.09(14) . .
O32 Fe3 O11 96.39(19) . .
O32 Fe3 O12 100.60(18) . .
O32 Fe3 O24 90.25(18) . .
O32 Fe3 O30 90.09(17) . .
O32 Fe3 O45 162.01(18) . .
O45 Fe3 Na1 51.88(13) . .
O45 Fe3 Na2 87.74(13) . .
O45 Fe3 Na4 86.81(13) . .
O45 Fe3 O24 78.46(16) . .
O45 Fe3 O30 77.61(16) . .
Na5 Fe4 Na1 110.77(7) . .
Na6 Fe4 Na1 71.59(7) . .
Na6 Fe4 Na5 177.62(7) . .
O6 Fe4 Na1 104.17(14) . .
O6 Fe4 Na5 43.35(14) . .
O6 Fe4 Na6 136.38(14) . .
O6 Fe4 O8 92.27(18) . .
O6 Fe4 O40 88.04(18) . .
O8 Fe4 Na1 49.78(13) . .
O8 Fe4 Na5 130.33(13) . .
O8 Fe4 Na6 50.87(13) . .
O8 Fe4 O40 175.01(17) . .
O40 Fe4 Na1 125.35(13) . .
O40 Fe4 Na5 48.18(13) . .
O40 Fe4 Na6 130.85(14) . .
O42 Fe4 Na1 124.06(14) . .
O42 Fe4 Na5 125.10(14) . .
O42 Fe4 Na6 52.55(14) . .
O42 Fe4 O6 117.25(19) . .
O42 Fe4 O8 90.98(18) . .
O42 Fe4 O40 93.31(18) . .
O42 Fe4 O44 113.74(18) . .
O44 Fe4 Na1 47.62(13) . .
O44 Fe4 Na5 100.16(13) . .
O44 Fe4 Na6 81.61(13) . .
O44 Fe4 O6 128.61(18) . .
O44 Fe4 O8 92.87(17) . .
O44 Fe4 O40 83.07(17) . .
Na3 Fe5 Na4 174.35(8) . .
O2 Fe5 Na3 47.48(14) . .
O2 Fe5 Na4 135.81(14) . .
O2 Fe5 O30 174.60(18) . .
O2 Fe5 O45 97.16(18) . .
O4 Fe5 Na3 137.16(14) . .
O4 Fe5 Na4 43.25(14) . .
O4 Fe5 O2 95.38(19) . .
O4 Fe5 O28 118.23(19) . .
O4 Fe5 O30 89.97(18) . .
O4 Fe5 O45 118.22(19) . .
O28 Fe5 Na3 52.49(14) . .
O28 Fe5 Na4 121.86(15) . .
O28 Fe5 O2 87.75(18) . .
O28 Fe5 O30 90.40(17) . .
O28 Fe5 O45 122.49(19) . .
O30 Fe5 Na3 127.89(13) . .
O30 Fe5 Na4 49.10(13) . .
O45 Fe5 Na3 90.97(14) . .
O45 Fe5 Na4 92.91(14) . .
O45 Fe5 O30 79.57(17) . .
Na6 Fe6 Na1 71.11(7) . .
Na6 Fe6 Na7 177.98(7) . .
Na7 Fe6 Na1 110.50(7) . .
O14 Fe6 Na1 47.97(13) . .
O14 Fe6 Na6 49.09(13) . .
O14 Fe6 Na7 130.98(13) . .
O14 Fe6 O36 173.80(18) . .
O18 Fe6 Na1 104.21(14) . .
O18 Fe6 Na6 134.32(14) . .
O18 Fe6 Na7 44.45(14) . .
O18 Fe6 O14 92.98(18) . .
O18 Fe6 O36 87.88(18) . .
O34 Fe6 Na1 125.68(15) . .
O34 Fe6 Na6 54.60(14) . .
O34 Fe6 Na7 123.82(14) . .
O34 Fe6 O14 91.82(18) . .
O34 Fe6 O18 114.16(19) . .
O34 Fe6 O36 93.43(18) . .
O34 Fe6 O44 116.03(18) . .
O36 Fe6 Na1 125.89(13) . .
O36 Fe6 Na6 132.82(13) . .
O36 Fe6 Na7 47.40(13) . .
O44 Fe6 Na1 46.92(13) . .
O44 Fe6 Na6 81.44(13) . .
O44 Fe6 Na7 100.54(13) . .
O44 Fe6 O14 90.00(18) . .
O44 Fe6 O18 129.58(18) . .
O44 Fe6 O36 84.73(17) . .
Fe3 Na1 Fe4 146.34(9) . .
Fe3 Na1 Fe6 151.09(9) . .
Fe3 Na1 Na6 139.71(9) . .
Fe3 Na1 Si6 58.34(5) . .
Fe4 Na1 Fe6 61.73(5) . .
Fe4 Na1 Na6 53.07(6) . .
Fe4 Na1 Si6 136.76(9) . .
Fe6 Na1 Na6 53.09(6) . .
Fe6 Na1 Si6 108.46(8) . .
Si6 Na1 Na6 86.41(7) . .
O8 Na1 Fe3 124.23(13) . .
O8 Na1 Fe4 37.17(10) . .
O8 Na1 Fe6 82.30(12) . .
O8 Na1 Na6 40.22(11) . .
O8 Na1 Si6 102.80(12) . .
O8 Na1 O11 86.83(15) . .
O8 Na1 O12 126.94(16) . .
O8 Na1 O45 137.75(17) . .
O11 Na1 Fe3 37.40(9) . .
O11 Na1 Fe4 114.54(12) . .
O11 Na1 Fe6 163.95(13) . .
O11 Na1 Na6 111.47(12) . .
O11 Na1 Si6 62.53(10) . .
O12 Na1 Fe3 38.23(10) . .
O12 Na1 Fe4 163.24(13) . .
O12 Na1 Fe6 118.56(13) . .
O12 Na1 Na6 112.35(13) . .
O12 Na1 Si6 26.74(10) . .
O12 Na1 O11 59.98(13) . .
O14 Na1 Fe3 129.53(13) . .
O14 Na1 Fe4 80.68(12) . .
O14 Na1 Fe6 36.46(11) . .
O14 Na1 Na6 38.82(11) . .
O14 Na1 Si6 73.86(12) . .
O14 Na1 O8 79.00(16) . .
O14 Na1 O11 129.56(16) . .
O14 Na1 O12 91.33(15) . .
O14 Na1 O45 143.25(17) . .
O44 Na1 Fe3 156.51(14) . .
O44 Na1 Fe4 35.62(10) . .
O44 Na1 Fe6 34.99(10) . .
O44 Na1 Na6 63.64(12) . .
O44 Na1 Si6 142.04(14) . .
O44 Na1 O8 69.82(15) . .
O44 Na1 O11 148.22(16) . .
O44 Na1 O12 151.78(17) . .
O44 Na1 O14 68.18(15) . .
O44 Na1 O45 117.51(16) . .
O45 Na1 Fe3 39.04(10) . .
O45 Na1 Fe4 126.48(13) . .
O45 Na1 Fe6 129.10(13) . .
O45 Na1 Na6 177.66(14) . .
O45 Na1 Si6 93.35(12) . .
O45 Na1 O11 66.42(14) . .
O45 Na1 O12 67.69(14) . .
Fe2 Na2 Fe3 57.04(5) . .
Fe2 Na2 Si6 104.64(8) . .
Fe2 Na2 Si9 56.93(5) . .
Fe2 Na2 H1A 119.6 . .
Fe3 Na2 Si9 108.68(8) . .
Fe3 Na2 H1A 144.3 . .
Si6 Na2 Fe3 58.83(6) . .
Si6 Na2 Si9 118.85(9) . .
Si6 Na2 H1A 92.8 . .
Si9 Na2 H1A 63.9 . .
Si11 Na2 Fe2 64.76(6) . .
Si11 Na2 Fe3 62.66(6) . .
Si11 Na2 Si6 112.93(9) . .
Si11 Na2 Si9 108.25(8) . .
Si11 Na2 H1A 152.5 . .
C111 Na2 Fe2 87.84(16) . .
C111 Na2 Fe3 97.23(16) . .
C111 Na2 Si6 135.08(18) . .
C111 Na2 Si9 104.26(17) . .
C111 Na2 Si11 35.12(15) . .
C111 Na2 H1A 118.5 . .
O12 Na2 Fe2 77.72(12) . .
O12 Na2 Fe3 35.20(11) . .
O12 Na2 Si6 27.38(11) . .
O12 Na2 Si9 107.19(14) . .
O12 Na2 Si11 96.86(14) . .
O12 Na2 C111 129.5(2) . .
O12 Na2 O24 74.06(16) . .
O12 Na2 H1A 110.7 . .
O21 Na2 Fe2 35.23(12) . .
O21 Na2 Fe3 89.20(13) . .
O21 Na2 Si6 117.15(15) . .
O21 Na2 Si9 21.72(12) . .
O21 Na2 Si11 91.04(14) . .
O21 Na2 C111 98.0(2) . .
O21 Na2 O12 96.99(18) . .
O21 Na2 O24 76.26(17) . .
O21 Na2 H1A 85.3 . .
O24 Na2 Fe2 42.60(11) . .
O24 Na2 Fe3 39.06(11) . .
O24 Na2 Si6 97.24(13) . .
O24 Na2 Si9 97.57(13) . .
O24 Na2 Si11 29.18(11) . .
O24 Na2 C111 63.35(18) . .
O24 Na2 H1A 161.5 . .
O1A Na2 Fe2 138.79(18) . .
O1A Na2 Fe3 145.57(19) . .
O1A Na2 Si6 87.03(18) . .
O1A Na2 Si9 82.63(17) . .
O1A Na2 Si11 146.10(17) . .
O1A Na2 C111 111.7(2) . .
O1A Na2 O12 110.7(2) . .
O1A Na2 O21 104.2(2) . .
O1A Na2 O24 175.0(2) . .
O1A Na2 H1A 19.2 . .
Fe2 Na3 Si1 94.80(7) . .
Fe2 Na3 Si12 59.35(6) . .
Fe2 Na3 H1B 129.6 . .
Fe5 Na3 Fe2 61.38(5) . .
Fe5 Na3 Si1 58.49(6) . .
Fe5 Na3 Si12 84.22(7) . .
Fe5 Na3 H1B 155.4 . .
Si1 Na3 Si12 142.36(9) . .
Si1 Na3 H1B 97.0 . .
Si12 Na3 H1B 120.4 . .
O2 Na3 Fe2 80.46(13) . .
O2 Na3 Fe5 38.25(11) . .
O2 Na3 Si1 20.43(11) . .
O2 Na3 Si12 121.95(14) . .
O2 Na3 O22 76.29(17) . .
O2 Na3 O26 112.14(18) . .
O2 Na3 O28 68.11(16) . .
O2 Na3 H1B 117.4 . .
O22 Na3 Fe2 37.76(11) . .
O22 Na3 Fe5 81.41(13) . .
O22 Na3 Si1 79.11(13) . .
O22 Na3 Si12 91.26(14) . .
O22 Na3 O26 68.19(16) . .
O22 Na3 O28 114.95(18) . .
O22 Na3 H1B 97.6 . .
O26 Na3 Fe2 37.69(11) . .
O26 Na3 Fe5 79.77(12) . .
O26 Na3 Si1 130.22(14) . .
O26 Na3 Si12 23.13(11) . .
O26 Na3 O28 77.36(16) . .
O26 Na3 H1B 122.9 . .
O28 Na3 Fe2 82.89(12) . .
O28 Na3 Fe5 38.24(11) . .
O28 Na3 Si1 84.17(13) . .
O28 Na3 Si12 66.99(12) . .
O28 Na3 H1B 146.9 . .
O1B Na3 Fe2 125.6(3) . .
O1B Na3 Fe5 172.7(3) . .
O1B Na3 Si1 116.4(2) . .
O1B Na3 Si12 101.2(2) . .
O1B Na3 O2 136.8(3) . .
O1B Na3 O22 103.2(3) . .
O1B Na3 O26 107.1(3) . .
O1B Na3 O28 139.8(2) . .
O1B Na3 H1B 19.6 . .
Fe3 Na4 Si2 109.39(8) . .
Fe3 Na4 H1C 124.6 . .
Fe5 Na4 Fe3 57.26(5) . .
Fe5 Na4 Si2 56.73(6) . .
Fe5 Na4 Si5 105.63(8) . .
Fe5 Na4 Si14 63.33(6) . .
Fe5 Na4 H1C 140.7 . .
Si2 Na4 H1C 93.7 . .
Si5 Na4 Fe3 57.57(6) . .
Si5 Na4 Si2 124.00(10) . .
Si5 Na4 H1C 67.7 . .
Si14 Na4 Fe3 61.33(6) . .
Si14 Na4 Si2 106.38(9) . .
Si14 Na4 Si5 109.46(9) . .
Si14 Na4 H1C 155.9 . .
C141 Na4 Fe3 92.91(16) . .
C141 Na4 Fe5 89.56(15) . .
C141 Na4 Si2 108.72(16) . .
C141 Na4 Si5 124.98(16) . .
C141 Na4 Si14 33.77(14) . .
C141 Na4 H1C 126.9 . .
O4 Na4 Fe3 89.69(14) . .
O4 Na4 Fe5 35.18(12) . .
O4 Na4 Si2 21.56(12) . .
O4 Na4 Si5 120.74(15) . .
O4 Na4 Si14 89.51(14) . .
O4 Na4 C141 102.1(2) . .
O4 Na4 O11 101.90(19) . .
O4 Na4 O30 75.32(17) . .
O4 Na4 H1C 112.9 . .
O11 Na4 Fe3 34.43(12) . .
O11 Na4 Fe5 80.56(13) . .
O11 Na4 Si2 113.17(15) . .
O11 Na4 Si5 25.59(12) . .
O11 Na4 Si14 93.78(14) . .
O11 Na4 C141 120.7(2) . .
O11 Na4 O30 73.85(17) . .
O11 Na4 H1C 90.3 . .
O30 Na4 Fe3 39.42(11) . .
O30 Na4 Fe5 41.95(11) . .
O30 Na4 Si2 96.30(13) . .
O30 Na4 Si5 96.02(13) . .
O30 Na4 Si14 27.81(11) . .
O30 Na4 C141 61.38(18) . .
O30 Na4 H1C 163.7 . .
O1C Na4 Fe3 140.20(19) . .
O1C Na4 Fe5 150.49(19) . .
O1C Na4 Si2 94.85(17) . .
O1C Na4 Si5 82.77(17) . .
O1C Na4 Si14 141.35(18) . .
O1C Na4 C141 109.0(2) . .
O1C Na4 O4 116.2(2) . .
O1C Na4 O11 107.2(2) . .
O1C Na4 O30 167.3(2) . .
O1C Na4 H1C 19.1 . .
Fe1 Na5 H1D 112.6 . .
Fe4 Na5 Fe1 55.31(5) . .
Fe4 Na5 Si3 59.84(6) . .
Fe4 Na5 H1D 156.8 . .
Si1 Na5 Fe1 63.05(6) . .
Si1 Na5 Fe4 94.47(8) . .
Si1 Na5 Si3 96.32(8) . .
Si1 Na5 Si19 127.18(10) . .
Si1 Na5 C191 155.70(18) . .
Si1 Na5 H1D 96.2 . .
Si3 Na5 Fe1 108.21(8) . .
Si3 Na5 H1D 138.7 . .
Si19 Na5 Fe1 64.74(6) . .
Si19 Na5 Fe4 60.97(6) . .
Si19 Na5 Si3 106.76(9) . .
Si19 Na5 H1D 96.3 . .
C191 Na5 Fe1 98.18(15) . .
C191 Na5 Fe4 85.73(15) . .
C191 Na5 Si3 104.63(16) . .
C191 Na5 Si19 34.34(14) . .
C191 Na5 H1D 76.1 . .
O1 Na5 Fe1 30.85(12) . .
O1 Na5 Fe4 73.13(13) . .
O1 Na5 Si1 32.21(12) . .
O1 Na5 Si3 104.88(14) . .
O1 Na5 Si19 95.25(14) . .
O1 Na5 C191 127.4(2) . .
O1 Na5 O3 64.30(16) . .
O1 Na5 O40 72.11(16) . .
O1 Na5 H1D 106.6 . .
O3 Na5 Fe1 94.08(12) . .
O3 Na5 Fe4 103.32(13) . .
O3 Na5 Si1 33.82(11) . .
O3 Na5 Si3 73.50(12) . .
O3 Na5 Si19 158.14(15) . .
O3 Na5 C191 167.5(2) . .
O3 Na5 H1D 97.0 . .
O6 Na5 Fe1 87.87(13) . .
O6 Na5 Fe4 35.28(12) . .
O6 Na5 Si1 100.31(14) . .
O6 Na5 Si3 25.05(12) . .
O6 Na5 Si19 85.08(14) . .
O6 Na5 C191 93.84(19) . .
O6 Na5 O1 95.03(18) . .
O6 Na5 O3 88.96(17) . .
O6 Na5 O40 71.23(17) . .
O6 Na5 H1D 158.1 . .
O40 Na5 Fe1 41.77(11) . .
O40 Na5 Fe4 38.52(11) . .
O40 Na5 Si1 103.84(13) . .
O40 Na5 Si3 96.21(13) . .
O40 Na5 Si19 28.63(11) . .
O40 Na5 C191 62.22(17) . .
O40 Na5 O3 130.00(17) . .
O40 Na5 H1D 118.5 . .
O1D Na5 Fe1 130.08(19) . .
O1D Na5 Fe4 166.11(17) . .
O1D Na5 Si1 99.22(17) . .
O1D Na5 Si3 120.41(18) . .
O1D Na5 Si19 108.02(16) . .
O1D Na5 C191 80.8(2) . .
O1D Na5 O1 118.1(2) . .
O1D Na5 O3 89.49(18) . .
O1D Na5 O6 142.0(2) . .
O1D Na5 O40 133.9(2) . .
O1D Na5 H1D 18.4 . .
Fe4 Na6 Fe6 63.91(5) . .
Fe4 Na6 Na1 55.34(6) . .
Fe4 Na6 Si4 57.50(6) . .
Fe4 Na6 Si7 109.68(8) . .
Fe4 Na6 H1F 129.8 . .
Fe6 Na6 Na1 55.80(6) . .
Fe6 Na6 Si4 108.57(8) . .
Fe6 Na6 Si7 59.60(6) . .
Fe6 Na6 H1F 105.2 . .
Na1 Na6 H1F 158.3 . .
Si4 Na6 Na1 58.72(6) . .
Si4 Na6 H1F 143.0 . .
Si7 Na6 Na1 59.58(6) . .
Si7 Na6 Si4 106.74(8) . .
Si7 Na6 H1F 103.1 . .
O8 Na6 Fe4 38.50(10) . .
O8 Na6 Fe6 85.16(12) . .
O8 Na6 Na1 40.92(11) . .
O8 Na6 Si4 23.69(10) . .
O8 Na6 Si7 98.35(13) . .
O8 Na6 O34 115.37(17) . .
O8 Na6 O42 67.40(15) . .
O8 Na6 H1F 158.5 . .
O14 Na6 Fe4 83.36(12) . .
O14 Na6 Fe6 38.08(11) . .
O14 Na6 Na1 39.75(11) . .
O14 Na6 Si4 97.00(13) . .
O14 Na6 Si7 26.77(11) . .
O14 Na6 O8 80.63(16) . .
O14 Na6 O34 67.06(15) . .
O14 Na6 O42 113.63(17) . .
O14 Na6 H1F 119.1 . .
O34 Na6 Fe4 81.88(12) . .
O34 Na6 Fe6 36.36(10) . .
O34 Na6 Na1 92.14(12) . .
O34 Na6 Si4 138.36(14) . .
O34 Na6 Si7 76.65(12) . .
O34 Na6 H1F 69.8 . .
O42 Na6 Fe4 36.77(10) . .
O42 Na6 Fe6 81.18(12) . .
O42 Na6 Na1 92.06(12) . .
O42 Na6 Si4 75.66(12) . .
O42 Na6 Si7 139.72(14) . .
O42 Na6 O34 76.58(16) . .
O42 Na6 H1F 95.2 . .
O1E Na6 Fe4 122.16(16) . .
O1E Na6 Fe6 130.71(16) . .
O1E Na6 Na1 86.41(14) . .
O1E Na6 Si4 65.94(14) . .
O1E Na6 Si7 74.81(15) . .
O1E Na6 O8 83.81(18) . .
O1E Na6 O14 92.68(18) . .
O1E Na6 O34 147.6(2) . .
O1E Na6 O42 135.8(2) . .
O1E Na6 H1F 102.2 . .
O1F Na6 Fe4 139.97(19) . .
O1F Na6 Fe6 122.28(19) . .
O1F Na6 Na1 164.26(19) . .
O1F Na6 Si4 128.53(19) . .
O1F Na6 Si7 105.24(18) . .
O1F Na6 O8 150.3(2) . .
O1F Na6 O14 127.4(2) . .
O1F Na6 O34 87.8(2) . .
O1F Na6 O42 103.2(2) . .
O1F Na6 O1E 85.3(2) . .
O1F Na6 H1F 18.3 . .
Fe1 Na7 H1G 60.6 . .
Fe1 Na7 H1H 168.9 . .
Fe6 Na7 Fe1 54.76(5) . .
Fe6 Na7 Si8 58.17(6) . .
Fe6 Na7 H1G 104.3 . .
Fe6 Na7 H1H 128.5 . .
Si8 Na7 Fe1 106.36(8) . .
Si8 Na7 H1G 162.0 . .
Si8 Na7 H1H 72.5 . .
Si10 Na7 Fe1 62.42(6) . .
Si10 Na7 Fe6 92.67(8) . .
Si10 Na7 Si8 95.22(8) . .
Si10 Na7 Si17 126.66(10) . .
Si10 Na7 H1G 89.4 . .
Si10 Na7 H1H 106.5 . .
Si17 Na7 Fe1 64.63(6) . .
Si17 Na7 Fe6 60.86(6) . .
Si17 Na7 Si8 105.18(9) . .
Si17 Na7 H1G 58.9 . .
Si17 Na7 H1H 126.5 . .
O18 Na7 Fe1 87.52(13) . .
O18 Na7 Fe6 35.26(11) . .
O18 Na7 Si8 23.53(11) . .
O18 Na7 Si10 99.11(14) . .
O18 Na7 Si17 84.51(13) . .
O18 Na7 O20 84.79(17) . .
O18 Na7 O23 95.16(17) . .
O18 Na7 O36 70.55(16) . .
O18 Na7 O1G 156.5(2) . .
O18 Na7 H1G 138.5 . .
O18 Na7 H1H 93.7 . .
O20 Na7 Fe1 92.02(13) . .
O20 Na7 Fe6 98.30(13) . .
O20 Na7 Si8 70.65(13) . .
O20 Na7 Si10 33.79(11) . .
O20 Na7 Si17 154.66(15) . .
O20 Na7 H1G 119.6 . .
O20 Na7 H1H 77.1 . .
O23 Na7 Fe1 30.23(11) . .
O23 Na7 Fe6 72.48(12) . .
O23 Na7 Si8 104.27(14) . .
O23 Na7 Si10 32.26(11) . .
O23 Na7 Si17 94.48(14) . .
O23 Na7 O20 63.75(16) . .
O23 Na7 H1G 71.1 . .
O23 Na7 H1H 138.7 . .
O36 Na7 Fe1 41.93(11) . .
O36 Na7 Fe6 38.18(11) . .
O36 Na7 Si8 94.06(13) . .
O36 Na7 Si10 103.14(14) . .
O36 Na7 Si17 28.47(11) . .
O36 Na7 O20 126.30(18) . .
O36 Na7 O23 71.71(16) . .
O36 Na7 H1G 68.0 . .
O36 Na7 H1H 148.3 . .
O1G Na7 Fe1 75.35(16) . .
O1G Na7 Fe6 122.41(18) . .
O1G Na7 Si8 177.42(19) . .
O1G Na7 Si10 87.29(18) . .
O1G Na7 Si17 73.68(17) . .
O1G Na7 O20 111.4(2) . .
O1G Na7 O23 78.2(2) . .
O1G Na7 O36 86.0(2) . .
O1G Na7 H1G 18.1 . .
O1G Na7 H1H 106.2 . .
H1G Na7 H1H 122.8 . .
O1H Na7 Fe1 162.7(2) . .
O1H Na7 Fe6 142.4(2) . .
O1H Na7 Si8 89.7(2) . .
O1H Na7 Si10 110.7(3) . .
O1H Na7 Si17 118.0(3) . .
O1H Na7 O18 109.6(3) . .
O1H Na7 O20 87.2(3) . .
O1H Na7 O23 140.1(3) . .
O1H Na7 O36 145.5(3) . .
O1H Na7 O1G 88.8(3) . .
O1H Na7 H1G 105.0 . .
O1H Na7 H1H 17.9 . .
Si16 Na8 Si20 51.02(9) . .
Si16 Na8 H1J 123.0 . .
Si17 Na8 Si16 51.82(8) . .
Si17 Na8 Si20 85.99(12) . .
Si17 Na8 H1J 109.9 . .
Si19 Na8 Si16 85.81(13) . .
Si19 Na8 Si17 78.25(12) . .
Si19 Na8 Si20 52.29(9) . .
Si19 Na8 H1J 149.4 . .
Si20 Na8 H1J 153.7 . .
O35 Na8 Si16 26.22(13) . .
O35 Na8 Si17 27.65(12) . .
O35 Na8 Si19 88.80(18) . .
O35 Na8 Si20 72.22(17) . .
O35 Na8 O37 56.23(17) . .
O35 Na8 O39 92.7(2) . .
O35 Na8 O41 87.8(2) . .
O35 Na8 H1J 112.3 . .
O37 Na8 Si16 80.04(15) . .
O37 Na8 Si17 28.65(10) . .
O37 Na8 Si19 72.42(14) . .
O37 Na8 Si20 103.11(17) . .
O37 Na8 H1J 100.3 . .
O39 Na8 Si16 101.91(17) . .
O39 Na8 Si17 70.94(14) . .
O39 Na8 Si19 29.21(11) . .
O39 Na8 Si20 80.83(16) . .
O39 Na8 O37 52.78(15) . .
O39 Na8 H1J 123.6 . .
O41 Na8 Si16 72.99(16) . .
O41 Na8 Si17 90.39(18) . .
O41 Na8 Si19 28.64(12) . .
O41 Na8 Si20 26.51(12) . .
O41 Na8 O37 95.5(2) . .
O41 Na8 O39 57.79(18) . .
O41 Na8 H1J 159.2 . .
O1K Na8 Si16 95.8(4) . .
O1K Na8 Si17 143.8(4) . .
O1K Na8 Si19 119.8(4) . .
O1K Na8 Si20 83.3(4) . .
O1K Na8 O35 116.7(4) . .
O1K Na8 O37 167.0(4) . .
O1K Na8 O39 140.2(4) . .
O1K Na8 O41 95.0(4) . .
O1K Na8 H1J 71.5 . .
O1J Na8 Si16 136.0(4) . .
O1J Na8 Si17 105.8(4) . .
O1J Na8 Si19 130.7(4) . .
O1J Na8 Si20 168.1(4) . .
O1J Na8 O35 117.7(4) . .
O1J Na8 O37 88.3(4) . .
O1J Na8 O39 104.2(4) . .
O1J Na8 O41 150.8(4) . .
O1J Na8 O1K 86.2(5) . .
O1J Na8 H1J 19.4 . .
Si11 Na9 H1L 86.8 . .
Si14 Na9 Si11 77.02(19) . .
Si14 Na9 Si15 52.13(14) . .
Si14 Na9 H1L 160.6 . .
Si15 Na9 Si11 50.12(13) . .
Si15 Na9 H1L 123.2 . .
O25 Na9 Si11 27.31(14) . .
O25 Na9 Si14 87.8(3) . .
O25 Na9 Si15 76.4(2) . .
O25 Na9 O29 88.2(3) . .
O25 Na9 O33 55.2(2) . .
O25 Na9 O1K 156.8(5) . 1_565
O25 Na9 H1L 73.0 . .
O29 Na9 Si11 90.6(3) . .
O29 Na9 Si14 29.48(14) . .
O29 Na9 Si15 80.8(2) . .
O29 Na9 O33 98.7(3) . .
O29 Na9 O1K 115.0(4) . 1_565
O29 Na9 H1L 142.9 . .
O31 Na9 Si11 70.2(2) . .
O31 Na9 Si14 29.16(14) . .
O31 Na9 Si15 27.21(14) . .
O31 Na9 O25 91.9(3) . .
O31 Na9 O29 58.5(2) . .
O31 Na9 O33 54.8(2) . .
O31 Na9 O1K 99.2(4) . 1_565
O31 Na9 H1L 150.4 . .
O33 Na9 Si11 28.27(12) . .
O33 Na9 Si14 74.3(2) . .
O33 Na9 Si15 28.37(12) . .
O33 Na9 H1L 96.3 . .
O1K Na9 Si11 142.5(4) 1_565 .
O1K Na9 Si14 111.6(4) 1_565 .
O1K Na9 Si15 104.9(4) 1_565 .
O1K Na9 O33 116.3(4) 1_565 .
O1K Na9 H1L 87.7 1_565 .
O1L Na9 Si11 86.8(5) . .
O1L Na9 Si14 158.8(6) . .
O1L Na9 Si15 106.9(6) . .
O1L Na9 O25 83.7(6) . .
O1L Na9 O29 167.1(7) . .
O1L Na9 O31 131.6(6) . .
O1L Na9 O33 85.0(6) . .
O1L Na9 O1K 73.7(6) . 1_565
O1L Na9 H1L 24.3 . .
Na5 Si1 Na3 170.02(9) . .
C11 Si1 Na3 81.2(2) . .
C11 Si1 Na5 104.5(2) . .
O1 Si1 Na3 119.81(19) . .
O1 Si1 Na5 50.81(18) . .
O1 Si1 C11 108.6(3) . .
O1 Si1 O3 104.3(2) . .
O2 Si1 Na3 30.31(16) . .
O2 Si1 Na5 146.18(19) . .
O2 Si1 C11 109.2(3) . .
O2 Si1 O1 118.3(2) . .
O2 Si1 O3 108.0(2) . .
O3 Si1 Na3 129.60(17) . .
O3 Si1 Na5 57.01(16) . .
O3 Si1 C11 108.0(3) . .
C21 Si2 Na4 104.6(2) . .
O3 Si2 Na4 138.29(18) . .
O3 Si2 C21 109.6(3) . .
O4 Si2 Na4 31.09(17) . .
O4 Si2 C21 109.4(3) . .
O4 Si2 O3 112.3(2) . .
O4 Si2 O5 110.3(2) . .
O5 Si2 Na4 83.83(17) . .
O5 Si2 C21 108.5(3) . .
O5 Si2 O3 106.6(2) . .
C31 Si3 Na5 104.5(2) . .
O5 Si3 Na5 80.52(18) . .
O5 Si3 C31 105.5(3) . .
O5 Si3 O7 107.8(2) . .
O6 Si3 Na5 37.39(17) . .
O6 Si3 C31 111.7(3) . .
O6 Si3 O5 112.6(2) . .
O6 Si3 O7 108.9(2) . .
O7 Si3 Na5 140.12(18) . .
O7 Si3 C31 110.1(3) . .
C41 Si4 Na6 86.0(2) . .
O7 Si4 Na6 144.24(19) . .
O7 Si4 C41 105.4(3) . .
O8 Si4 Na6 38.46(16) . .
O8 Si4 C41 117.1(3) . .
O8 Si4 O7 109.6(2) . .
O8 Si4 O9 112.3(2) . .
O9 Si4 Na6 102.82(19) . .
O9 Si4 C41 105.3(3) . .
O9 Si4 O7 106.4(2) . .
C51 Si5 Na4 87.4(2) . .
O9 Si5 Na4 93.92(18) . .
O9 Si5 C51 106.6(3) . .
O9 Si5 O10 105.4(3) . .
O10 Si5 Na4 149.07(18) . .
O10 Si5 C51 109.1(3) . .
O11 Si5 Na4 38.15(17) . .
O11 Si5 C51 114.1(3) . .
O11 Si5 O9 109.8(2) . .
O11 Si5 O10 111.3(2) . .
Na2 Si6 Na1 81.74(7) . .
C61 Si6 Na1 161.6(2) . .
C61 Si6 Na2 80.5(2) . .
O10 Si6 Na1 81.82(17) . .
O10 Si6 Na2 148.42(18) . .
O10 Si6 C61 111.3(3) . .
O12 Si6 Na1 48.68(17) . .
O12 Si6 Na2 41.35(17) . .
O12 Si6 C61 113.2(3) . .
O12 Si6 O10 109.3(2) . .
O12 Si6 O13 110.7(2) . .
O13 Si6 Na1 82.46(17) . .
O13 Si6 Na2 96.96(18) . .
O13 Si6 C61 104.7(3) . .
O13 Si6 O10 107.4(2) . .
C71 Si7 Na6 76.4(2) . .
O13 Si7 Na6 104.98(18) . .
O13 Si7 C71 105.6(3) . .
O13 Si7 O17 107.5(2) . .
O14 Si7 Na6 42.78(16) . .
O14 Si7 C71 114.0(3) . .
O14 Si7 O13 111.6(2) . .
O14 Si7 O17 109.3(2) . .
O17 Si7 Na6 144.09(18) . .
O17 Si7 C71 108.5(3) . .
C81 Si8 Na7 103.1(3) . .
O17 Si8 Na7 143.57(18) . .
O17 Si8 C81 107.2(3) . .
O18 Si8 Na7 35.73(17) . .
O18 Si8 C81 114.1(3) . .
O18 Si8 O17 111.2(2) . .
O18 Si8 O19 111.6(2) . .
O19 Si8 Na7 83.16(18) . .
O19 Si8 C81 104.5(3) . .
O19 Si8 O17 107.7(2) . .
C91 Si9 Na2 105.9(2) . .
O19 Si9 Na2 84.05(18) . .
O19 Si9 C91 108.1(3) . .
O19 Si9 O20 107.3(2) . .
O20 Si9 Na2 138.82(19) . .
O20 Si9 C91 107.5(3) . .
O21 Si9 Na2 31.43(17) . .
O21 Si9 C91 111.0(3) . .
O21 Si9 O19 110.7(3) . .
O21 Si9 O20 112.1(2) . .
C101 Si10 Na7 101.1(2) . .
O20 Si10 Na7 56.84(17) . .
O20 Si10 C101 106.5(3) . .
O22 Si10 Na7 149.84(19) . .
O22 Si10 C101 108.5(3) . .
O22 Si10 O20 107.7(2) . .
O22 Si10 O23 118.2(3) . .
O23 Si10 Na7 54.01(17) . .
O23 Si10 C101 109.5(3) . .
O23 Si10 O20 105.8(2) . .
Na2 Si11 Na9 162.83(17) . .
C111 Si11 Na2 66.1(2) . .
C111 Si11 Na9 130.2(3) . .
O24 Si11 Na2 46.13(16) . .
O24 Si11 Na9 119.3(2) . .
O24 Si11 C111 110.1(3) . .
O24 Si11 O25 110.5(2) . .
O24 Si11 O33 112.2(2) . .
O25 Si11 Na2 139.13(19) . .
O25 Si11 Na9 47.5(2) . .
O25 Si11 C111 109.6(3) . .
O33 Si11 Na2 112.97(18) . .
O33 Si11 Na9 60.4(2) . .
O33 Si11 C111 107.3(3) . .
O33 Si11 O25 107.1(2) . .
C121 Si12 Na3 108.2(3) . .
O25 Si12 Na3 140.38(18) . .
O25 Si12 C121 106.8(3) . .
O26 Si12 Na3 37.37(18) . .
O26 Si12 C121 110.4(3) . .
O26 Si12 O25 111.7(2) . .
O26 Si12 O27 111.2(3) . .
O27 Si12 Na3 77.72(18) . .
O27 Si12 C121 109.4(3) . .
O27 Si12 O25 107.2(3) . .
O27 Si13 C131 108.9(3) . .
O28 Si13 C131 112.0(3) . .
O28 Si13 O27 110.1(2) . .
O28 Si13 O29 111.3(2) . .
O29 Si13 C131 106.9(3) . .
O29 Si13 O27 107.6(3) . .
Na9 Si14 Na4 165.68(17) . .
C141 Si14 Na4 65.3(2) . .
C141 Si14 Na9 126.9(3) . .
O29 Si14 Na4 132.46(19) . .
O29 Si14 Na9 54.9(2) . .
O29 Si14 C141 109.0(3) . .
O30 Si14 Na4 45.14(17) . .
O30 Si14 Na9 123.1(2) . .
O30 Si14 C141 110.0(3) . .
O30 Si14 O29 111.3(2) . .
O30 Si14 O31 112.5(2) . .
O31 Si14 Na4 120.86(19) . .
O31 Si14 Na9 51.5(2) . .
O31 Si14 C141 107.9(3) . .
O31 Si14 O29 106.1(3) . .
C151 Si15 Na9 108.3(3) . .
O31 Si15 Na9 46.8(2) . .
O31 Si15 C151 107.0(3) . .
O32 Si15 Na9 137.4(2) . .
O32 Si15 C151 113.4(3) . .
O32 Si15 O31 110.5(2) . .
O32 Si15 O33 110.6(2) . .
O33 Si15 Na9 60.5(2) . .
O33 Si15 C151 109.7(3) . .
O33 Si15 O31 105.3(3) . .
C161 Si16 Na8 110.2(2) . .
O34 Si16 Na8 134.7(2) . .
O34 Si16 C161 113.7(3) . .
O34 Si16 O35 110.6(3) . .
O34 Si16 O43 111.6(3) . .
O35 Si16 Na8 42.94(19) . .
O35 Si16 C161 107.8(3) . .
O35 Si16 O43 105.6(3) . .
O43 Si16 Na8 63.81(19) . .
O43 Si16 C161 107.1(3) . .
Na7 Si17 Na8 165.31(12) . .
C171 Si17 Na7 70.2(2) . .
C171 Si17 Na8 123.5(3) . .
O35 Si17 Na7 140.76(19) . .
O35 Si17 Na8 45.00(18) . .
O35 Si17 C171 108.2(3) . .
O36 Si17 Na7 46.39(17) . .
O36 Si17 Na8 121.9(2) . .
O36 Si17 C171 113.8(3) . .
O36 Si17 O35 109.6(2) . .
O36 Si17 O37 112.1(2) . .
O37 Si17 Na7 112.70(19) . .
O37 Si17 Na8 60.32(19) . .
O37 Si17 C171 107.6(3) . .
O37 Si17 O35 105.2(2) . .
O37 Si18 C181 108.9(3) . .
O37 Si18 O39 103.3(3) . .
O38 Si18 C181 111.2(3) . .
O38 Si18 O37 112.1(2) . .
O38 Si18 O39 112.3(3) . .
O39 Si18 C181 108.7(3) . .
Na5 Si19 Na8 166.22(12) . .
C191 Si19 Na5 66.9(2) . .
C191 Si19 Na8 124.8(2) . .
O39 Si19 Na5 113.6(2) . .
O39 Si19 Na8 58.2(2) . .
O39 Si19 C191 107.4(3) . .
O39 Si19 O41 106.8(3) . .
O40 Si19 Na5 47.15(17) . .
O40 Si19 Na8 122.7(2) . .
O40 Si19 C191 112.3(3) . .
O40 Si19 O39 110.9(2) . .
O40 Si19 O41 110.4(2) . .
O41 Si19 Na5 138.7(2) . .
O41 Si19 Na8 48.7(2) . .
O41 Si19 C191 108.9(3) . .
C201 Si20 Na8 112.7(3) . .
O41 Si20 Na8 44.5(2) . .
O41 Si20 C201 109.5(3) . .
O42 Si20 Na8 133.9(2) . .
O42 Si20 C201 112.5(3) . .
O42 Si20 O41 110.1(3) . .
O42 Si20 O43 111.7(2) . .
O43 Si20 Na8 63.4(2) . .
O43 Si20 C201 105.8(3) . .
O43 Si20 O41 107.1(3) . .
C12 C11 Si1 120.8(5) . .
C16 C11 Si1 122.8(6) . .
C16 C11 C12 116.4(7) . .
C11 C12 H12 118.6 . .
C13 C12 C11 122.7(8) . .
C13 C12 H12 118.6 . .
C12 C13 H13 120.9 . .
C14 C13 C12 118.3(9) . .
C14 C13 H13 120.9 . .
C13 C14 H14 119.1 . .
C13 C14 C15 121.7(8) . .
C15 C14 H14 119.1 . .
C14 C15 H15 120.8 . .
C14 C15 C16 118.4(8) . .
C16 C15 H15 120.8 . .
C11 C16 C15 122.5(8) . .
C11 C16 H16 118.8 . .
C15 C16 H16 118.8 . .
C22 C21 Si2 123.3(6) . .
C22 C21 C26 117.0(7) . .
C26 C21 Si2 119.7(6) . .
C21 C22 H22 119.6 . .
C21 C22 C23 120.7(8) . .
C23 C22 H22 119.6 . .
C22 C23 H23 120.1 . .
C24 C23 C22 119.8(8) . .
C24 C23 H23 120.1 . .
C23 C24 H24 119.9 . .
C25 C24 C23 120.1(8) . .
C25 C24 H24 119.9 . .
C24 C25 H25 120.4 . .
C24 C25 C26 119.2(8) . .
C26 C25 H25 120.4 . .
C21 C26 H26 118.4 . .
C25 C26 C21 123.2(8) . .
C25 C26 H26 118.4 . .
C32 C31 Si3 121.0(5) . .
C32 C31 C36 118.3(7) . .
C36 C31 Si3 120.6(6) . .
C31 C32 H32 119.4 . .
C31 C32 C33 121.2(7) . .
C33 C32 H32 119.4 . .
C32 C33 H33 119.9 . .
C34 C33 C32 120.1(8) . .
C34 C33 H33 119.9 . .
C33 C34 H34 120.2 . .
C35 C34 C33 119.6(7) . .
C35 C34 H34 120.2 . .
C34 C35 H35 119.8 . .
C34 C35 C36 120.4(8) . .
C36 C35 H35 119.8 . .
C31 C36 C35 120.2(8) . .
C31 C36 H36 119.9 . .
C35 C36 H36 119.9 . .
C42 C41 Si4 125.9(6) . .
C46 C41 Si4 117.3(6) . .
C46 C41 C42 116.6(7) . .
C41 C42 H42 119.4 . .
C43 C42 C41 121.3(7) . .
C43 C42 H42 119.4 . .
C42 C43 H43 119.7 . .
C44 C43 C42 120.6(8) . .
C44 C43 H43 119.7 . .
C43 C44 H44 120.2 . .
C43 C44 C45 119.6(8) . .
C45 C44 H44 120.2 . .
C44 C45 H45 120.0 . .
C44 C45 C46 119.9(8) . .
C46 C45 H45 120.0 . .
C41 C46 H46 119.1 . .
C45 C46 C41 121.9(8) . .
C45 C46 H46 119.1 . .
C52 C51 Si5 120.0(6) . .
C56 C51 Si5 124.5(6) . .
C56 C51 C52 115.3(7) . .
C51 C52 H52 119.4 . .
C53 C52 C51 121.2(9) . .
C53 C52 H52 119.4 . .
C52 C53 H53 120.0 . .
C54 C53 C52 119.9(10) . .
C54 C53 H53 120.0 . .
C53 C54 H54 119.7 . .
C55 C54 C53 120.7(9) . .
C55 C54 H54 119.7 . .
C54 C55 H55 119.7 . .
C54 C55 C56 120.5(9) . .
C56 C55 H55 119.7 . .
C51 C56 C55 122.2(8) . .
C51 C56 H56 118.9 . .
C55 C56 H56 118.9 . .
C62 C61 Si6 120.9(6) . .
C66 C61 Si6 122.0(6) . .
C66 C61 C62 117.1(7) . .
C61 C62 H62 119.4 . .
C61 C62 C63 121.1(8) . .
C63 C62 H62 119.4 . .
C62 C63 H63 119.7 . .
C64 C63 C62 120.7(9) . .
C64 C63 H63 119.7 . .
C63 C64 H64 120.4 . .
C63 C64 C65 119.2(8) . .
C65 C64 H64 120.4 . .
C64 C65 H65 120.2 . .
C64 C65 C66 119.7(9) . .
C66 C65 H65 120.2 . .
C61 C66 C65 122.2(9) . .
C61 C66 H66 118.9 . .
C65 C66 H66 118.9 . .
C72 C71 Si7 121.8(6) . .
C72 C71 C76 117.2(7) . .
C76 C71 Si7 121.0(5) . .
C71 C72 H72 119.3 . .
C71 C72 C73 121.4(7) . .
C73 C72 H72 119.3 . .
C72 C73 H73 120.1 . .
C74 C73 C72 119.8(8) . .
C74 C73 H73 120.1 . .
C73 C74 H74 119.8 . .
C73 C74 C75 120.4(7) . .
C75 C74 H74 119.8 . .
C74 C75 H75 120.2 . .
C74 C75 C76 119.6(8) . .
C76 C75 H75 120.2 . .
C71 C76 H76 119.2 . .
C75 C76 C71 121.6(8) . .
C75 C76 H76 119.2 . .
C82 C81 Si8 121.5(7) . .
C86 C81 Si8 120.6(6) . .
C86 C81 C82 117.9(8) . .
C81 C82 H82 119.5 . .
C81 C82 C83 120.9(11) . .
C83 C82 H82 119.5 . .
C82 C83 H83 119.6 . .
C84 C83 C82 120.8(13) . .
C84 C83 H83 119.6 . .
C83 C84 H84 119.6 . .
C83 C84 C85 120.8(11) . .
C85 C84 H84 119.6 . .
C84 C85 H85 121.0 . .
C86 C85 C84 118.0(11) . .
C86 C85 H85 121.0 . .
C81 C86 C85 121.6(10) . .
C81 C86 H86 119.2 . .
C85 C86 H86 119.2 . .
C92 C91 Si9 123.4(6) . .
C92 C91 C96 117.7(7) . .
C96 C91 Si9 118.9(5) . .
C91 C92 H92 119.0 . .
C91 C92 C93 122.0(8) . .
C93 C92 H92 119.0 . .
C92 C93 H93 120.4 . .
C94 C93 C92 119.1(8) . .
C94 C93 H93 120.4 . .
C93 C94 H94 120.2 . .
C95 C94 C93 119.7(8) . .
C95 C94 H94 120.2 . .
C94 C95 H95 119.6 . .
C94 C95 C96 120.8(8) . .
C96 C95 H95 119.6 . .
C91 C96 H96 119.6 . .
C95 C96 C91 120.8(8) . .
C95 C96 H96 119.6 . .
C102 C101 Si10 121.5(7) . .
C102 C101 C106 119.0(8) . .
C106 C101 Si10 119.6(6) . .
C101 C102 H102 118.6 . .
C103 C102 C101 122.7(11) . .
C103 C102 H102 118.6 . .
C102 C103 H103 120.9 . .
C104 C103 C102 118.2(12) . .
C104 C103 H103 120.9 . .
C103 C104 H104 118.7 . .
C103 C104 C105 122.5(11) . .
C105 C104 H104 118.7 . .
C104 C105 H105 121.0 . .
C106 C105 C104 117.9(12) . .
C106 C105 H105 121.0 . .
C101 C106 H106 120.2 . .
C105 C106 C101 119.7(11) . .
C105 C106 H106 120.2 . .
Si11 C111 Na2 78.8(2) . .
C112 C111 Na2 93.3(5) . .
C112 C111 Si11 120.7(6) . .
C116 C111 Na2 94.9(5) . .
C116 C111 Si11 121.3(6) . .
C116 C111 C112 117.9(7) . .
C111 C112 H112 120.1 . .
C111 C112 C113 119.9(9) . .
C113 C112 H112 120.1 . .
C112 C113 H113 119.9 . .
C114 C113 C112 120.1(9) . .
C114 C113 H113 119.9 . .
C113 C114 H114 119.4 . .
C113 C114 C115 121.2(9) . .
C115 C114 H114 119.4 . .
C114 C115 H115 120.8 . .
C116 C115 C114 118.5(9) . .
C116 C115 H115 120.8 . .
C111 C116 H116 118.8 . .
C115 C116 C111 122.4(8) . .
C115 C116 H116 118.8 . .
C122 C121 Si12 119.1(6) . .
C126 C121 Si12 123.6(6) . .
C126 C121 C122 117.2(8) . .
C121 C122 H122 118.9 . .
C123 C122 C121 122.3(10) . .
C123 C122 H122 118.9 . .
C122 C123 H123 121.3 . .
C122 C123 C124 117.3(10) . .
C124 C123 H123 121.3 . .
C123 C124 H124 119.7 . .
C125 C124 C123 120.5(10) . .
C125 C124 H124 119.7 . .
C124 C125 H125 119.7 . .
C124 C125 C126 120.5(11) . .
C126 C125 H125 119.7 . .
C121 C126 C125 122.0(10) . .
C121 C126 H126 119.0 . .
C125 C126 H126 119.0 . .
C132 C131 Si13 121.8(6) . .
C132 C131 C136 116.2(7) . .
C136 C131 Si13 122.0(6) . .
C131 C132 H132 119.5 . .
C131 C132 C133 121.1(9) . .
C133 C132 H132 119.5 . .
C132 C133 H133 119.7 . .
C134 C133 C132 120.6(9) . .
C134 C133 H133 119.7 . .
C133 C134 H134 120.2 . .
C133 C134 C135 119.6(8) . .
C135 C134 H134 120.2 . .
C134 C135 H135 119.8 . .
C134 C135 C136 120.5(9) . .
C136 C135 H135 119.8 . .
C131 C136 H136 119.1 . .
C135 C136 C131 121.9(9) . .
C135 C136 H136 119.1 . .
Si14 C141 Na4 80.9(2) . .
C142 C141 Na4 112.2(5) . .
C142 C141 Si14 122.9(6) . .
C142 C141 C146 115.6(7) . .
C146 C141 Na4 76.5(4) . .
C146 C141 Si14 121.4(6) . .
C141 C142 H142 118.8 . .
C141 C142 C143 122.3(9) . .
C143 C142 H142 118.8 . .
C142 C143 H143 119.8 . .
C144 C143 C142 120.4(9) . .
C144 C143 H143 119.8 . .
C143 C144 H144 120.7 . .
C145 C144 C143 118.6(9) . .
C145 C144 H144 120.7 . .
C144 C145 H145 120.1 . .
C144 C145 C146 119.8(8) . .
C146 C145 H145 120.1 . .
C141 C146 H146 118.4 . .
C145 C146 C141 123.2(8) . .
C145 C146 H146 118.4 . .
C152 C151 Si15 122.0(6) . .
C156 C151 Si15 120.5(5) . .
C156 C151 C152 117.2(7) . .
C151 C152 H152 119.9 . .
C153 C152 C151 120.2(7) . .
C153 C152 H152 119.9 . .
C152 C153 H153 119.6 . .
C154 C153 C152 120.8(7) . .
C154 C153 H153 119.6 . .
C153 C154 H154 120.0 . .
C153 C154 C155 119.9(8) . .
C155 C154 H154 120.0 . .
C154 C155 H155 119.8 . .
C154 C155 C156 120.4(8) . .
C156 C155 H155 119.8 . .
C151 C156 H156 119.3 . .
C155 C156 C151 121.3(8) . .
C155 C156 H156 119.3 . .
C162 C161 Si16 122.4(6) . .
C162 C161 C166 116.2(7) . .
C166 C161 Si16 121.4(6) . .
C161 C162 H162 119.1 . .
C161 C162 C163 121.7(8) . .
C163 C162 H162 119.1 . .
C162 C163 H163 119.3 . .
C164 C163 C162 121.4(8) . .
C164 C163 H163 119.3 . .
C163 C164 H164 120.8 . .
C163 C164 C165 118.5(8) . .
C165 C164 H164 120.8 . .
C164 C165 H165 119.9 . .
C164 C165 C166 120.1(8) . .
C166 C165 H165 119.9 . .
C161 C166 C165 122.1(8) . .
C161 C166 H166 118.9 . .
C165 C166 H166 118.9 . .
C172 C171 Si17 121.3(7) . .
C172 C171 C176 116.9(8) . .
C176 C171 Si17 121.8(6) . .
C171 C172 H172 119.7 . .
C171 C172 C173 120.6(10) . .
C173 C172 H172 119.7 . .
C172 C173 H173 119.1 . .
C174 C173 C172 121.7(11) . .
C174 C173 H173 119.1 . .
C173 C174 H174 120.4 . .
C175 C174 C173 119.2(10) . .
C175 C174 H174 120.4 . .
C174 C175 H175 119.8 . .
C174 C175 C176 120.5(10) . .
C176 C175 H175 119.8 . .
C171 C176 H176 119.5 . .
C175 C176 C171 121.1(9) . .
C175 C176 H176 119.5 . .
C182 C181 Si18 122.1(6) . .
C186 C181 Si18 120.5(6) . .
C186 C181 C182 117.5(8) . .
C181 C182 H182 119.7 . .
C181 C182 C183 120.7(9) . .
C183 C182 H182 119.7 . .
C182 C183 H183 119.9 . .
C184 C183 C182 120.1(9) . .
C184 C183 H183 119.9 . .
C183 C184 H184 120.4 . .
C185 C184 C183 119.1(9) . .
C185 C184 H184 120.4 . .
C184 C185 H185 120.1 . .
C184 C185 C186 119.8(9) . .
C186 C185 H185 120.1 . .
C181 C186 C185 122.7(9) . .
C181 C186 H186 118.7 . .
C185 C186 H186 118.7 . .
Si19 C191 Na5 78.7(2) . .
C192 C191 Na5 110.6(5) . .
C192 C191 Si19 121.9(6) . .
C196 C191 Na5 81.5(4) . .
C196 C191 Si19 120.8(5) . .
C196 C191 C192 117.3(7) . .
C191 C192 H192 119.2 . .
C191 C192 C193 121.7(8) . .
C193 C192 H192 119.2 . .
C192 C193 H193 120.2 . .
C194 C193 C192 119.7(8) . .
C194 C193 H193 120.2 . .
C193 C194 H194 119.8 . .
C193 C194 C195 120.5(7) . .
C195 C194 H194 119.8 . .
C194 C195 H195 120.6 . .
C196 C195 C194 118.8(7) . .
C196 C195 H195 120.6 . .
C191 C196 C195 122.1(7) . .
C191 C196 H196 119.0 . .
C195 C196 H196 119.0 . .
C202 C201 Si20 122.7(6) . .
C202 C201 C206 115.6(7) . .
C206 C201 Si20 121.6(7) . .
C201 C202 H202 119.0 . .
C201 C202 C203 122.0(8) . .
C203 C202 H202 119.0 . .
C202 C203 H203 119.9 . .
C204 C203 C202 120.1(8) . .
C204 C203 H203 119.9 . .
C203 C204 H204 120.0 . .
C203 C204 C205 120.1(9) . .
C205 C204 H204 120.0 . .
C204 C205 H205 120.3 . .
C204 C205 C206 119.5(9) . .
C206 C205 H205 120.3 . .
C201 C206 H206 118.6 . .
C205 C206 C201 122.7(9) . .
C205 C206 H206 118.6 . .
Fe1 O1 Na5 110.2(2) . .
Si1 O1 Fe1 152.8(3) . .
Si1 O1 Na5 97.0(2) . .
Fe5 O2 Na3 94.27(19) . .
Si1 O2 Fe5 135.7(3) . .
Si1 O2 Na3 129.3(2) . .
Si1 O3 Na5 89.2(2) . .
Si2 O3 Na5 121.8(2) . .
Si2 O3 Si1 130.7(3) . .
Fe5 O4 Na4 101.6(2) . .
Si2 O4 Fe5 131.0(3) . .
Si2 O4 Na4 127.4(3) . .
Si2 O5 Si3 137.2(3) . .
Fe4 O6 Na5 101.4(2) . .
Si3 O6 Fe4 138.7(3) . .
Si3 O6 Na5 117.6(2) . .
Si3 O7 Si4 127.8(3) . .
Fe4 O8 Na1 93.05(17) . .
Fe4 O8 Na6 90.63(17) . .
Na6 O8 Na1 98.86(17) . .
Si4 O8 Fe4 129.0(2) . .
Si4 O8 Na1 120.1(2) . .
Si4 O8 Na6 117.8(2) . .
Si4 O9 Si5 141.3(3) . .
Si6 O10 Si5 131.3(3) . .
Fe3 O11 Na1 80.60(15) . .
Fe3 O11 Na4 104.8(2) . .
Na4 O11 Na1 120.00(19) . .
Si5 O11 Fe3 128.6(3) . .
Si5 O11 Na1 102.4(2) . .
Si5 O11 Na4 116.3(2) . .
Fe3 O12 Na1 85.36(16) . .
Fe3 O12 Na2 102.92(19) . .
Na2 O12 Na1 123.27(19) . .
Si6 O12 Fe3 129.2(3) . .
Si6 O12 Na1 104.6(2) . .
Si6 O12 Na2 111.3(2) . .
Si7 O13 Si6 144.8(3) . .
Fe6 O14 Na1 95.57(18) . .
Fe6 O14 Na6 92.83(17) . .
Na6 O14 Na1 101.43(18) . .
Si7 O14 Fe6 130.2(3) . .
Si7 O14 Na1 120.3(2) . .
Si7 O14 Na6 110.4(2) . .
Si8 O17 Si7 130.8(3) . .
Fe6 O18 Na7 100.29(19) . .
Si8 O18 Fe6 136.1(3) . .
Si8 O18 Na7 120.7(2) . .
Si9 O19 Si8 140.6(3) . .
Si9 O20 Na7 126.4(3) . .
Si9 O20 Si10 131.2(3) . .
Si10 O20 Na7 89.4(2) . .
Fe2 O21 Na2 101.3(2) . .
Si9 O21 Fe2 131.7(3) . .
Si9 O21 Na2 126.9(3) . .
Fe2 O22 Na3 94.19(19) . .
Si10 O22 Fe2 135.9(3) . .
Si10 O22 Na3 129.6(3) . .
Fe1 O23 Na7 109.5(2) . .
Si10 O23 Fe1 156.3(3) . .
Si10 O23 Na7 93.7(2) . .
Fe2 O24 Na2 90.03(16) . .
Fe3 O24 Fe2 93.68(17) . .
Fe3 O24 Na2 96.51(17) . .
Si11 O24 Fe2 129.3(2) . .
Si11 O24 Fe3 130.9(2) . .
Si11 O24 Na2 104.7(2) . .
Si11 O25 Na9 105.2(3) . .
Si11 O25 Si12 130.0(3) . .
Si12 O25 Na9 109.6(3) . .
Fe2 O26 Na3 90.49(18) . .
Si12 O26 Fe2 141.8(3) . .
Si12 O26 Na3 119.5(2) . .
Si12 O27 Si13 131.6(3) . .
Fe5 O28 Na3 89.27(18) . .
Si13 O28 Fe5 138.9(3) . .
Si13 O28 Na3 120.1(2) . .
Si13 O29 Na9 108.2(3) . .
Si14 O29 Na9 95.6(3) . .
Si14 O29 Si13 132.1(3) . .
Fe3 O30 Fe5 94.61(17) . .
Fe3 O30 Na4 94.55(17) . .
Fe5 O30 Na4 88.95(16) . .
Si14 O30 Fe3 129.2(2) . .
Si14 O30 Fe5 130.2(2) . .
Si14 O30 Na4 107.1(2) . .
Si14 O31 Na9 99.3(3) . .
Si14 O31 Si15 130.4(3) . .
Si15 O31 Na9 106.0(3) . .
Si15 O32 Fe3 126.0(3) . .
Si11 O33 Na9 91.3(3) . .
Si11 O33 Si15 126.4(3) . .
Si15 O33 Na9 91.1(3) . .
Fe6 O34 Na6 89.03(17) . .
Si16 O34 Fe6 137.3(3) . .
Si16 O34 Na6 120.6(2) . .
Si16 O35 Na8 110.8(3) . .
Si16 O35 Si17 131.4(3) . .
Si17 O35 Na8 107.4(3) . .
Fe1 O36 Na7 94.98(16) . .
Fe6 O36 Fe1 90.69(17) . .
Fe6 O36 Na7 94.42(17) . .
Si17 O36 Fe1 131.2(2) . .
Si17 O36 Fe6 130.3(3) . .
Si17 O36 Na7 105.1(2) . .
Si17 O37 Na8 91.0(2) . .
Si17 O37 Si18 128.3(3) . .
Si18 O37 Na8 99.1(2) . .
Si18 O38 Fe1 131.3(3) . .
Si18 O39 Na8 103.6(2) . .
Si19 O39 Na8 92.6(2) . .
Si19 O39 Si18 130.1(3) . .
Fe1 O40 Na5 93.56(16) . .
Fe4 O40 Fe1 91.78(16) . .
Fe4 O40 Na5 93.30(17) . .
Si19 O40 Fe1 132.5(3) . .
Si19 O40 Fe4 129.7(3) . .
Si19 O40 Na5 104.2(2) . .
Si19 O41 Na8 102.6(3) . .
Si20 O41 Na8 109.0(3) . .
Si20 O41 Si19 132.7(3) . .
Fe4 O42 Na6 90.68(17) . .
Si20 O42 Fe4 137.2(3) . .
Si20 O42 Na6 121.5(2) . .
Si20 O43 Si16 132.2(3) . .
Fe1 O44 Na1 129.6(2) . .
Fe4 O44 Fe1 105.17(19) . .
Fe4 O44 Na1 96.76(18) . .
Fe6 O44 Fe1 106.0(2) . .
Fe6 O44 Fe4 123.4(2) . .
Fe6 O44 Na1 98.09(17) . .
Fe2 O45 Fe3 106.69(19) . .
Fe2 O45 Fe5 111.6(2) . .
Fe2 O45 Na1 116.9(2) . .
Fe3 O45 Na1 89.07(16) . .
Fe5 O45 Fe3 106.8(2) . .
Fe5 O45 Na1 121.4(2) . .
Na2 O1A H1A 101.7 . .
C1A O1A Na2 140.0(5) . .
C1A O1A H1A 101.6 . .
O1A C1A H1AA 110.0 . .
O1A C1A H1AB 110.0 . .
O1A C1A C2A 108.7(6) . .
H1AA C1A H1AB 108.3 . .
C2A C1A H1AA 110.0 . .
C2A C1A H1AB 110.0 . .
C1A C2A H2AA 109.0 . .
C1A C2A H2AB 109.0 . .
H2AA C2A H2AB 107.8 . .
C3A C2A C1A 113.0(7) . .
C3A C2A H2AA 109.0 . .
C3A C2A H2AB 109.0 . .
C2A C3A H3AA 110.1 . .
C2A C3A H3AB 110.1 . .
C2A C3A C4A 107.9(10) . .
H3AA C3A H3AB 108.4 . .
C4A C3A H3AA 110.1 . .
C4A C3A H3AB 110.1 . .
C3A C4A H4AA 109.5 . .
C3A C4A H4AB 109.5 . .
C3A C4A H4AC 109.5 . .
H4AA C4A H4AB 109.5 . .
H4AA C4A H4AC 109.5 . .
H4AB C4A H4AC 109.5 . .
Na3 O1B H1B 98.3 . .
C1B O1B Na3 151.6(6) . .
C1B O1B H1B 98.4 . .
O1B C1B H1BA 110.5 . .
O1B C1B H1BB 110.5 . .
O1B C1B C2B 105.9(8) . .
H1BA C1B H1BB 108.7 . .
C2B C1B H1BA 110.5 . .
C2B C1B H1BB 110.5 . .
C1B C2B H2BA 109.5 . .
C1B C2B H2BB 109.5 . .
C1B C2B C3B 110.9(8) . .
H2BA C2B H2BB 108.1 . .
C3B C2B H2BA 109.5 . .
C3B C2B H2BB 109.5 . .
C2B C3B H3BA 109.6 . .
C2B C3B H3BB 109.6 . .
H3BA C3B H3BB 108.1 . .
C4B C3B C2B 110.5(9) . .
C4B C3B H3BA 109.6 . .
C4B C3B H3BB 109.6 . .
C3B C4B H4BA 109.5 . .
C3B C4B H4BB 109.5 . .
C3B C4B H4BC 109.5 . .
H4BA C4B H4BB 109.5 . .
H4BA C4B H4BC 109.5 . .
H4BB C4B H4BC 109.5 . .
Na4 O1C H1C 101.6 . .
C1C O1C Na4 140.7(5) . .
C1C O1C H1C 101.3 . .
O1C C1C H1CA 109.5 . .
O1C C1C H1CB 109.5 . .
O1C C1C C2C 110.9(7) . .
H1CA C1C H1CB 108.1 . .
C2C C1C H1CA 109.5 . .
C2C C1C H1CB 109.5 . .
C1C C2C H2CA 108.4 . .
C1C C2C H2CB 108.4 . .
H2CA C2C H2CB 107.5 . .
C3C C2C C1C 115.5(8) . .
C3C C2C H2CA 108.4 . .
C3C C2C H2CB 108.4 . .
C2C C3C H3CA 109.3 . .
C2C C3C H3CB 109.3 . .
C2C C3C C4C 111.8(9) . .
H3CA C3C H3CB 107.9 . .
C4C C3C H3CA 109.3 . .
C4C C3C H3CB 109.3 . .
C3C C4C H4CA 109.5 . .
C3C C4C H4CB 109.5 . .
C3C C4C H4CC 109.5 . .
H4CA C4C H4CB 109.5 . .
H4CA C4C H4CC 109.5 . .
H4CB C4C H4CC 109.5 . .
Na5 O1D H1D 105.0 . .
C1D O1D Na5 127.7(5) . .
C1D O1D H1D 104.9 . .
O1D C1D H1DA 108.8 . .
O1D C1D H1DB 108.8 . .
O1D C1D C2D 113.8(8) . .
H1DA C1D H1DB 107.7 . .
C2D C1D H1DA 108.8 . .
C2D C1D H1DB 108.8 . .
C1D C2D H2DC 105.1 . .
C1D C2D H2DD 105.1 . .
C1D C2D H2DA 107.7 . .
C1D C2D H2DB 107.7 . .
C1D C2D C3DB 129(3) . .
C1D C2D C3DA 118(2) . .
H2DC C2D H2DD 105.9 . .
H2DA C2D H2DB 107.1 . .
C3DB C2D H2DC 105.1 . .
C3DB C2D H2DD 105.1 . .
C3DA C2D H2DA 107.7 . .
C3DA C2D H2DB 107.7 . .
C2D C3DB H3DA 110.0 . .
C2D C3DB H3DB 110.0 . .
C2D C3DB C4DB 108.6(7) . .
H3DA C3DB H3DB 108.3 . .
C4DB C3DB H3DA 110.0 . .
C4DB C3DB H3DB 110.0 . .
C3DB C4DB H4DA 109.5 . .
C3DB C4DB H4DB 109.5 . .
C3DB C4DB H4DC 109.5 . .
H4DA C4DB H4DB 109.5 . .
H4DA C4DB H4DC 109.5 . .
H4DB C4DB H4DC 109.5 . .
Na6 O1E H1E 103.3 . .
C1E O1E Na6 134.4(6) . .
C1E O1E H1E 103.0 . .
O1E C1E H1EA 108.9 . .
O1E C1E H1EB 108.9 . .
O1E C1E C2E 113.2(6) . .
H1EA C1E H1EB 107.7 . .
C2E C1E H1EA 108.9 . .
C2E C1E H1EB 108.9 . .
C1E C2E H2EA 109.0 . .
C1E C2E H2EB 109.0 . .
C1E C2E C3E 112.9(6) . .
H2EA C2E H2EB 107.8 . .
C3E C2E H2EA 109.0 . .
C3E C2E H2EB 109.0 . .
C2E C3E H3EA 109.3 . .
C2E C3E H3EB 109.3 . .
C2E C3E C4E 111.8(7) . .
H3EA C3E H3EB 107.9 . .
C4E C3E H3EA 109.3 . .
C4E C3E H3EB 109.3 . .
C3E C4E H4EA 109.5 . .
C3E C4E H4EB 109.5 . .
C3E C4E H4EC 109.5 . .
H4EA C4E H4EB 109.5 . .
H4EA C4E H4EC 109.5 . .
H4EB C4E H4EC 109.5 . .
Na6 O1F H1F 102.0 . .
C1F O1F Na6 138.8(6) . .
C1F O1F H1F 102.1 . .
O1F C1F H1FA 108.9 . .
O1F C1F H1FB 108.9 . .
O1F C1F C2F 113.5(7) . .
H1FA C1F H1FB 107.7 . .
C2F C1F H1FA 108.9 . .
C2F C1F H1FB 108.9 . .
C1F C2F H2FA 108.8 . .
C1F C2F H2FB 108.8 . .
H2FA C2F H2FB 107.7 . .
C3F C2F C1F 113.7(7) . .
C3F C2F H2FA 108.8 . .
C3F C2F H2FB 108.8 . .
C2F C3F H3FA 109.5 . .
C2F C3F H3FB 109.5 . .
C2F C3F C4F 110.7(8) . .
H3FA C3F H3FB 108.1 . .
C4F C3F H3FA 109.5 . .
C4F C3F H3FB 109.5 . .
C3F C4F H4FA 109.5 . .
C3F C4F H4FB 109.5 . .
C3F C4F H4FC 109.5 . .
H4FA C4F H4FB 109.5 . .
H4FA C4F H4FC 109.5 . .
H4FB C4F H4FC 109.5 . .
Na7 O1G H1G 102.3 . .
C1G O1G Na7 138.0(8) . .
C1G O1G H1G 102.0 . .
O1G C1G H1GA 108.9 . .
O1G C1G H1GB 108.9 . .
O1G C1G C2G 113.4(11) . .
H1GA C1G H1GB 107.7 . .
C2G C1G H1GA 108.9 . .
C2G C1G H1GB 108.9 . .
C1G C2G H2GA 108.1 . .
C1G C2G H2GB 108.1 . .
C1G C2G C3G 116.9(16) . .
H2GA C2G H2GB 107.3 . .
C3G C2G H2GA 108.1 . .
C3G C2G H2GB 108.1 . .
C2G C3G H3GA 111.2 . .
C2G C3G H3GB 111.2 . .
C2G C3G C4G 102.7(18) . .
H3GA C3G H3GB 109.1 . .
C4G C3G H3GA 111.2 . .
C4G C3G H3GB 111.2 . .
C3G C4G H4GA 109.5 . .
C3G C4G H4GB 109.5 . .
C3G C4G H4GC 109.5 . .
H4GA C4G H4GB 109.5 . .
H4GA C4G H4GC 109.5 . .
H4GB C4G H4GC 109.5 . .
Na7 O1H H1H 105.6 . .
C1H O1H Na7 125.6(8) . .
C1H O1H H1H 105.4 . .
O1H C1H H1HA 109.4 . .
O1H C1H H1HB 109.4 . .
O1H C1H C2H 111.4(11) . .
H1HA C1H H1HB 108.0 . .
C2H C1H H1HA 109.4 . .
C2H C1H H1HB 109.4 . .
C1H C2H H2HA 109.5 . .
C1H C2H H2HB 109.5 . .
C1H C2H C3H 110.8(11) . .
H2HA C2H H2HB 108.1 . .
C3H C2H H2HA 109.5 . .
C3H C2H H2HB 109.5 . .
C2H C3H H3HA 110.5 . .
C2H C3H H3HB 110.5 . .
C2H C3H C4H 106.3(12) . .
H3HA C3H H3HB 108.7 . .
C4H C3H H3HA 110.5 . .
C4H C3H H3HB 110.5 . .
C3H C4H H4HA 109.5 . .
C3H C4H H4HB 109.5 . .
C3H C4H H4HC 109.5 . .
H4HA C4H H4HB 109.5 . .
H4HA C4H H4HC 109.5 . .
H4HB C4H H4HC 109.5 . .
Na8 O1K Na9 111.9(5) . 1_545
Na8 O1K H1K 102.5 . .
Na9 O1K H1K 112.1 1_545 .
C1K O1K Na8 137.2(11) . .
C1K O1K Na9 90.4(10) . 1_545
C1K O1K H1K 101.9 . .
O1K C1K H1KA 109.0 . .
O1K C1K H1KB 109.0 . .
O1K C1K C2K 112.9(14) . .
H1KA C1K H1KB 107.8 . .
C2K C1K H1KA 109.0 . .
C2K C1K H1KB 109.0 . .
C1K C2K H2KA 107.9 . .
C1K C2K H2KB 107.9 . .
H2KA C2K H2KB 107.2 . .
C3K C2K C1K 117.6(14) . .
C3K C2K H2KA 107.9 . .
C3K C2K H2KB 107.9 . .
C2K C3K H3KA 109.1 . .
C2K C3K H3KB 109.1 . .
H3KA C3K H3KB 107.8 . .
C4K C3K C2K 112.6(13) . .
C4K C3K H3KA 109.1 . .
C4K C3K H3KB 109.1 . .
C3K C4K H4KA 109.5 . .
C3K C4K H4KB 109.5 . .
C3K C4K H4KC 109.5 . .
H4KA C4K H4KB 109.5 . .
H4KA C4K H4KC 109.5 . .
H4KB C4K H4KC 109.5 . .
Na8 O1J H1J 102.1 . .
C1J O1J Na8 136.4(11) . .
C1J O1J H1J 105.3 . .
O1J C1J H1JA 109.5 . .
O1J C1J H1JB 109.5 . .
O1J C1J C2J 110.6(12) . .
H1JA C1J H1JB 108.1 . .
C2J C1J H1JA 109.5 . .
C2J C1J H1JB 109.5 . .
C1J C2J H2JA 109.0 . .
C1J C2J H2JB 109.0 . .
H2JA C2J H2JB 107.8 . .
C3J C2J C1J 112.8(11) . .
C3J C2J H2JA 109.0 . .
C3J C2J H2JB 109.0 . .
C2J C3J H3JA 110.5 . .
C2J C3J H3JB 110.5 . .
C2J C3J C4J 106.2(12) . .
H3JA C3J H3JB 108.7 . .
C4J C3J H3JA 110.5 . .
C4J C3J H3JB 110.5 . .
C3J C4J H4JA 109.5 . .
C3J C4J H4JB 109.5 . .
C3J C4J H4JC 109.5 . .
H4JA C4J H4JB 109.5 . .
H4JA C4J H4JC 109.5 . .
H4JB C4J H4JC 109.5 . .
Na9 O1L H1L 99.1 . .
C1L O1L Na9 148.1(12) . .
C1L O1L H1L 98.8 . .
O1L C1L H1LA 109.9 . .
O1L C1L H1LB 109.9 . .
O1L C1L C2L 109.0(13) . .
H1LA C1L H1LB 108.3 . .
C2L C1L H1LA 109.9 . .
C2L C1L H1LB 109.9 . .
C1L C2L H2LA 107.6 . .
C1L C2L H2LB 107.6 . .
H2LA C2L H2LB 107.0 . .
C3L C2L C1L 118.9(16) . .
C3L C2L H2LA 107.6 . .
C3L C2L H2LB 107.6 . .
H4LA C4L H4LB 109.5 . .
H4LA C4L H4LC 109.5 . .
H4LB C4L H4LC 109.5 . .
C3L C4L H4LA 109.5 . .
C3L C4L H4LB 109.5 . .
C3L C4L H4LC 109.5 . .
C2L C3L H3LA 106.5 . .
C2L C3L H3LB 106.5 . .
C4L C3L C2L 123.2(18) . .
C4L C3L H3LA 106.5 . .
C4L C3L H3LB 106.5 . .
H3LA C3L H3LB 106.5 . .
H1SA C1S H1SB 109.5 . .
H1SA C1S H1SC 109.5 . .
H1SB C1S H1SC 109.5 . .
C2S C1S H1SA 109.5 . .
C2S C1S H1SB 109.5 . .
C2S C1S H1SC 109.5 . .
C3S C2S C1S 120.5(11) . .
C3S C2S C7S 119.9(12) . .
C7S C2S C1S 119.6(12) . .
C2S C3S H3S 119.7 . .
C2S C3S C4S 120.5(12) . .
C4S C3S H3S 119.7 . .
C3S C4S H4S 120.8 . .
C5S C4S C3S 118.3(13) . .
C5S C4S H4S 120.8 . .
C4S C5S H5S 120.1 . .
C6S C5S C4S 119.8(13) . .
C6S C5S H5S 120.1 . .
C5S C6S H6S 119.8 . .
C7S C6S C5S 120.3(13) . .
C7S C6S H6S 119.8 . .
C2S C7S H7S 119.4 . .
C6S C7S C2S 121.1(13) . .
C6S C7S H7S 119.4 . .
C2D C3DA H3DC 110.8 . .
C2D C3DA H3DD 110.8 . .
C2D C3DA C4DA 104.6(7) . .
H3DC C3DA H3DD 108.9 . .
C4DA C3DA H3DC 110.8 . .
C4DA C3DA H3DD 110.9 . .
C3DA C4DA H4DD 109.5 . .
C3DA C4DA H4DE 109.4 . .
C3DA C4DA H4DF 109.5 . .
H4DD C4DA H4DE 109.5 . .
H4DD C4DA H4DF 109.5 . .
H4DE C4DA H4DF 109.5 . .

loop_
_geom_bond_atom_site_label_1
_geom_bond_atom_site_label_2
_geom_bond_distance
_geom_bond_site_symmetry_2
Fe1 Na5 3.474(3) .
Fe1 Na7 3.542(3) .
Fe1 O1 1.898(5) .
Fe1 O23 1.891(5) .
Fe1 O36 2.376(4) .
Fe1 O38 1.934(4) .
Fe1 O40 2.318(4) .
Fe1 O44 2.020(4) .
Fe2 Na2 3.232(3) .
Fe2 Na3 3.118(3) .
Fe2 O21 1.901(4) .
Fe2 O22 1.914(4) .
Fe2 O24 2.188(4) .
Fe2 O26 1.906(4) .
Fe2 O45 1.909(4) .
Fe3 Na1 3.214(3) .
Fe3 Na2 3.374(3) .
Fe3 Na4 3.383(3) .
Fe3 O11 1.979(4) .
Fe3 O12 1.995(4) .
Fe3 O24 2.140(4) .
Fe3 O30 2.155(4) .
Fe3 O32 1.916(4) .
Fe3 O45 2.025(4) .
Fe4 Na1 3.292(3) .
Fe4 Na5 3.278(3) .
Fe4 Na6 3.200(3) .
Fe4 O6 1.931(4) .
Fe4 O8 1.992(4) .
Fe4 O40 2.045(4) .
Fe4 O42 1.915(4) .
Fe4 O44 1.931(4) .
Fe5 Na3 3.096(3) .
Fe5 Na4 3.231(3) .
Fe5 O2 1.922(4) .
Fe5 O4 1.900(4) .
Fe5 O28 1.917(4) .
Fe5 O30 2.160(4) .
Fe5 O45 1.926(4) .
Fe6 Na1 3.320(3) .
Fe6 Na6 3.210(3) .
Fe6 Na7 3.290(3) .
Fe6 O14 1.982(4) .
Fe6 O18 1.930(4) .
Fe6 O34 1.903(4) .
Fe6 O36 2.040(4) .
Fe6 O44 1.923(4) .
Na1 Na6 3.798(4) .
Na1 Si6 3.461(3) .
Na1 O8 2.517(5) .
Na1 O11 2.876(5) .
Na1 O12 2.686(5) .
Na1 O14 2.478(5) .
Na1 O44 2.449(5) .
Na1 O45 2.529(5) .
Na2 Si6 3.260(3) .
Na2 Si9 3.479(3) .
Na2 Si11 3.190(3) .
Na2 C111 2.974(7) .
Na2 O12 2.311(5) .
Na2 O21 2.267(5) .
Na2 O24 2.378(5) .
Na2 O1A 2.217(5) .
Na2 H1A 2.5300 .
Na3 Si1 3.511(3) .
Na3 Si12 3.514(3) .
Na3 O2 2.289(5) .
Na3 O22 2.325(5) .
Na3 O26 2.450(5) .
Na3 O28 2.456(5) .
Na3 O1B 2.242(6) .
Na3 H1B 2.5091 .
Na4 Si2 3.479(3) .
Na4 Si5 3.317(3) .
Na4 Si14 3.294(3) .
Na4 C141 3.031(7) .
Na4 O4 2.260(5) .
Na4 O11 2.285(5) .
Na4 O30 2.443(5) .
Na4 O1C 2.230(6) .
Na4 H1C 2.5421 .
Na5 Si1 2.979(3) .
Na5 Si3 3.351(3) .
Na5 Si19 3.235(3) .
Na5 C191 3.036(7) .
Na5 O1 2.326(5) .
Na5 O3 2.499(5) .
Na5 O6 2.295(5) .
Na5 O40 2.447(5) .
Na5 O1D 2.254(6) .
Na5 H1D 2.6069 .
Na6 Si4 3.528(3) .
Na6 Si7 3.351(3) .
Na6 O8 2.482(5) .
Na6 O14 2.429(5) .
Na6 O34 2.617(5) .
Na6 O42 2.540(5) .
Na6 O1E 2.359(6) .
Na6 O1F 2.344(6) .
Na6 H1F 2.6541 .
Na7 Si8 3.447(3) .
Na7 Si10 2.997(3) .
Na7 Si17 3.238(3) .
Na7 O18 2.342(5) .
Na7 O20 2.509(5) .
Na7 O23 2.430(5) .
Na7 O36 2.429(5) .
Na7 O1G 2.354(7) .
Na7 H1G 2.6669 .
Na7 O1H 2.308(8) .
Na7 H1H 2.6654 .
Na8 Si16 3.461(5) .
Na8 Si17 3.406(5) .
Na8 Si19 3.344(5) .
Na8 Si20 3.475(6) .
Na8 O35 2.523(7) .
Na8 O37 2.960(7) .
Na8 O39 2.845(7) .
Na8 O41 2.576(7) .
Na8 O1K 2.403(14) .
Na8 O1J 2.178(15) .
Na8 H1J 2.4985 .
Na9 Si11 3.447(9) .
Na9 Si14 3.291(9) .
Na9 Si15 3.443(9) .
Na9 O25 2.634(10) .
Na9 O29 2.705(10) .
Na9 O31 2.612(10) .
Na9 O33 2.999(10) .
Na9 O1K 2.819(16) 1_565
Na9 O1L 1.720(15) .
Na9 H1L 2.0359 .
Si1 C11 1.855(7) .
Si1 O1 1.600(5) .
Si1 O2 1.583(5) .
Si1 O3 1.658(5) .
Si2 C21 1.864(7) .
Si2 O3 1.640(5) .
Si2 O4 1.608(5) .
Si2 O5 1.630(5) .
Si3 C31 1.870(7) .
Si3 O5 1.633(5) .
Si3 O6 1.600(5) .
Si3 O7 1.640(5) .
Si4 C41 1.850(7) .
Si4 O7 1.654(5) .
Si4 O8 1.603(5) .
Si4 O9 1.614(5) .
Si5 C51 1.862(7) .
Si5 O9 1.630(5) .
Si5 O10 1.647(5) .
Si5 O11 1.597(5) .
Si6 C61 1.850(7) .
Si6 O10 1.641(5) .
Si6 O12 1.609(5) .
Si6 O13 1.626(5) .
Si7 C71 1.869(7) .
Si7 O13 1.621(5) .
Si7 O14 1.611(5) .
Si7 O17 1.651(5) .
Si8 C81 1.868(7) .
Si8 O17 1.641(5) .
Si8 O18 1.601(5) .
Si8 O19 1.630(5) .
Si9 C91 1.868(7) .
Si9 O19 1.615(5) .
Si9 O20 1.632(5) .
Si9 O21 1.609(5) .
Si10 C101 1.866(8) .
Si10 O20 1.667(5) .
Si10 O22 1.583(5) .
Si10 O23 1.603(5) .
Si11 C111 1.871(7) .
Si11 O24 1.608(5) .
Si11 O25 1.639(5) .
Si11 O33 1.633(5) .
Si12 C121 1.857(7) .
Si12 O25 1.645(5) .
Si12 O26 1.586(5) .
Si12 O27 1.633(5) .
Si13 C131 1.854(7) .
Si13 O27 1.642(5) .
Si13 O28 1.594(5) .
Si13 O29 1.640(5) .
Si14 C141 1.854(7) .
Si14 O29 1.628(5) .
Si14 O30 1.608(5) .
Si14 O31 1.625(5) .
Si15 C151 1.852(7) .
Si15 O31 1.638(5) .
Si15 O32 1.594(5) .
Si15 O33 1.637(5) .
Si16 C161 1.851(7) .
Si16 O34 1.592(5) .
Si16 O35 1.636(5) .
Si16 O43 1.637(5) .
Si17 C171 1.866(8) .
Si17 O35 1.656(5) .
Si17 O36 1.599(5) .
Si17 O37 1.633(5) .
Si18 C181 1.846(8) .
Si18 O37 1.645(5) .
Si18 O38 1.593(5) .
Si18 O39 1.647(5) .
Si19 C191 1.861(7) .
Si19 O39 1.634(5) .
Si19 O40 1.599(5) .
Si19 O41 1.643(5) .
Si20 C201 1.857(8) .
Si20 O41 1.640(5) .
Si20 O42 1.593(5) .
Si20 O43 1.630(5) .
C11 C12 1.396(10) .
C11 C16 1.377(10) .
C12 H12 0.9500 .
C12 C13 1.385(11) .
C13 H13 0.9500 .
C13 C14 1.367(13) .
C14 H14 0.9500 .
C14 C15 1.374(13) .
C15 H15 0.9500 .
C15 C16 1.393(11) .
C16 H16 0.9500 .
C21 C22 1.372(11) .
C21 C26 1.387(10) .
C22 H22 0.9500 .
C22 C23 1.404(12) .
C23 H23 0.9500 .
C23 C24 1.377(13) .
C24 H24 0.9500 .
C24 C25 1.361(12) .
C25 H25 0.9500 .
C25 C26 1.366(11) .
C26 H26 0.9500 .
C31 C32 1.372(10) .
C31 C36 1.394(10) .
C32 H32 0.9500 .
C32 C33 1.394(10) .
C33 H33 0.9500 .
C33 C34 1.378(11) .
C34 H34 0.9500 .
C34 C35 1.364(12) .
C35 H35 0.9500 .
C35 C36 1.406(11) .
C36 H36 0.9500 .
C41 C42 1.404(10) .
C41 C46 1.402(10) .
C42 H42 0.9500 .
C42 C43 1.389(10) .
C43 H43 0.9500 .
C43 C44 1.375(12) .
C44 H44 0.9500 .
C44 C45 1.381(12) .
C45 H45 0.9500 .
C45 C46 1.389(10) .
C46 H46 0.9500 .
C51 C52 1.400(12) .
C51 C56 1.381(11) .
C52 H52 0.9500 .
C52 C53 1.398(13) .
C53 H53 0.9500 .
C53 C54 1.344(14) .
C54 H54 0.9500 .
C54 C55 1.326(12) .
C55 H55 0.9500 .
C55 C56 1.384(11) .
C56 H56 0.9500 .
C61 C62 1.392(11) .
C61 C66 1.365(11) .
C62 H62 0.9500 .
C62 C63 1.399(11) .
C63 H63 0.9500 .
C63 C64 1.349(13) .
C64 H64 0.9500 .
C64 C65 1.390(15) .
C65 H65 0.9500 .
C65 C66 1.390(12) .
C66 H66 0.9500 .
C71 C72 1.392(10) .
C71 C76 1.397(10) .
C72 H72 0.9500 .
C72 C73 1.395(10) .
C73 H73 0.9500 .
C73 C74 1.371(12) .
C74 H74 0.9500 .
C74 C75 1.377(11) .
C75 H75 0.9500 .
C75 C76 1.389(10) .
C76 H76 0.9500 .
C81 C82 1.384(12) .
C81 C86 1.375(12) .
C82 H82 0.9500 .
C82 C83 1.384(14) .
C83 H83 0.9500 .
C83 C84 1.331(18) .
C84 H84 0.9500 .
C84 C85 1.399(18) .
C85 H85 0.9500 .
C85 C86 1.397(13) .
C86 H86 0.9500 .
C91 C92 1.378(10) .
C91 C96 1.382(10) .
C92 H92 0.9500 .
C92 C93 1.383(10) .
C93 H93 0.9500 .
C93 C94 1.377(12) .
C94 H94 0.9500 .
C94 C95 1.367(12) .
C95 H95 0.9500 .
C95 C96 1.376(11) .
C96 H96 0.9500 .
C101 C102 1.388(12) .
C101 C106 1.406(12) .
C102 H102 0.9500 .
C102 C103 1.386(14) .
C103 H103 0.9500 .
C103 C104 1.341(19) .
C104 H104 0.9500 .
C104 C105 1.440(19) .
C105 H105 0.9500 .
C105 C106 1.398(13) .
C106 H106 0.9500 .
C111 C112 1.395(11) .
C111 C116 1.390(11) .
C112 H112 0.9500 .
C112 C113 1.406(12) .
C113 H113 0.9500 .
C113 C114 1.346(14) .
C114 H114 0.9500 .
C114 C115 1.396(14) .
C115 H115 0.9500 .
C115 C116 1.367(11) .
C116 H116 0.9500 .
C121 C122 1.404(11) .
C121 C126 1.375(11) .
C122 H122 0.9500 .
C122 C123 1.397(13) .
C123 H123 0.9500 .
C123 C124 1.415(16) .
C124 H124 0.9500 .
C124 C125 1.360(15) .
C125 H125 0.9500 .
C125 C126 1.376(13) .
C126 H126 0.9500 .
C131 C132 1.385(11) .
C131 C136 1.392(11) .
C132 H132 0.9500 .
C132 C133 1.400(12) .
C133 H133 0.9500 .
C133 C134 1.351(12) .
C134 H134 0.9500 .
C134 C135 1.354(13) .
C135 H135 0.9500 .
C135 C136 1.381(12) .
C136 H136 0.9500 .
C141 C142 1.378(10) .
C141 C146 1.384(10) .
C142 H142 0.9500 .
C142 C143 1.381(12) .
C143 H143 0.9500 .
C143 C144 1.379(14) .
C144 H144 0.9500 .
C144 C145 1.372(13) .
C145 H145 0.9500 .
C145 C146 1.376(11) .
C146 H146 0.9500 .
C151 C152 1.402(10) .
C151 C156 1.392(10) .
C152 H152 0.9500 .
C152 C153 1.401(10) .
C153 H153 0.9500 .
C153 C154 1.347(11) .
C154 H154 0.9500 .
C154 C155 1.374(11) .
C155 H155 0.9500 .
C155 C156 1.378(11) .
C156 H156 0.9500 .
C161 C162 1.379(10) .
C161 C166 1.382(11) .
C162 H162 0.9500 .
C162 C163 1.388(11) .
C163 H163 0.9500 .
C163 C164 1.355(12) .
C164 H164 0.9500 .
C164 C165 1.373(12) .
C165 H165 0.9500 .
C165 C166 1.395(11) .
C166 H166 0.9500 .
C171 C172 1.368(11) .
C171 C176 1.395(11) .
C172 H172 0.9500 .
C172 C173 1.385(14) .
C173 H173 0.9500 .
C173 C174 1.348(16) .
C174 H174 0.9500 .
C174 C175 1.342(14) .
C175 H175 0.9500 .
C175 C176 1.388(12) .
C176 H176 0.9500 .
C181 C182 1.383(11) .
C181 C186 1.346(11) .
C182 H182 0.9500 .
C182 C183 1.391(12) .
C183 H183 0.9500 .
C183 C184 1.385(13) .
C184 H184 0.9500 .
C184 C185 1.345(13) .
C185 H185 0.9500 .
C185 C186 1.397(12) .
C186 H186 0.9500 .
C191 C192 1.383(10) .
C191 C196 1.380(10) .
C192 H192 0.9500 .
C192 C193 1.390(11) .
C193 H193 0.9500 .
C193 C194 1.359(11) .
C194 H194 0.9500 .
C194 C195 1.389(11) .
C195 H195 0.9500 .
C195 C196 1.387(10) .
C196 H196 0.9500 .
C201 C202 1.371(11) .
C201 C206 1.394(12) .
C202 H202 0.9500 .
C202 C203 1.390(11) .
C203 H203 0.9500 .
C203 C204 1.345(12) .
C204 H204 0.9500 .
C204 C205 1.364(14) .
C205 H205 0.9500 .
C205 C206 1.367(13) .
C206 H206 0.9500 .
O1A H1A 0.8500 .
O1A C1A 1.419(5) .
C1A H1AA 0.9900 .
C1A H1AB 0.9900 .
C1A C2A 1.524(6) .
C2A H2AA 0.9900 .
C2A H2AB 0.9900 .
C2A C3A 1.499(6) .
C3A H3AA 0.9900 .
C3A H3AB 0.9900 .
C3A C4A 1.516(6) .
C4A H4AA 0.9800 .
C4A H4AB 0.9800 .
C4A H4AC 0.9800 .
O1B H1B 0.8500 .
O1B C1B 1.416(6) .
C1B H1BA 0.9900 .
C1B H1BB 0.9900 .
C1B C2B 1.505(6) .
C2B H2BA 0.9900 .
C2B H2BB 0.9900 .
C2B C3B 1.515(6) .
C3B H3BA 0.9900 .
C3B H3BB 0.9900 .
C3B C4B 1.514(6) .
C4B H4BA 0.9800 .
C4B H4BB 0.9800 .
C4B H4BC 0.9800 .
O1C H1C 0.8499 .
O1C C1C 1.425(5) .
C1C H1CA 0.9900 .
C1C H1CB 0.9900 .
C1C C2C 1.510(6) .
C2C H2CA 0.9900 .
C2C H2CB 0.9900 .
C2C C3C 1.507(6) .
C3C H3CA 0.9900 .
C3C H3CB 0.9900 .
C3C C4C 1.516(6) .
C4C H4CA 0.9800 .
C4C H4CB 0.9800 .
C4C H4CC 0.9800 .
O1D H1D 0.8503 .
O1D C1D 1.417(5) .
C1D H1DA 0.9900 .
C1D H1DB 0.9900 .
C1D C2D 1.498(6) .
C2D H2DC 0.9900 .
C2D H2DD 0.9900 .
C2D H2DA 0.9900 .
C2D H2DB 0.9900 .
C2D C3DB 1.510(4) .
C2D C3DA 1.501(5) .
C3DB H3DA 0.9900 .
C3DB H3DB 0.9900 .
C3DB C4DB 1.515(4) .
C4DB H4DA 0.9800 .
C4DB H4DB 0.9800 .
C4DB H4DC 0.9800 .
O1E H1E 0.8502 .
O1E C1E 1.418(5) .
C1E H1EA 0.9900 .
C1E H1EB 0.9900 .
C1E C2E 1.508(6) .
C2E H2EA 0.9900 .
C2E H2EB 0.9900 .
C2E C3E 1.512(5) .
C3E H3EA 0.9900 .
C3E H3EB 0.9900 .
C3E C4E 1.514(6) .
C4E H4EA 0.9800 .
C4E H4EB 0.9800 .
C4E H4EC 0.9800 .
O1F H1F 0.8502 .
O1F C1F 1.422(6) .
C1F H1FA 0.9900 .
C1F H1FB 0.9900 .
C1F C2F 1.513(6) .
C2F H2FA 0.9900 .
C2F H2FB 0.9900 .
C2F C3F 1.507(6) .
C3F H3FA 0.9900 .
C3F H3FB 0.9900 .
C3F C4F 1.517(6) .
C4F H4FA 0.9800 .
C4F H4FB 0.9800 .
C4F H4FC 0.9800 .
O1G H1G 0.8501 .
O1G C1G 1.414(6) .
C1G H1GA 0.9900 .
C1G H1GB 0.9900 .
C1G C2G 1.515(6) .
C2G H2GA 0.9900 .
C2G H2GB 0.9900 .
C2G C3G 1.518(6) .
C3G H3GA 0.9900 .
C3G H3GB 0.9900 .
C3G C4G 1.520(6) .
C4G H4GA 0.9800 .
C4G H4GB 0.9800 .
C4G H4GC 0.9800 .
O1H H1H 0.8500 .
O1H C1H 1.422(6) .
C1H H1HA 0.9900 .
C1H H1HB 0.9900 .
C1H C2H 1.510(6) .
C2H H2HA 0.9900 .
C2H H2HB 0.9900 .
C2H C3H 1.515(6) .
C3H H3HA 0.9900 .
C3H H3HB 0.9900 .
C3H C4H 1.520(6) .
C4H H4HA 0.9800 .
C4H H4HB 0.9800 .
C4H H4HC 0.9800 .
O1K Na9 2.819(16) 1_545
O1K H1K 0.8500 .
O1K C1K 1.419(6) .
C1K H1KA 0.9900 .
C1K H1KB 0.9900 .
C1K C2K 1.514(6) .
C2K H2KA 0.9900 .
C2K H2KB 0.9900 .
C2K C3K 1.513(6) .
C3K H3KA 0.9900 .
C3K H3KB 0.9900 .
C3K C4K 1.511(6) .
C4K H4KA 0.9800 .
C4K H4KB 0.9800 .
C4K H4KC 0.9800 .
O1J H1J 0.8498 .
O1J C1J 1.429(6) .
C1J H1JA 0.9900 .
C1J H1JB 0.9900 .
C1J C2J 1.520(6) .
C2J H2JA 0.9900 .
C2J H2JB 0.9900 .
C2J C3J 1.516(6) .
C3J H3JA 0.9900 .
C3J H3JB 0.9900 .
C3J C4J 1.519(6) .
C4J H4JA 0.9800 .
C4J H4JB 0.9800 .
C4J H4JC 0.9800 .
O1L H1L 0.8500 .
O1L C1L 1.424(6) .
C1L H1LA 0.9900 .
C1L H1LB 0.9900 .
C1L C2L 1.521(6) .
C2L H2LA 0.9900 .
C2L H2LB 0.9900 .
C2L C3L 1.515(6) .
C4L H4LA 0.9800 .
C4L H4LB 0.9800 .
C4L H4LC 0.9800 .
C4L C3L 1.508(6) .
C3L H3LA 0.9900 .
C3L H3LB 0.9900 .
C1S H1SA 0.9800 .
C1S H1SB 0.9800 .
C1S H1SC 0.9800 .
C1S C2S 1.497(15) .
C2S C3S 1.363(15) .
C2S C7S 1.383(14) .
C3S H3S 0.9500 .
C3S C4S 1.429(16) .
C4S H4S 0.9500 .
C4S C5S 1.398(17) .
C5S H5S 0.9500 .
C5S C6S 1.391(17) .
C6S H6S 0.9500 .
C6S C7S 1.370(16) .
C7S H7S 0.9500 .
C3DA H3DC 0.9900 .
C3DA H3DD 0.9900 .
C3DA C4DA 1.509(5) .
C4DA H4DD 0.9800 .
C4DA H4DE 0.9800 .
C4DA H4DF 0.9800 .

loop_
_geom_torsion_atom_site_label_1
_geom_torsion_atom_site_label_2
_geom_torsion_atom_site_label_3
_geom_torsion_atom_site_label_4
_geom_torsion
_geom_torsion_site_symmetry_1
Na1 Si6 C61 C62 -106.3(8) .
Na1 Si6 C61 C66 71.5(12) .
Na1 Si6 O10 Si5 -49.9(4) .
Na1 Si6 O12 Fe3 96.0(3) .
Na1 Si6 O12 Na2 -135.2(3) .
Na1 Si6 O13 Si7 17.7(5) .
Na2 Si6 C61 C62 -90.2(6) .
Na2 Si6 C61 C66 87.5(7) .
Na2 Si6 O10 Si5 9.4(7) .
Na2 Si6 O12 Fe3 -128.8(4) .
Na2 Si6 O12 Na1 135.2(3) .
Na2 Si6 O13 Si7 -63.0(5) .
Na2 Si9 C91 C92 97.0(6) .
Na2 Si9 C91 C96 -85.6(6) .
Na2 Si9 O19 Si8 95.9(5) .
Na2 Si9 O20 Na7 -97.9(3) .
Na2 Si9 O20 Si10 30.8(5) .
Na2 Si9 O21 Fe2 -175.7(6) .
Na2 Si11 C111 C112 -87.1(7) .
Na2 Si11 C111 C116 88.9(6) .
Na2 Si11 O24 Fe2 -102.4(3) .
Na2 Si11 O24 Fe3 112.5(4) .
Na2 Si11 O25 Na9 157.2(3) .
Na2 Si11 O25 Si12 24.2(6) .
Na2 Si11 O33 Na9 -162.30(19) .
Na2 Si11 O33 Si15 -70.0(4) .
Na2 C111 C112 C113 98.7(9) .
Na2 C111 C116 C115 -96.7(8) .
Na2 O1A C1A C2A -125.4(8) .
Na3 Si1 C11 C12 126.7(6) .
Na3 Si1 C11 C16 -51.3(6) .
Na3 Si1 O1 Fe1 -1.4(7) .
Na3 Si1 O1 Na5 175.88(11) .
Na3 Si1 O2 Fe5 166.9(6) .
Na3 Si1 O3 Na5 -170.71(13) .
Na3 Si1 O3 Si2 -37.7(5) .
Na3 Si12 C121 C122 -8.2(7) .
Na3 Si12 C121 C126 175.2(7) .
Na3 Si12 O25 Na9 -100.2(3) .
Na3 Si12 O25 Si11 31.2(6) .
Na3 Si12 O26 Fe2 -137.2(6) .
Na3 Si12 O27 Si13 56.1(4) .
Na3 O1B C1B C2B -8(3) .
Na4 Si2 C21 C22 -103.4(6) .
Na4 Si2 C21 C26 75.4(6) .
Na4 Si2 O3 Na5 90.8(3) .
Na4 Si2 O3 Si1 -29.9(5) .
Na4 Si2 O4 Fe5 177.4(6) .
Na4 Si2 O5 Si3 -80.6(4) .
Na4 Si5 C51 C52 140.2(8) .
Na4 Si5 C51 C56 -34.2(7) .
Na4 Si5 O9 Si4 56.3(5) .
Na4 Si5 O10 Si6 0.5(7) .
Na4 Si5 O11 Fe3 139.3(5) .
Na4 Si5 O11 Na1 -132.8(3) .
Na4 Si14 C141 C142 110.6(7) .
Na4 Si14 C141 C146 -68.1(6) .
Na4 Si14 O29 Na9 -164.2(2) .
Na4 Si14 O29 Si13 -43.3(5) .
Na4 Si14 O30 Fe3 -110.9(4) .
Na4 Si14 O30 Fe5 103.5(4) .
Na4 Si14 O31 Na9 165.2(2) .
Na4 Si14 O31 Si15 44.8(5) .
Na4 C141 C142 C143 -85.3(10) .
Na4 C141 C146 C145 107.0(8) .
Na4 O1C C1C C2C 138.6(7) .
Na5 Fe1 O1 Si1 177.2(8) .
Na5 Fe1 O23 Na7 -175.42(10) .
Na5 Fe1 O23 Si10 17.2(9) .
Na5 Si1 C11 C12 -44.9(7) .
Na5 Si1 C11 C16 137.1(6) .
Na5 Si1 O1 Fe1 -177.3(8) .
Na5 Si1 O2 Fe5 -30.7(6) .
Na5 Si1 O2 Na3 162.33(19) .
Na5 Si1 O3 Si2 133.0(4) .
Na5 Si3 C31 C32 96.8(6) .
Na5 Si3 C31 C36 -82.1(6) .
Na5 Si3 O5 Si2 -56.1(4) .
Na5 Si3 O6 Fe4 158.8(6) .
Na5 Si3 O7 Si4 -49.7(5) .
Na5 Si19 C191 C192 107.4(6) .
Na5 Si19 C191 C196 -72.9(6) .
Na5 Si19 O39 Na8 167.43(13) .
Na5 Si19 O39 Si18 57.2(4) .
Na5 Si19 O40 Fe1 -108.6(4) .
Na5 Si19 O40 Fe4 106.7(4) .
Na5 Si19 O41 Na8 -163.54(18) .
Na5 Si19 O41 Si20 -32.2(6) .
Na5 C191 C192 C193 -92.2(8) .
Na5 C191 C196 C195 109.6(7) .
Na5 O1D C1D C2D -86.9(9) .
Na6 Si4 C41 C42 -27.3(6) .
Na6 Si4 C41 C46 158.4(6) .
Na6 Si4 O7 Si3 19.1(6) .
Na6 Si4 O8 Fe4 116.3(4) .
Na6 Si4 O8 Na1 -120.5(3) .
Na6 Si4 O9 Si5 85.2(5) .
Na6 Si7 C71 C72 77.3(6) .
Na6 Si7 C71 C76 -104.1(6) .
Na6 Si7 O13 Si6 -79.0(5) .
Na6 Si7 O14 Fe6 -112.6(4) .
Na6 Si7 O14 Na1 117.6(3) .
Na6 Si7 O17 Si8 10.8(6) .
Na6 O1E C1E C2E -117.0(8) .
Na6 O1F C1F C2F 178.1(7) .
Na7 Fe1 O1 Na5 175.29(11) .
Na7 Fe1 O1 Si1 -7.6(8) .
Na7 Fe1 O23 Si10 -167.4(9) .
Na7 Si8 C81 C82 -129.8(6) .
Na7 Si8 C81 C86 53.8(7) .
Na7 Si8 O17 Si7 23.0(6) .
Na7 Si8 O18 Fe6 -156.6(6) .
Na7 Si8 O19 Si9 44.2(5) .
Na7 Si10 C101 C102 -88.9(7) .
Na7 Si10 C101 C106 92.4(7) .
Na7 Si10 O20 Si9 -141.1(5) .
Na7 Si10 O22 Fe2 27.4(7) .
Na7 Si10 O22 Na3 -160.8(2) .
Na7 Si10 O23 Fe1 168.1(8) .
Na7 Si17 C171 C172 -116.5(8) .
Na7 Si17 C171 C176 65.4(6) .
Na7 Si17 O35 Na8 159.7(2) .
Na7 Si17 O35 Si16 19.1(6) .
Na7 Si17 O36 Fe1 110.9(4) .
Na7 Si17 O36 Fe6 -109.5(4) .
Na7 Si17 O37 Na8 -165.57(13) .
Na7 Si17 O37 Si18 -63.1(4) .
Na7 O1G C1G C2G -152.3(9) .
Na7 O1H C1H C2H 146.0(11) .
Na8 Si16 C161 C162 -69.1(7) .
Na8 Si16 C161 C166 110.0(6) .
Na8 Si16 O34 Fe6 -31.5(6) .
Na8 Si16 O34 Na6 96.2(3) .
Na8 Si16 O35 Si17 139.6(5) .
Na8 Si16 O43 Si20 -86.3(4) .
Na8 Si17 C171 C172 57.5(9) .
Na8 Si17 C171 C176 -120.6(6) .
Na8 Si17 O35 Si16 -140.6(5) .
Na8 Si17 O36 Fe1 -57.9(4) .
Na8 Si17 O36 Fe6 81.8(3) .
Na8 Si17 O36 Na7 -168.72(15) .
Na8 Si17 O37 Si18 102.5(4) .
Na8 Si19 C191 Na5 -171.82(17) .
Na8 Si19 C191 C192 -64.4(7) .
Na8 Si19 C191 C196 115.3(6) .
Na8 Si19 O39 Si18 -110.2(4) .
Na8 Si19 O40 Fe1 59.6(4) .
Na8 Si19 O40 Fe4 -85.1(4) .
Na8 Si19 O40 Na5 168.21(15) .
Na8 Si19 O41 Si20 131.3(5) .
Na8 Si20 C201 C202 -111.7(7) .
Na8 Si20 C201 C206 68.8(8) .
Na8 Si20 O41 Si19 -129.2(5) .
Na8 Si20 O42 Fe4 34.2(5) .
Na8 Si20 O42 Na6 -98.9(3) .
Na8 Si20 O43 Si16 86.0(4) .
Na8 O1K C1K C2K 55(2) .
Na8 O1J C1J C2J 154.8(13) .
Na9 Si11 C111 Na2 173.6(2) .
Na9 Si11 C111 C112 86.5(7) .
Na9 Si11 C111 C116 -97.6(6) .
Na9 Si11 O24 Fe2 89.0(3) .
Na9 Si11 O24 Fe3 -56.1(4) .
Na9 Si11 O24 Na2 -168.6(2) .
Na9 Si11 O25 Si12 -132.9(5) .
Na9 Si11 O33 Si15 92.3(4) .
Na9 Si14 C141 Na4 -171.3(2) .
Na9 Si14 C141 C142 -60.7(8) .
Na9 Si14 C141 C146 120.6(6) .
Na9 Si14 O29 Si13 120.9(5) .
Na9 Si14 O30 Fe3 58.6(4) .
Na9 Si14 O30 Fe5 -87.0(4) .
Na9 Si14 O30 Na4 169.5(2) .
Na9 Si14 O31 Si15 -120.4(5) .
Na9 Si15 C151 C152 -10.4(7) .
Na9 Si15 C151 C156 162.8(6) .
Na9 Si15 O31 Si14 117.7(5) .
Na9 Si15 O32 Fe3 8.1(5) .
Na9 Si15 O33 Si11 -92.4(4) .
Na9 O1K C1K C2K -69.1(14) 1_545
Na9 O1L C1L C2L 168.2(19) .
Si1 C11 C12 C13 -178.9(7) .
Si1 C11 C16 C15 178.5(7) .
Si2 C21 C22 C23 178.1(7) .
Si2 C21 C26 C25 -178.1(6) .
Si3 C31 C32 C33 -178.2(6) .
Si3 C31 C36 C35 -179.1(6) .
Si4 C41 C42 C43 -177.4(6) .
Si4 C41 C46 C45 176.2(6) .
Si5 C51 C52 C53 -178.2(10) .
Si5 C51 C56 C55 176.3(7) .
Si6 C61 C62 C63 176.7(6) .
Si6 C61 C66 C65 -176.8(8) .
Si7 C71 C72 C73 178.4(6) .
Si7 C71 C76 C75 -179.3(6) .
Si8 C81 C82 C83 -177.2(8) .
Si8 C81 C86 C85 178.7(7) .
Si9 C91 C92 C93 177.5(6) .
Si9 C91 C96 C95 -177.0(7) .
Si10 C101 C102 C103 -177.9(9) .
Si10 C101 C106 C105 178.6(8) .
Si11 Na9 O1L C1L -34(3) .
Si11 C111 C112 C113 177.5(7) .
Si11 C111 C116 C115 -176.5(6) .
Si12 C121 C122 C123 -178.5(8) .
Si12 C121 C126 C125 175.4(9) .
Si13 C131 C132 C133 179.5(7) .
Si13 C131 C136 C135 -179.3(8) .
Si14 Na9 O1L C1L 5(4) .
Si14 C141 C142 C143 -178.9(8) .
Si14 C141 C146 C145 177.4(7) .
Si15 Na9 O1L C1L 12(3) .
Si15 C151 C152 C153 173.7(6) .
Si15 C151 C156 C155 -173.4(7) .
Si16 C161 C162 C163 180.0(7) .
Si16 C161 C166 C165 179.7(7) .
Si17 C171 C172 C173 -178.4(9) .
Si17 C171 C176 C175 177.9(6) .
Si18 C181 C182 C183 -178.9(8) .
Si18 C181 C186 C185 178.7(8) .
Si19 C191 C192 C193 178.5(6) .
Si19 C191 C196 C195 -179.0(6) .
Si20 C201 C202 C203 -179.9(6) .
Si20 C201 C206 C205 179.8(10) .
C11 Si1 O1 Fe1 88.9(7) .
C11 Si1 O1 Na5 -93.8(3) .
C11 Si1 O2 Fe5 143.5(4) .
C11 Si1 O2 Na3 -23.5(4) .
C11 Si1 O3 Na5 95.9(3) .
C11 Si1 O3 Si2 -131.1(4) .
C11 C12 C13 C14 0.3(15) .
C12 C11 C16 C15 0.5(12) .
C12 C13 C14 C15 0.6(16) .
C13 C14 C15 C16 -0.9(15) .
C14 C15 C16 C11 0.3(14) .
C16 C11 C12 C13 -0.8(13) .
C21 Si2 O3 Na5 -125.9(3) .
C21 Si2 O3 Si1 113.4(4) .
C21 Si2 O4 Fe5 -96.6(4) .
C21 Si2 O4 Na4 86.1(4) .
C21 Si2 O5 Si3 176.0(4) .
C21 C22 C23 C24 0.8(14) .
C22 C21 C26 C25 0.7(11) .
C22 C23 C24 C25 -1.1(14) .
C23 C24 C25 C26 1.2(13) .
C24 C25 C26 C21 -1.0(12) .
C26 C21 C22 C23 -0.6(12) .
C31 Si3 O5 Si2 -158.6(4) .
C31 Si3 O6 Fe4 -115.7(4) .
C31 Si3 O6 Na5 85.5(3) .
C31 Si3 O7 Si4 99.0(4) .
C31 C32 C33 C34 -1.8(12) .
C32 C31 C36 C35 2.0(12) .
C32 C33 C34 C35 0.1(13) .
C33 C34 C35 C36 2.6(14) .
C34 C35 C36 C31 -3.7(13) .
C36 C31 C32 C33 0.7(11) .
C41 Si4 O7 Si3 -85.9(4) .
C41 Si4 O8 Fe4 76.7(4) .
C41 Si4 O8 Na1 -160.1(3) .
C41 Si4 O8 Na6 -39.6(4) .
C41 Si4 O9 Si5 174.5(5) .
C41 C42 C43 C44 3.2(12) .
C42 C41 C46 C45 1.5(11) .
C42 C43 C44 C45 -1.3(13) .
C43 C44 C45 C46 -0.4(14) .
C44 C45 C46 C41 0.3(13) .
C46 C41 C42 C43 -3.2(11) .
C51 Si5 O9 Si4 144.8(5) .
C51 Si5 O10 Si6 -118.6(4) .
C51 Si5 O11 Fe3 89.8(4) .
C51 Si5 O11 Na1 177.7(3) .
C51 Si5 O11 Na4 -49.5(4) .
C51 C52 C53 C54 1(2) .
C52 C51 C56 C55 1.6(14) .
C52 C53 C54 C55 2(2) .
C53 C54 C55 C56 -4.2(17) .
C54 C55 C56 C51 2.0(15) .
C56 C51 C52 C53 -3.3(16) .
C61 Si6 O10 Si5 116.7(4) .
C61 Si6 O12 Fe3 -88.1(4) .
C61 Si6 O12 Na1 175.9(3) .
C61 Si6 O12 Na2 40.7(4) .
C61 Si6 O13 Si7 -145.0(5) .
C61 C62 C63 C64 -0.6(13) .
C62 C61 C66 C65 1.0(14) .
C62 C63 C64 C65 2.4(15) .
C63 C64 C65 C66 -2.5(16) .
C64 C65 C66 C61 0.8(17) .
C66 C61 C62 C63 -1.2(12) .
C71 Si7 O13 Si6 -158.7(5) .
C71 Si7 O14 Fe6 -81.9(4) .
C71 Si7 O14 Na1 148.2(3) .
C71 Si7 O14 Na6 30.7(4) .
C71 Si7 O17 Si8 103.0(4) .
C71 C72 C73 C74 0.5(12) .
C72 C71 C76 C75 -0.7(11) .
C72 C73 C74 C75 -0.1(13) .
C73 C74 C75 C76 -0.7(13) .
C74 C75 C76 C71 1.1(12) .
C76 C71 C72 C73 -0.1(11) .
C81 Si8 O17 Si7 -122.1(4) .
C81 Si8 O18 Fe6 124.7(4) .
C81 Si8 O18 Na7 -78.7(4) .
C81 Si8 O19 Si9 146.1(5) .
C81 C82 C83 C84 -0.3(18) .
C82 C81 C86 C85 2.1(13) .
C82 C83 C84 C85 0(2) .
C83 C84 C85 C86 1.5(17) .
C84 C85 C86 C81 -2.5(14) .
C86 C81 C82 C83 -0.6(14) .
C91 Si9 O19 Si8 -159.2(5) .
C91 Si9 O20 Na7 119.2(3) .
C91 Si9 O20 Si10 -112.1(4) .
C91 Si9 O21 Fe2 97.9(4) .
C91 Si9 O21 Na2 -86.4(4) .
C91 C92 C93 C94 -0.1(13) .
C92 C91 C96 C95 0.6(12) .
C92 C93 C94 C95 -0.6(14) .
C93 C94 C95 C96 1.2(14) .
C94 C95 C96 C91 -1.3(14) .
C96 C91 C92 C93 0.0(12) .
C101 Si10 O20 Na7 -92.6(3) .
C101 Si10 O20 Si9 126.3(4) .
C101 Si10 O22 Fe2 -141.1(4) .
C101 Si10 O22 Na3 30.6(4) .
C101 Si10 O23 Fe1 -102.1(8) .
C101 Si10 O23 Na7 89.7(3) .
C101 C102 C103 C104 -1(2) .
C102 C101 C106 C105 -0.1(14) .
C102 C103 C104 C105 1(2) .
C103 C104 C105 C106 0(2) .
C104 C105 C106 C101 0.0(17) .
C106 C101 C102 C103 0.8(15) .
C111 Si11 O24 Fe2 -84.1(4) .
C111 Si11 O24 Fe3 130.8(4) .
C111 Si11 O24 Na2 18.3(3) .
C111 Si11 O25 Na9 -127.1(3) .
C111 Si11 O25 Si12 100.0(4) .
C111 Si11 O33 Na9 126.9(3) .
C111 Si11 O33 Si15 -140.8(4) .
C111 C112 C113 C114 -2.3(15) .
C112 C111 C116 C115 -0.4(12) .
C112 C113 C114 C115 2.2(16) .
C113 C114 C115 C116 -1.2(15) .
C114 C115 C116 C111 0.3(13) .
C116 C111 C112 C113 1.4(13) .
C121 Si12 O25 Na9 108.4(4) .
C121 Si12 O25 Si11 -120.2(4) .
C121 Si12 O26 Fe2 129.2(5) .
C121 Si12 O26 Na3 -93.6(3) .
C121 Si12 O27 Si13 161.4(4) .
C121 C122 C123 C124 2.7(15) .
C122 C121 C126 C125 -1.3(15) .
C122 C123 C124 C125 -0.9(17) .
C123 C124 C125 C126 -1.9(18) .
C124 C125 C126 C121 3.1(18) .
C126 C121 C122 C123 -1.6(13) .
C131 Si13 O27 Si12 -162.6(4) .
C131 Si13 O28 Fe5 -136.1(4) .
C131 Si13 O28 Na3 94.0(3) .
C131 Si13 O29 Na9 -107.5(3) .
C131 Si13 O29 Si14 136.6(4) .
C131 C132 C133 C134 0.4(15) .
C132 C131 C136 C135 -1.4(14) .
C132 C133 C134 C135 -2.8(16) .
C133 C134 C135 C136 3.1(17) .
C134 C135 C136 C131 -0.9(17) .
C136 C131 C132 C133 1.7(13) .
C141 Si14 O29 Na9 122.4(3) .
C141 Si14 O29 Si13 -116.8(4) .
C141 Si14 O30 Fe3 -119.5(3) .
C141 Si14 O30 Fe5 95.0(4) .
C141 Si14 O30 Na4 -8.6(3) .
C141 Si14 O31 Na9 -123.4(3) .
C141 Si14 O31 Si15 116.3(4) .
C141 C142 C143 C144 2.0(17) .
C142 C141 C146 C145 -1.4(12) .
C142 C143 C144 C145 -2.5(17) .
C143 C144 C145 C146 1.0(15) .
C144 C145 C146 C141 0.9(14) .
C146 C141 C142 C143 -0.1(13) .
C151 Si15 O31 Na9 99.5(3) .
C151 Si15 O31 Si14 -142.9(4) .
C151 Si15 O32 Fe3 175.9(3) .
C151 Si15 O33 Na9 -100.5(3) .
C151 Si15 O33 Si11 167.1(4) .
C151 C152 C153 C154 0.6(12) .
C152 C151 C156 C155 0.1(12) .
C152 C153 C154 C155 -1.8(14) .
C153 C154 C155 C156 2.1(15) .
C154 C155 C156 C151 -1.2(15) .
C156 C151 C152 C153 0.3(11) .
C161 Si16 O34 Fe6 133.3(4) .
C161 Si16 O34 Na6 -99.1(3) .
C161 Si16 O35 Na8 100.7(3) .
C161 Si16 O35 Si17 -119.7(4) .
C161 Si16 O43 Si20 169.2(4) .
C161 C162 C163 C164 -0.6(15) .
C162 C161 C166 C165 -1.1(12) .
C162 C163 C164 C165 0.4(15) .
C163 C164 C165 C166 -0.7(14) .
C164 C165 C166 C161 1.1(14) .
C166 C161 C162 C163 0.9(13) .
C171 Si17 O35 Na8 -119.5(3) .
C171 Si17 O35 Si16 99.9(5) .
C171 Si17 O36 Fe1 132.4(4) .
C171 Si17 O36 Fe6 -88.0(4) .
C171 Si17 O36 Na7 21.5(4) .
C171 Si17 O37 Na8 119.0(3) .
C171 Si17 O37 Si18 -138.5(4) .
C171 C172 C173 C174 1(2) .
C172 C171 C176 C175 -0.3(13) .
C172 C173 C174 C175 -2(2) .
C173 C174 C175 C176 1.4(17) .
C174 C175 C176 C171 -0.3(14) .
C176 C171 C172 C173 -0.1(16) .
C181 Si18 O37 Na8 -105.8(3) .
C181 Si18 O37 Si17 155.6(4) .
C181 Si18 O38 Fe1 177.2(4) .
C181 Si18 O39 Na8 105.4(3) .
C181 Si18 O39 Si19 -149.3(4) .
C181 C182 C183 C184 1.3(17) .
C182 C181 C186 C185 -0.6(15) .
C182 C183 C184 C185 -2.9(18) .
C183 C184 C185 C186 2.7(18) .
C184 C185 C186 C181 -0.9(18) .
C186 C181 C182 C183 0.4(14) .
C191 Si19 O39 Na8 -120.7(3) .
C191 Si19 O39 Si18 129.1(4) .
C191 Si19 O40 Fe1 -125.4(4) .
C191 Si19 O40 Fe4 89.9(4) .
C191 Si19 O40 Na5 -16.8(3) .
C191 Si19 O41 Na8 120.2(3) .
C191 Si19 O41 Si20 -108.5(5) .
C191 C192 C193 C194 0.9(12) .
C192 C191 C196 C195 0.7(11) .
C192 C193 C194 C195 0.0(13) .
C193 C194 C195 C196 -0.5(12) .
C194 C195 C196 C191 0.2(11) .
C196 C191 C192 C193 -1.2(11) .
C201 Si20 O41 Na8 -102.9(3) .
C201 Si20 O41 Si19 127.9(5) .
C201 Si20 O42 Fe4 -133.6(4) .
C201 Si20 O42 Na6 93.3(4) .
C201 Si20 O43 Si16 -166.1(4) .
C201 C202 C203 C204 0.2(14) .
C202 C201 C206 C205 0.3(17) .
C202 C203 C204 C205 0.1(16) .
C203 C204 C205 C206 0(2) .
C204 C205 C206 C201 0(2) .
C206 C201 C202 C203 -0.4(13) .
O1 Fe1 O23 Na7 -177.6(2) .
O1 Fe1 O23 Si10 15.0(8) .
O1 Si1 C11 C12 8.1(7) .
O1 Si1 C11 C16 -169.9(6) .
O1 Si1 O2 Fe5 -91.7(4) .
O1 Si1 O2 Na3 101.4(3) .
O1 Si1 O3 Na5 -19.6(2) .
O1 Si1 O3 Si2 113.5(4) .
O2 Si1 C11 C12 138.4(6) .
O2 Si1 C11 C16 -39.6(7) .
O2 Si1 O1 Fe1 -36.2(8) .
O2 Si1 O1 Na5 141.1(2) .
O2 Si1 O3 Na5 -146.2(2) .
O2 Si1 O3 Si2 -13.2(4) .
O3 Si1 C11 C12 -104.5(6) .
O3 Si1 C11 C16 77.6(7) .
O3 Si1 O1 Fe1 -156.1(6) .
O3 Si1 O1 Na5 21.2(3) .
O3 Si1 O2 Fe5 26.3(4) .
O3 Si1 O2 Na3 -140.7(3) .
O3 Si2 C21 C22 100.9(7) .
O3 Si2 C21 C26 -80.4(6) .
O3 Si2 O4 Fe5 25.4(4) .
O3 Si2 O4 Na4 -151.9(3) .
O3 Si2 O5 Si3 58.1(5) .
O4 Si2 C21 C22 -135.5(6) .
O4 Si2 C21 C26 43.2(6) .
O4 Si2 O3 Na5 112.2(3) .
O4 Si2 O3 Si1 -8.5(5) .
O4 Si2 O5 Si3 -64.1(5) .
O5 Si2 C21 C22 -15.1(7) .
O5 Si2 C21 C26 163.6(5) .
O5 Si2 O3 Na5 -8.7(3) .
O5 Si2 O3 Si1 -129.4(4) .
O5 Si2 O4 Fe5 144.1(3) .
O5 Si2 O4 Na4 -33.2(4) .
O5 Si3 C31 C32 -179.2(6) .
O5 Si3 C31 C36 1.9(7) .
O5 Si3 O6 Fe4 125.8(4) .
O5 Si3 O6 Na5 -33.1(3) .
O5 Si3 O7 Si4 -146.3(3) .
O6 Si3 C31 C32 58.1(7) .
O6 Si3 C31 C36 -120.8(6) .
O6 Si3 O5 Si2 -36.5(5) .
O6 Si3 O7 Si4 -23.9(4) .
O7 Si3 C31 C32 -63.1(7) .
O7 Si3 C31 C36 118.0(6) .
O7 Si3 O5 Si2 83.7(5) .
O7 Si3 O6 Fe4 6.2(5) .
O7 Si3 O6 Na5 -152.6(2) .
O7 Si4 C41 C42 118.2(6) .
O7 Si4 C41 C46 -56.0(6) .
O7 Si4 O8 Fe4 -43.3(4) .
O7 Si4 O8 Na1 79.9(3) .
O7 Si4 O8 Na6 -159.6(2) .
O7 Si4 O9 Si5 -73.9(5) .
O8 Si4 C41 C42 -3.9(7) .
O8 Si4 C41 C46 -178.1(5) .
O8 Si4 O7 Si3 40.9(4) .
O8 Si4 O9 Si5 46.0(6) .
O9 Si4 C41 C42 -129.5(6) .
O9 Si4 C41 C46 56.2(6) .
O9 Si4 O7 Si3 162.6(3) .
O9 Si4 O8 Fe4 -161.3(3) .
O9 Si4 O8 Na1 -38.1(3) .
O9 Si4 O8 Na6 82.4(3) .
O9 Si5 C51 C52 46.9(8) .
O9 Si5 C51 C56 -127.6(7) .
O9 Si5 O10 Si6 127.2(4) .
O9 Si5 O11 Fe3 -150.5(3) .
O9 Si5 O11 Na1 -62.7(3) .
O9 Si5 O11 Na4 70.1(3) .
O10 Si5 C51 C52 -66.5(8) .
O10 Si5 C51 C56 119.0(7) .
O10 Si5 O9 Si4 -99.3(5) .
O10 Si5 O11 Fe3 -34.2(4) .
O10 Si5 O11 Na1 53.6(3) .
O10 Si5 O11 Na4 -173.6(2) .
O10 Si6 C61 C62 120.2(6) .
O10 Si6 C61 C66 -62.0(8) .
O10 Si6 O12 Fe3 36.6(4) .
O10 Si6 O12 Na1 -59.4(3) .
O10 Si6 O12 Na2 165.4(2) .
O10 Si6 O13 Si7 96.6(5) .
O11 Si5 C51 C52 168.3(8) .
O11 Si5 C51 C56 -6.2(8) .
O11 Si5 O9 Si4 20.7(6) .
O11 Si5 O10 Si6 8.2(5) .
O12 Si6 C61 C62 -116.1(6) .
O12 Si6 C61 C66 61.7(8) .
O12 Si6 O10 Si5 -9.1(5) .
O12 Si6 O13 Si7 -22.7(6) .
O13 Si6 C61 C62 4.6(7) .
O13 Si6 C61 C66 -177.7(7) .
O13 Si6 O10 Si5 -129.3(4) .
O13 Si6 O12 Fe3 154.7(3) .
O13 Si6 O12 Na1 58.7(3) .
O13 Si6 O12 Na2 -76.5(3) .
O13 Si7 C71 C72 179.4(6) .
O13 Si7 C71 C76 -2.1(7) .
O13 Si7 O14 Fe6 158.5(3) .
O13 Si7 O14 Na1 28.6(3) .
O13 Si7 O14 Na6 -88.9(3) .
O13 Si7 O17 Si8 -143.2(3) .
O14 Si7 C71 C72 56.5(7) .
O14 Si7 C71 C76 -125.0(6) .
O14 Si7 O13 Si6 -34.3(6) .
O14 Si7 O17 Si8 -21.9(4) .
O17 Si7 C71 C72 -65.6(6) .
O17 Si7 C71 C76 112.9(6) .
O17 Si7 O13 Si6 85.6(5) .
O17 Si7 O14 Fe6 39.7(4) .
O17 Si7 O14 Na1 -90.2(3) .
O17 Si7 O14 Na6 152.2(2) .
O17 Si8 C81 C82 29.8(7) .
O17 Si8 C81 C86 -146.6(6) .
O17 Si8 O18 Fe6 3.3(5) .
O17 Si8 O18 Na7 159.9(2) .
O17 Si8 O19 Si9 -100.1(5) .
O18 Si8 C81 C82 -93.8(7) .
O18 Si8 C81 C86 89.8(7) .
O18 Si8 O17 Si7 3.3(5) .
O18 Si8 O19 Si9 22.2(6) .
O19 Si8 C81 C82 144.0(6) .
O19 Si8 C81 C86 -32.5(7) .
O19 Si8 O17 Si7 125.9(4) .
O19 Si8 O18 Fe6 -117.0(4) .
O19 Si8 O18 Na7 39.6(3) .
O19 Si9 C91 C92 8.1(7) .
O19 Si9 C91 C96 -174.4(6) .
O19 Si9 O20 Na7 3.1(4) .
O19 Si9 O20 Si10 131.9(4) .
O19 Si9 O21 Fe2 -142.0(3) .
O19 Si9 O21 Na2 33.7(4) .
O20 Si9 C91 C92 -107.4(6) .
O20 Si9 C91 C96 70.0(6) .
O20 Si9 O19 Si8 -43.6(6) .
O20 Si9 O21 Fe2 -22.3(5) .
O20 Si9 O21 Na2 153.4(3) .
O20 Si10 C101 C102 -30.5(8) .
O20 Si10 C101 C106 150.8(7) .
O20 Si10 O22 Fe2 -26.1(5) .
O20 Si10 O22 Na3 145.6(3) .
O20 Si10 O23 Fe1 143.4(7) .
O20 Si10 O23 Na7 -24.7(3) .
O21 Si9 C91 C92 129.7(6) .
O21 Si9 C91 C96 -52.8(7) .
O21 Si9 O19 Si8 79.0(5) .
O21 Si9 O20 Na7 -118.6(3) .
O21 Si9 O20 Si10 10.1(5) .
O22 Si10 C101 C102 85.2(7) .
O22 Si10 C101 C106 -93.5(7) .
O22 Si10 O20 Na7 151.1(2) .
O22 Si10 O20 Si9 10.0(5) .
O22 Si10 O23 Fe1 22.7(8) .
O22 Si10 O23 Na7 -145.4(2) .
O23 Fe1 O1 Na5 177.7(2) .
O23 Fe1 O1 Si1 -5.2(7) .
O23 Si10 C101 C102 -144.5(7) .
O23 Si10 C101 C106 36.8(7) .
O23 Si10 O20 Na7 23.8(2) .
O23 Si10 O20 Si9 -117.3(4) .
O23 Si10 O22 Fe2 93.6(4) .
O23 Si10 O22 Na3 -94.7(4) .
O24 Si11 C111 Na2 -14.3(3) .
O24 Si11 C111 C112 -101.4(7) .
O24 Si11 C111 C116 74.5(7) .
O24 Si11 O25 Na9 111.5(3) .
O24 Si11 O25 Si12 -21.5(5) .
O24 Si11 O33 Na9 -112.1(3) .
O24 Si11 O33 Si15 -19.8(4) .
O25 Na9 O1L C1L -62(3) .
O25 Si11 C111 Na2 -136.1(2) .
O25 Si11 C111 C112 136.8(6) .
O25 Si11 C111 C116 -47.2(7) .
O25 Si11 O24 Fe2 37.1(4) .
O25 Si11 O24 Fe3 -108.0(3) .
O25 Si11 O24 Na2 139.5(2) .
O25 Si11 O33 Na9 9.3(3) .
O25 Si11 O33 Si15 101.7(4) .
O25 Si12 C121 C122 153.1(6) .
O25 Si12 C121 C126 -23.6(8) .
O25 Si12 O26 Fe2 10.5(6) .
O25 Si12 O26 Na3 147.7(3) .
O25 Si12 O27 Si13 -83.1(4) .
O26 Si12 C121 C122 31.5(7) .
O26 Si12 C121 C126 -145.2(7) .
O26 Si12 O25 Na9 -130.8(3) .
O26 Si12 O25 Si11 0.6(5) .
O26 Si12 O27 Si13 39.2(5) .
O27 Si12 C121 C122 -91.2(7) .
O27 Si12 C121 C126 92.1(8) .
O27 Si12 O25 Na9 -8.8(4) .
O27 Si12 O25 Si11 122.6(4) .
O27 Si12 O26 Fe2 -109.2(5) .
O27 Si12 O26 Na3 28.0(3) .
O27 Si13 C131 C132 65.5(7) .
O27 Si13 C131 C136 -116.8(7) .
O27 Si13 O28 Fe5 102.6(4) .
O27 Si13 O28 Na3 -27.3(3) .
O27 Si13 O29 Na9 9.3(3) .
O27 Si13 O29 Si14 -106.6(4) .
O28 Si13 C131 C132 -56.6(8) .
O28 Si13 C131 C136 121.1(7) .
O28 Si13 O27 Si12 -39.4(5) .
O28 Si13 O29 Na9 130.0(3) .
O28 Si13 O29 Si14 14.1(5) .
O29 Na9 O1L C1L -113(4) .
O29 Si13 C131 C132 -178.6(7) .
O29 Si13 C131 C136 -0.9(8) .
O29 Si13 O27 Si12 82.0(4) .
O29 Si13 O28 Fe5 -16.6(5) .
O29 Si13 O28 Na3 -146.5(3) .
O29 Si14 C141 Na4 128.9(2) .
O29 Si14 C141 C142 -120.5(7) .
O29 Si14 C141 C146 60.8(7) .
O29 Si14 O30 Fe3 119.7(3) .
O29 Si14 O30 Fe5 -25.9(4) .
O29 Si14 O30 Na4 -129.4(2) .
O29 Si14 O31 Na9 -6.8(3) .
O29 Si14 O31 Si15 -127.1(4) .
O30 Si14 C141 Na4 6.7(3) .
O30 Si14 C141 C142 117.3(7) .
O30 Si14 C141 C146 -61.4(7) .
O30 Si14 O29 Na9 -116.2(3) .
O30 Si14 O29 Si13 4.7(5) .
O30 Si14 O31 Na9 115.1(3) .
O30 Si14 O31 Si15 -5.3(5) .
O31 Na9 O1L C1L 25(3) .
O31 Si14 C141 Na4 -116.4(2) .
O31 Si14 C141 C142 -5.8(8) .
O31 Si14 C141 C146 175.5(6) .
O31 Si14 O29 Na9 6.5(3) .
O31 Si14 O29 Si13 127.3(4) .
O31 Si14 O30 Fe3 0.8(4) .
O31 Si14 O30 Fe5 -144.7(3) .
O31 Si14 O30 Na4 111.7(3) .
O31 Si15 C151 C152 -59.7(7) .
O31 Si15 C151 C156 113.5(6) .
O31 Si15 O32 Fe3 55.8(4) .
O31 Si15 O33 Na9 14.3(3) .
O31 Si15 O33 Si11 -78.1(4) .
O32 Si15 C151 C152 178.2(6) .
O32 Si15 C151 C156 -8.6(7) .
O32 Si15 O31 Na9 -136.6(3) .
O32 Si15 O31 Si14 -19.0(5) .
O32 Si15 O33 Na9 133.7(3) .
O32 Si15 O33 Si11 41.3(4) .
O33 Na9 O1L C1L -6(3) .
O33 Si11 C111 Na2 108.0(2) .
O33 Si11 C111 C112 20.9(7) .
O33 Si11 C111 C116 -163.1(6) .
O33 Si11 O24 Fe2 156.5(3) .
O33 Si11 O24 Fe3 11.4(4) .
O33 Si11 O24 Na2 -101.1(3) .
O33 Si11 O25 Na9 -11.0(3) .
O33 Si11 O25 Si12 -144.0(4) .
O33 Si15 C151 C152 54.0(7) .
O33 Si15 C151 C156 -132.8(6) .
O33 Si15 O31 Na9 -17.2(3) .
O33 Si15 O31 Si14 100.5(4) .
O33 Si15 O32 Fe3 -60.4(4) .
O34 Si16 C161 C162 122.4(7) .
O34 Si16 C161 C166 -58.5(7) .
O34 Si16 O35 Na8 -134.4(3) .
O34 Si16 O35 Si17 5.2(5) .
O34 Si16 O43 Si20 44.1(5) .
O35 Si16 C161 C162 -114.6(7) .
O35 Si16 C161 C166 64.5(7) .
O35 Si16 O34 Fe6 11.7(5) .
O35 Si16 O34 Na6 139.4(3) .
O35 Si16 O43 Si20 -76.0(4) .
O35 Si17 C171 C172 105.1(8) .
O35 Si17 C171 C176 -73.1(7) .
O35 Si17 O36 Fe1 -106.4(3) .
O35 Si17 O36 Fe6 33.3(4) .
O35 Si17 O36 Na7 142.8(2) .
O35 Si17 O37 Na8 3.9(2) .
O35 Si17 O37 Si18 106.4(4) .
O36 Fe1 O23 Na7 8.31(19) .
O36 Fe1 O23 Si10 -159.1(8) .
O36 Si17 C171 C172 -132.9(8) .
O36 Si17 C171 C176 49.0(7) .
O36 Si17 O35 Na8 115.9(3) .
O36 Si17 O35 Si16 -24.7(5) .
O36 Si17 O37 Na8 -115.1(2) .
O36 Si17 O37 Si18 -12.6(5) .
O37 Si17 C171 C172 -8.1(9) .
O37 Si17 C171 C176 173.8(6) .
O37 Si17 O35 Na8 -4.8(3) .
O37 Si17 O35 Si16 -145.4(4) .
O37 Si17 O36 Fe1 10.0(4) .
O37 Si17 O36 Fe6 149.7(3) .
O37 Si17 O36 Na7 -100.8(3) .
O37 Si18 C181 C182 15.4(8) .
O37 Si18 C181 C186 -163.9(7) .
O37 Si18 O38 Fe1 -60.7(4) .
O37 Si18 O39 Na8 -10.2(3) .
O37 Si18 O39 Si19 95.2(4) .
O38 Fe1 O1 Na5 74.9(2) .
O38 Fe1 O1 Si1 -108.0(7) .
O38 Fe1 O23 Na7 -74.0(2) .
O38 Fe1 O23 Si10 118.5(7) .
O38 Si18 C181 C182 139.4(7) .
O38 Si18 C181 C186 -39.9(8) .
O38 Si18 O37 Na8 130.7(2) .
O38 Si18 O37 Si17 32.1(5) .
O38 Si18 O39 Na8 -131.2(2) .
O38 Si18 O39 Si19 -25.8(5) .
O39 Si18 C181 C182 -96.5(8) .
O39 Si18 C181 C186 84.2(8) .
O39 Si18 O37 Na8 9.6(3) .
O39 Si18 O37 Si17 -89.0(4) .
O39 Si18 O38 Fe1 55.1(4) .
O39 Si19 C191 Na5 -108.9(2) .
O39 Si19 C191 C192 -1.5(7) .
O39 Si19 C191 C196 178.2(6) .
O39 Si19 O40 Fe1 -5.2(4) .
O39 Si19 O40 Fe4 -149.9(3) .
O39 Si19 O40 Na5 103.4(3) .
O39 Si19 O41 Na8 4.6(3) .
O39 Si19 O41 Si20 135.9(4) .
O40 Fe1 O1 Na5 -9.0(2) .
O40 Fe1 O1 Si1 168.2(7) .
O40 Si19 C191 Na5 13.3(3) .
O40 Si19 C191 C192 120.7(6) .
O40 Si19 C191 C196 -59.6(7) .
O40 Si19 O39 Na8 116.3(2) .
O40 Si19 O39 Si18 6.1(5) .
O40 Si19 O41 Na8 -116.1(3) .
O40 Si19 O41 Si20 15.2(5) .
O41 Si19 C191 Na5 135.9(2) .
O41 Si19 C191 C192 -116.8(6) .
O41 Si19 C191 C196 63.0(6) .
O41 Si19 O39 Na8 -4.0(3) .
O41 Si19 O39 Si18 -114.3(4) .
O41 Si19 O40 Fe1 112.9(3) .
O41 Si19 O40 Fe4 -31.8(4) .
O41 Si19 O40 Na5 -138.5(2) .
O41 Si20 C201 C202 -63.9(7) .
O41 Si20 C201 C206 116.6(8) .
O41 Si20 O42 Fe4 -11.2(5) .
O41 Si20 O42 Na6 -144.3(3) .
O41 Si20 O43 Si16 77.2(4) .
O42 Si20 C201 C202 58.8(8) .
O42 Si20 C201 C206 -120.7(8) .
O42 Si20 O41 Na8 132.9(3) .
O42 Si20 O41 Si19 3.8(5) .
O42 Si20 O43 Si16 -43.4(5) .
O43 Si16 C161 C162 -1.3(7) .
O43 Si16 C161 C166 177.7(6) .
O43 Si16 O34 Fe6 -105.5(4) .
O43 Si16 O34 Na6 22.2(3) .
O43 Si16 O35 Na8 -13.6(3) .
O43 Si16 O35 Si17 126.1(4) .
O43 Si20 C201 C202 -179.0(6) .
O43 Si20 C201 C206 1.5(9) .
O43 Si20 O41 Na8 11.3(3) .
O43 Si20 O41 Si19 -117.8(4) .
O43 Si20 O42 Fe4 107.7(4) .
O43 Si20 O42 Na6 -25.5(4) .
O44 Fe1 O1 Na5 -82.0(2) .
O44 Fe1 O1 Si1 95.2(7) .
O44 Fe1 O23 Na7 81.2(2) .
O44 Fe1 O23 Si10 -86.2(7) .
O1A C1A C2A C3A -176.9(10) .
C1A C2A C3A C4A 177.6(11) .
O1B C1B C2B C3B 174.5(11) .
C1B C2B C3B C4B 165.3(13) .
O1C C1C C2C C3C 67.7(13) .
C1C C2C C3C C4C 177.6(11) .
O1D C1D C2D C3DB -43.8(18) .
O1D C1D C2D C3DA -56(2) .
C1D C2D C3DB C4DB -73(4) .
C1D C2D C3DA C4DA -48(4) .
O1E C1E C2E C3E 177.2(8) .
C1E C2E C3E C4E 176.3(9) .
O1F C1F C2F C3F -176.1(10) .
C1F C2F C3F C4F -179.4(10) .
O1G C1G C2G C3G 113(2) .
C1G C2G C3G C4G 156.9(19) .
O1H C1H C2H C3H -164.0(14) .
C1H C2H C3H C4H -176.4(14) .
O1K Na9 O1L C1L 113(3) 1_565
O1K C1K C2K C3K -61(2) .
C1K C2K C3K C4K -69(2) .
O1J C1J C2J C3J -167.0(14) .
C1J C2J C3J C4J 179.1(15) .
O1L C1L C2L C3L -156.2(18) .
C1L C2L C3L C4L 65(3) .
C1S C2S C3S C4S 180.0(9) .
C1S C2S C7S C6S 179.9(10) .
C2S C3S C4S C5S 0.5(15) .
C3S C2S C7S C6S 0.5(15) .
C3S C4S C5S C6S -0.3(16) .
C4S C5S C6S C7S 0.1(17) .
C5S C6S C7S C2S -0.2(17) .
C7S C2S C3S C4S -0.6(15) .
